data_4317439
loop_
_publ_author_name
'Ruiyao Wang'
'Hugh D. Selby'
'Hui Liu'
'Michael D. Carducci'
'Tianzhu Jin'
'Zhiping Zheng'
'Jeffery W. Anthis'
'Richard J. Staples'

_publ_contact_author_address
;
      university of arizona
      department of chemistry
      1306 e. university
      tucson, az 85721-0041
      usa
;
_publ_contact_author_email zhiping@u.arizona.edu
_publ_contact_author_fax 520-621-8407
_publ_contact_author_name 'Dr. zhiping zheng'
_publ_contact_author_phone 520-626-6495
_publ_section_title
;
 Halide-Templated Assembly of Polynuclear Lanthanide-Hydroxo Complexes
;
_journal_name_full 'Inorganic Chemistry'
_journal_page_first 278
_journal_page_last 286
_journal_paper_doi 10.1021/ic010859x
_journal_volume 41
_journal_year 2002
_chemical_formula_sum 'C90 H130 Br Cl14 Eu15 N10 O108'
_chemical_formula_weight 5935.65
_chemical_name_systematic
;
  ?
;
_space_group_IT_number 5
_symmetry_cell_setting monoclinic
_symmetry_space_group_name_Hall 'C 2y'
_symmetry_space_group_name_H-M 'C 1 2 1'
_atom_sites_solution_hydrogens geom
_atom_sites_solution_primary direct
_atom_sites_solution_secondary difmap
_audit_creation_method SHELXL-97
_cell_angle_alpha 90.00
_cell_angle_beta 131.0990(10)
_cell_angle_gamma 90.00
_cell_formula_units_Z 2
_cell_length_a 31.9096(16)
_cell_length_b 20.6944(10)
_cell_length_c 21.8466(11)
_cell_measurement_reflns_used 7745
_cell_measurement_temperature 173(2)
_cell_measurement_theta_max 29.21
_cell_measurement_theta_min 1.24
_cell_volume 10871.4(9)
_computing_cell_refinement 'Bruker SMART'
_computing_data_collection 'Bruker SMART'
_computing_data_reduction 'Bruker SHELXTL'
_computing_molecular_graphics 'Bruker SHELXTL'
_computing_publication_material 'Bruker SHELXTL'
_computing_structure_refinement 'SHELXL-97 (Sheldrick, 1997)'
_computing_structure_solution 'SHELXS-97 (Sheldrick, 1990)'
_diffrn_ambient_temperature 173(2)
_diffrn_measured_fraction_theta_full 0.907
_diffrn_measured_fraction_theta_max 0.907
_diffrn_measurement_device_type 'CCD area detector'
_diffrn_measurement_method 'phi and omega scans'
_diffrn_radiation_monochromator graphite
_diffrn_radiation_source 'fine-focus sealed tube'
_diffrn_radiation_type MoK\a
_diffrn_radiation_wavelength 0.71073
_diffrn_reflns_av_R_equivalents 0.0284
_diffrn_reflns_av_sigmaI/netI 0.0703
_diffrn_reflns_limit_h_max 43
_diffrn_reflns_limit_h_min -41
_diffrn_reflns_limit_k_max 27
_diffrn_reflns_limit_k_min -26
_diffrn_reflns_limit_l_max 14
_diffrn_reflns_limit_l_min -29
_diffrn_reflns_number 37085
_diffrn_reflns_theta_full 29.21
_diffrn_reflns_theta_max 29.21
_diffrn_reflns_theta_min 1.24
_diffrn_standards_decay_% 0
_diffrn_standards_interval_count 0
_diffrn_standards_interval_time 0
_diffrn_standards_number 0
_exptl_absorpt_coefficient_mu 4.697
_exptl_absorpt_correction_T_max 0.942203
_exptl_absorpt_correction_T_min 0.688050
_exptl_absorpt_correction_type empirical
_exptl_absorpt_process_details 'SADABS (Sheldrick,1998)'
_exptl_crystal_colour 'pale yellow'
_exptl_crystal_density_diffrn 1.813
_exptl_crystal_density_method 'not measured'
_exptl_crystal_description block
_exptl_crystal_F_000 5644
_exptl_crystal_size_max 0.272
_exptl_crystal_size_mid 0.170
_exptl_crystal_size_min 0.153
_refine_diff_density_max 1.884
_refine_diff_density_min -1.110
_refine_diff_density_rms 0.263
_refine_ls_abs_structure_details 'Flack H D (1983), Acta Cryst. A39, 876-881'
_refine_ls_abs_structure_Flack 0.04(2)
_refine_ls_extinction_method none
_refine_ls_goodness_of_fit_ref 0.967
_refine_ls_hydrogen_treatment mixed
_refine_ls_matrix_type full
_refine_ls_number_parameters 1043
_refine_ls_number_reflns 23268
_refine_ls_number_restraints 1245
_refine_ls_restrained_S_all 0.953
_refine_ls_R_factor_all 0.0889
_refine_ls_R_factor_gt 0.0578
_refine_ls_shift/su_max 0.004
_refine_ls_shift/su_mean 0.000
_refine_ls_structure_factor_coef Fsqd
_refine_ls_weighting_details 'calc w=1/[\s^2^(Fo^2^)+(0.1081P)^2^+0.0000P] where P=(Fo^2^+2Fc^2^)/3'
_refine_ls_weighting_scheme calc
_refine_ls_wR_factor_gt 0.1545
_refine_ls_wR_factor_ref 0.1755
_reflns_number_gt 16137
_reflns_number_total 23268
_reflns_threshold_expression I>2sigma(I)
_cod_data_source_file ic010859x_5.cif
_cod_data_source_block cmpd5
_cod_depositor_comments
;
The following automatic conversions were performed:

'_symmetry_cell_setting' value 'Monoclinic' changed to 'monoclinic'
according to the built-in table from CIF Core dictionary named
'cif_core.dic' version 2.4.1 from
2010-06-29.

'_exptl_absorpt_correction_type' value 'Empirical'
changed to 'empirical' according to the built-in table from CIF Core
dictionary named 'cif_core.dic' version 2.4.1 from 2010-06-29.

Automatic conversion script
Id: cif_fix_values 1646 2011-03-28 12:23:43Z adriana 
;
_cod_database_code 4317439

loop_
_symmetry_equiv_pos_as_xyz
'x, y, z'
'-x, y, -z'
'x+1/2, y+1/2, z'
'-x+1/2, y+1/2, -z'

loop_
_atom_site_label
_atom_site_type_symbol
_atom_site_fract_x
_atom_site_fract_y
_atom_site_fract_z
_atom_site_U_iso_or_equiv
_atom_site_adp_type
_atom_site_occupancy
_atom_site_symmetry_multiplicity
_atom_site_calc_flag
_atom_site_refinement_flags
_atom_site_disorder_assembly
_atom_site_disorder_group
Eu1 Eu 0.5000 0.50038(5) 1.0000 0.0419(2) Uani 1 2 d S . .
Eu2 Eu 0.38161(3) 0.44256(4) 0.97675(5) 0.0569(2) Uani 1 1 d . . .
Eu3 Eu 0.52069(3) 0.45565(4) 1.19324(5) 0.05145(19) Uani 1 1 d . . .
Eu4 Eu 0.45265(3) 0.60872(3) 1.08864(4) 0.04088(15) Uani 1 1 d . . .
Eu5 Eu 0.50064(3) 0.74805(4) 1.24459(4) 0.04910(18) Uani 1 1 d . . .
Eu6 Eu 0.35040(3) 0.72560(4) 1.04626(5) 0.05197(19) Uani 1 1 d . . .
Eu7 Eu 0.47181(3) 0.78680(3) 1.05621(4) 0.04105(16) Uani 1 1 d . . .
Eu8 Eu 0.57642(4) 0.91641(4) 1.09154(5) 0.05331(19) Uani 1 1 d . . .
Br9 Br 0.5000 0.65782(9) 1.0000 0.0437(4) Uani 1 2 d S . .
O1M O 0.5826(4) 0.5439(4) 1.0265(5) 0.0407(19) Uani 1 1 d U . .
H1M H 0.6089 0.5673 1.0794 0.049 Uiso 1 1 calc R . .
O2M O 0.5281(4) 0.5412(4) 1.1231(5) 0.0395(19) Uani 1 1 d U . .
H2M H 0.5651 0.5633 1.1579 0.047 Uiso 1 1 calc R . .
O3M O 0.4044(4) 0.7042(5) 1.0060(5) 0.042(2) Uani 1 1 d U . .
H3M H 0.3809 0.6961 0.9465 0.050 Uiso 1 1 calc R . .
O4M O 0.5133(4) 0.7002(5) 1.1554(5) 0.044(2) Uani 1 1 d U . .
H4M H 0.5529 0.6908 1.1827 0.053 Uiso 1 1 calc R . .
O5M O 0.4467(4) 0.8007(4) 0.9253(5) 0.0379(19) Uani 1 1 d U . .
H5M H 0.4150 0.7729 0.8814 0.046 Uiso 1 1 calc R . .
O6M O 0.4782(4) 0.4247(5) 1.0569(6) 0.048(2) Uani 1 1 d U . .
H6M H 0.4871 0.3793 1.0534 0.058 Uiso 1 1 calc R . .
O7M O 0.4302(4) 0.6686(5) 1.1573(5) 0.044(2) Uani 1 1 d U . .
H7M H 0.4225 0.6404 1.1860 0.053 Uiso 1 1 calc R . .
O8M O 0.4312(4) 0.5013(5) 1.1017(6) 0.047(2) Uani 1 1 d U . .
H8M H 0.4116 0.5008 1.1232 0.056 Uiso 1 1 calc R . .
O9M O 0.5124(5) 0.8988(4) 0.9494(6) 0.050(2) Uani 1 1 d U . .
H9M H 0.5196 0.9271 0.9200 0.060 Uiso 1 1 calc R . .
O0M O 0.4304(4) 0.7954(5) 1.1168(5) 0.044(2) Uani 1 1 d U . .
H0M H 0.4220 0.8411 1.1208 0.053 Uiso 1 1 calc R . .
O10T O 0.3781(6) 0.3283(7) 0.9425(11) 0.097(5) Uani 1 1 d U . .
O11T O 0.3068(6) 0.3918(7) 0.9648(10) 0.094(4) Uani 1 1 d U . .
O12T O 0.5494(7) 0.3486(7) 1.2494(12) 0.114(6) Uani 1 1 d U . .
O13T O 0.4908(5) 0.4406(7) 1.2702(8) 0.081(4) Uani 1 1 d U . .
O14T O 0.3020(6) 0.6620(7) 1.0812(9) 0.088(4) Uani 1 1 d U . .
O15T O 0.2865(7) 0.8026(8) 1.0328(11) 0.111(6) Uani 1 1 d U . .
O16T O 0.5059(7) 0.7275(9) 1.3588(9) 0.109(5) Uani 1 1 d U . .
O17T O 0.5050(6) 0.8540(6) 1.2966(8) 0.079(4) Uani 1 1 d U . .
O18T O 0.6009(6) 1.0073(6) 1.1810(8) 0.086(4) Uani 1 1 d U . .
O19T O 0.6165(6) 0.9966(7) 1.0615(10) 0.093(4) Uani 1 1 d U . .
O30H O 0.5000 1.0102(7) 1.0000 0.062(4) Uani 1 2 d SU . .
H30A H 0.4928 1.0373 1.0297 0.075 Uiso 0.50 1 calc PR . .
H30B H 0.5072 1.0373 0.9703 0.075 Uiso 0.50 1 calc PR . .
O31H O 0.4292(7) 0.3736(6) 1.1119(10) 0.094(5) Uani 1 1 d U . .
H31A H 0.4375 0.3283 1.1084 0.113 Uiso 1 1 calc R . .
H31B H 0.4091 0.3756 1.1321 0.113 Uiso 1 1 calc R . .
O32H O 0.3938(6) 0.7670(6) 1.1960(9) 0.085(4) Uani 1 1 d U . .
H32A H 0.3860 0.7382 1.2236 0.102 Uiso 1 1 calc R . .
H32B H 0.3852 0.8126 1.1977 0.102 Uiso 1 1 calc R . .
O1A O 0.3940(4) 0.4306(5) 0.7789(6) 0.061(3) Uani 1 1 d DU . .
C1A C 0.3786(5) 0.4331(8) 0.8173(8) 0.066(4) Uani 1 1 d DU . .
O2A O 0.4088(4) 0.4408(5) 0.8937(5) 0.052(2) Uani 1 1 d DU . .
C2A C 0.3145(5) 0.4263(7) 0.7675(8) 0.058(4) Uani 1 1 d DU . .
H2AA H 0.3042 0.3805 0.7485 0.070 Uiso 1 1 calc R . .
N3A N 0.3024(5) 0.4378(11) 0.8227(8) 0.096(6) Uani 1 1 d D . .
H3A1 H 0.2785 0.4058 0.8122 0.115 Uiso 1 1 calc R . .
H3A2 H 0.2833 0.4762 0.8070 0.115 Uiso 1 1 calc R . .
C3A C 0.2814(5) 0.4686(9) 0.6930(8) 0.074(5) Uani 1 1 d DU . .
H3AA H 0.2933 0.5138 0.7114 0.089 Uiso 1 1 calc R . .
H3AB H 0.2924 0.4572 0.6612 0.089 Uiso 1 1 calc R . .
C4A C 0.2201(6) 0.4673(10) 0.6368(7) 0.104(7) Uani 1 1 d DU . .
C5A C 0.1906(7) 0.5187(11) 0.6243(12) 0.106(7) Uani 1 1 d DU . .
H5AA H 0.2117 0.5552 0.6568 0.127 Uiso 1 1 calc R . .
C6A C 0.1338(8) 0.5269(13) 0.5711(16) 0.153(10) Uani 1 1 d DU . .
H6AA H 0.1158 0.5671 0.5609 0.184 Uiso 1 1 calc R . .
C7A C 0.1072(8) 0.4708(15) 0.5353(16) 0.144(10) Uani 1 1 d DU . .
C8A C 0.1325(9) 0.4109(14) 0.5452(17) 0.166(12) Uani 1 1 d DU . .
H8AA H 0.1118 0.3722 0.5201 0.199 Uiso 1 1 calc R . .
C9A C 0.1904(8) 0.4133(12) 0.5947(15) 0.133(9) Uani 1 1 d DU . .
H9AA H 0.2096 0.3760 0.5990 0.160 Uiso 1 1 calc R . .
O10A O 0.0474(9) 0.474(2) 0.474(2) 0.58(3) Uani 1 1 d DU . .
H10A H 0.0342 0.4364 0.4613 0.873 Uiso 1 1 calc R . .
O1B O 0.3130(5) 0.5207(6) 0.9379(8) 0.067(3) Uani 1 1 d DU . .
C1B C 0.3106(5) 0.5755(7) 0.9534(8) 0.061(4) Uani 1 1 d DU . .
O2B O 0.3497(4) 0.6105(5) 1.0115(5) 0.056(2) Uani 1 1 d DU . .
C2B C 0.2525(5) 0.6121(7) 0.8935(8) 0.070(4) Uani 1 1 d DU . .
H2BA H 0.2291 0.5960 0.9057 0.084 Uiso 1 1 calc R . .
N3B N 0.2607(6) 0.6828(7) 0.9110(13) 0.134(9) Uani 1 1 d D . .
H3B1 H 0.2315 0.6971 0.9066 0.161 Uiso 1 1 calc R . .
H3B2 H 0.2572 0.7024 0.8701 0.161 Uiso 1 1 calc R . .
C3B C 0.2221(6) 0.5951(10) 0.8052(8) 0.103(7) Uani 1 1 d DU . .
H3BA H 0.2460 0.6074 0.7932 0.123 Uiso 1 1 calc R . .
H3BB H 0.2172 0.5476 0.7990 0.123 Uiso 1 1 calc R . .
C4B C 0.1675(6) 0.6253(9) 0.7445(8) 0.103(7) Uani 1 1 d DU . .
C5B C 0.1578(7) 0.6739(11) 0.6985(12) 0.106(7) Uani 1 1 d DU . .
H5BA H 0.1880 0.6882 0.7031 0.128 Uiso 1 1 calc R . .
C6B C 0.1083(10) 0.7067(15) 0.6441(18) 0.186(13) Uani 1 1 d DU . .
H6BA H 0.1054 0.7465 0.6200 0.223 Uiso 1 1 calc R . .
C7B C 0.0642(10) 0.6769(18) 0.628(2) 0.218(16) Uani 1 1 d DU . .
C8B C 0.0696(9) 0.6198(19) 0.669(2) 0.254(19) Uani 1 1 d DU . .
H8BA H 0.0392 0.5928 0.6503 0.305 Uiso 1 1 calc R . .
C9B C 0.1248(8) 0.6074(17) 0.7402(16) 0.183(13) Uani 1 1 d DU . .
H9BA H 0.1321 0.5866 0.7850 0.219 Uiso 1 1 calc R . .
O10B O 0.0104(13) 0.708(2) 0.5792(16) 0.52(4) Uani 1 1 d DU . .
H10D H -0.0087 0.6904 0.5887 0.787 Uiso 1 1 calc R . .
O1C O 0.5496(5) 0.6495(5) 1.3145(6) 0.058(3) Uani 1 1 d DU . .
C1C C 0.5533(5) 0.5943(6) 1.2997(7) 0.048(3) Uani 1 1 d DU . .
O2C O 0.5180(4) 0.5658(5) 1.2328(5) 0.053(2) Uani 1 1 d DU . .
C2C C 0.6059(5) 0.5552(6) 1.3707(8) 0.064(4) Uani 1 1 d DU . .
H2CA H 0.6043 0.5477 1.4143 0.077 Uiso 1 1 calc R . .
N3C N 0.6059(6) 0.4908(5) 1.3378(7) 0.067(4) Uani 1 1 d D . .
H3C1 H 0.6123 0.4594 1.3728 0.081 Uiso 1 1 calc R . .
H3C2 H 0.6361 0.4906 1.3407 0.081 Uiso 1 1 calc R . .
C3C C 0.6585(5) 0.5945(7) 1.4059(8) 0.071(5) Uani 1 1 d DU . .
H3CA H 0.6601 0.6010 1.3625 0.086 Uiso 1 1 calc R . .
H3CB H 0.6553 0.6376 1.4220 0.086 Uiso 1 1 calc R . .
C4C C 0.7108(5) 0.5650(6) 1.4759(7) 0.070(4) Uani 1 1 d DU . .
C5C C 0.7227(6) 0.5404(9) 1.5418(9) 0.087(6) Uani 1 1 d DU . .
H5CA H 0.6932 0.5381 1.5423 0.104 Uiso 1 1 calc R . .
C6C C 0.7745(7) 0.5174(10) 1.6104(10) 0.090(6) Uani 1 1 d DU . .
H6CA H 0.7814 0.5043 1.6580 0.108 Uiso 1 1 calc R . .
C7C C 0.8145(6) 0.5150(9) 1.6049(9) 0.079(5) Uani 1 1 d DU . .
C8C C 0.8048(6) 0.5339(9) 1.5334(9) 0.073(5) Uani 1 1 d DU . .
H8CA H 0.8316 0.5288 1.5277 0.087 Uiso 1 1 calc R . .
C9C C 0.7523(6) 0.5605(8) 1.4730(9) 0.070(5) Uani 1 1 d DU . .
H9CA H 0.7447 0.5768 1.4260 0.084 Uiso 1 1 calc R . .
O10C O 0.8678(5) 0.4899(7) 1.6710(7) 0.099(5) Uani 1 1 d DU . .
H10G H 0.8923 0.5098 1.6747 0.148 Uiso 1 1 calc R . .
O1D O 0.3143(4) 0.8017(6) 0.9385(7) 0.068(3) Uani 1 1 d DU . .
C1D C 0.3323(5) 0.8363(7) 0.9149(7) 0.058(4) Uani 1 1 d DU . .
O2D O 0.3828(4) 0.8490(6) 0.9516(6) 0.063(3) Uani 1 1 d DU . .
C2D C 0.2879(5) 0.8708(7) 0.8300(7) 0.057(4) Uani 1 1 d DU . .
H2DA H 0.2708 0.9070 0.8374 0.068 Uiso 1 1 calc R . .
N3D N 0.3164(6) 0.8990(7) 0.8023(8) 0.073(4) Uani 1 1 d D . .
H3D1 H 0.3002 0.9384 0.7789 0.087 Uiso 1 1 calc R . .
H3D2 H 0.3086 0.8727 0.7621 0.087 Uiso 1 1 calc R . .
C3D C 0.2422(6) 0.8237(9) 0.7693(8) 0.083(5) Uani 1 1 d DU . .
H3DA H 0.2593 0.7837 0.7694 0.099 Uiso 1 1 calc R . .
H3DB H 0.2213 0.8120 0.7867 0.099 Uiso 1 1 calc R . .
C4D C 0.2035(5) 0.8492(9) 0.6871(9) 0.101(7) Uani 1 1 d DU . .
C5D C 0.1777(8) 0.9051(10) 0.6677(12) 0.141(11) Uani 1 1 d DU . .
H5DA H 0.1859 0.9300 0.7110 0.170 Uiso 1 1 calc R . .
C6D C 0.1399(10) 0.9309(12) 0.5908(12) 0.150(11) Uani 1 1 d DU . .
H6DA H 0.1205 0.9700 0.5798 0.180 Uiso 1 1 calc R . .
C7D C 0.1328(10) 0.8962(13) 0.5324(11) 0.144(11) Uani 1 1 d DU . .
C8D C 0.1556(10) 0.8339(14) 0.5462(12) 0.161(10) Uani 1 1 d DU . .
H8DA H 0.1440 0.8058 0.5032 0.193 Uiso 1 1 calc R . .
C9D C 0.1956(9) 0.8171(13) 0.6264(11) 0.132(9) Uani 1 1 d DU . .
H9DA H 0.2188 0.7811 0.6399 0.158 Uiso 1 1 calc R . .
O10D O 0.0902(9) 0.9121(14) 0.4477(11) 0.242(17) Uani 1 1 d DU . .
H10J H 0.0943 0.8893 0.4201 0.364 Uiso 1 1 calc R . .
O1E O 0.6040(5) 0.8798(5) 1.2177(7) 0.067(3) Uani 1 1 d DU . .
C1E C 0.5868(5) 0.8466(7) 1.2429(7) 0.055(4) Uani 1 1 d DU . .
O2E O 0.5390(4) 0.8231(5) 1.2025(6) 0.054(2) Uani 1 1 d DU . .
C2E C 0.6290(5) 0.8267(7) 1.3355(7) 0.053(3) Uani 1 1 d DU . .
H2EA H 0.6297 0.8621 1.3672 0.063 Uiso 1 1 calc R . .
N3E N 0.6076(5) 0.7669(6) 1.3454(7) 0.058(3) Uani 1 1 d D . .
H3E1 H 0.6200 0.7672 1.3971 0.070 Uiso 1 1 calc R . .
H3E2 H 0.6237 0.7319 1.3418 0.070 Uiso 1 1 calc R . .
C3E C 0.6871(5) 0.8185(8) 1.3670(7) 0.064(4) Uani 1 1 d DU . .
H3EA H 0.6862 0.7834 1.3354 0.076 Uiso 1 1 calc R . .
H3EB H 0.6971 0.8587 1.3546 0.076 Uiso 1 1 calc R . .
C4E C 0.7324(4) 0.8041(7) 1.4536(7) 0.063(4) Uani 1 1 d DU . .
C5E C 0.7515(6) 0.7442(8) 1.4769(8) 0.074(5) Uani 1 1 d DU . .
H5EA H 0.7339 0.7119 1.4359 0.089 Uiso 1 1 calc R . .
C6E C 0.7955(7) 0.7244(8) 1.5568(9) 0.092(6) Uani 1 1 d DU . .
H6EA H 0.8088 0.6812 1.5692 0.110 Uiso 1 1 calc R . .
C7E C 0.8185(7) 0.7707(9) 1.6164(9) 0.094(7) Uani 1 1 d DU . .
C8E C 0.7999(7) 0.8357(8) 1.5969(9) 0.076(5) Uani 1 1 d DU . .
H8EA H 0.8151 0.8682 1.6373 0.092 Uiso 1 1 calc R . .
C9E C 0.7575(7) 0.8486(8) 1.5137(8) 0.072(5) Uani 1 1 d DU . .
H9EA H 0.7454 0.8922 1.4984 0.086 Uiso 1 1 calc R . .
O10E O 0.8629(5) 0.7570(7) 1.6979(7) 0.087(4) Uani 1 1 d DU . .
H10M H 0.8896 0.7423 1.7031 0.131 Uiso 1 1 calc R . .
Cl1 Cl 0.33737(14) 0.6608(2) 0.7780(2) 0.0566(9) Uani 1 1 d D . .
O1F O 0.2826(4) 0.6567(6) 0.7027(6) 0.072(3) Uani 1 1 d DU A .
O2F O 0.3375(9) 0.6911(15) 0.8367(11) 0.147(16) Uani 0.61(4) 1 d PDU A 1
O3F O 0.3718(6) 0.6966(12) 0.7712(11) 0.075(8) Uani 0.61(4) 1 d PDU A 1
O4F O 0.3592(8) 0.5976(7) 0.8067(12) 0.096(11) Uani 0.61(4) 1 d PDU A 1
O2G O 0.3351(16) 0.6126(19) 0.822(2) 0.115(15) Uani 0.39(4) 1 d PDU A 2
O3G O 0.3517(19) 0.7208(14) 0.821(3) 0.134(19) Uani 0.39(4) 1 d PDU A 2
O4G O 0.3801(12) 0.646(2) 0.777(2) 0.107(15) Uani 0.39(4) 1 d PDU A 2
Cl_500 Cl -0.0158(10) 1.5967(11) 0.0820(14) 0.174(8) Uiso 0.50 1 d P . .
O_501 O -0.0858(16) 1.6438(18) -0.277(2) 0.120(11) Uiso 0.50 1 d P . .
O_502 O -0.0814(16) 1.6486(19) -0.431(2) 0.119(11) Uiso 0.50 1 d P . .
O_503 O 0.0000 0.741(3) 0.0000 0.26(2) Uiso 1 2 d S . .
Cl_504 Cl -0.0415(12) 1.4724(14) -0.3150(18) 0.209(11) Uiso 0.50 1 d P . .
O_505 O 0.5349(12) 0.7805(15) 0.5755(18) 0.201(11) Uiso 1 1 d . . .
O_507 O 0.173(3) 1.495(3) -0.166(4) 0.25(3) Uiso 0.50 1 d P . .
O_508 O 0.165(3) 1.557(3) -0.101(5) 0.23(3) Uiso 0.50 1 d P . .
O_509 O 0.2584(14) 1.5629(17) 0.206(2) 0.223(13) Uiso 1 1 d . . .
O_510 O 0.5257(11) 0.8869(12) 0.6194(17) 0.166(9) Uiso 1 1 d . . .
O_511 O 0.6284(16) 1.689(2) 0.719(3) 0.262(17) Uiso 1 1 d . . .
Cl_512 Cl 0.5802(16) 1.586(2) 0.740(2) 0.285(16) Uiso 0.50 1 d P . .
Cl_513 Cl 0.0252(18) 0.806(2) 0.346(3) 0.33(2) Uiso 0.50 1 d P . .
Cl_514 Cl 0.2244(15) 0.7621(19) 1.065(2) 0.277(16) Uiso 0.50 1 d P . .
O_515 O 0.2017(18) 1.372(2) -0.245(3) 0.137(13) Uiso 0.50 1 d P . .
O_516 O 0.1263(15) 1.4165(18) -0.271(2) 0.114(10) Uiso 0.50 1 d P . .
Cl_517 Cl -0.1508(7) 1.1948(8) -0.5723(10) 0.126(5) Uiso 0.50 1 d P . .
O_518 O 0.3659(14) 1.3258(16) 0.190(2) 0.207(12) Uiso 1 1 d . . .
Cl_519 Cl 0.0810(7) 1.4756(8) -0.1326(10) 0.223(6) Uiso 1 1 d . . .
Cl_520 Cl -0.0477(7) 1.6365(9) -0.3055(11) 0.253(7) Uiso 1 1 d . . .
Cl_522 Cl 0.1292(15) 1.3963(16) -0.215(2) 0.232(12) Uiso 0.50 1 d P . .
Cl_523 Cl 0.2167(14) 0.4547(17) 0.930(2) 0.247(13) Uiso 0.50 1 d P . .
O_525 O 0.4444(18) 0.243(2) 1.107(3) 0.285(19) Uiso 1 1 d . . .
O_526 O 0.353(2) 0.496(3) 1.128(4) 0.18(2) Uiso 0.50 1 d P . .
O_527 O 0.0278(11) 1.4721(11) -0.1536(15) 0.155(8) Uiso 1 1 d . . .
O_528 O -0.0449(9) 1.503(4) -0.284(2) 0.22(3) Uiso 0.50 1 d P . .
O_529 O 0.1191(16) 1.414(2) -0.093(2) 0.241(15) Uiso 1 1 d . . .

loop_
_atom_site_aniso_label
_atom_site_aniso_U_11
_atom_site_aniso_U_22
_atom_site_aniso_U_33
_atom_site_aniso_U_23
_atom_site_aniso_U_13
_atom_site_aniso_U_12
Eu1 0.0409(5) 0.0457(5) 0.0398(5) 0.000 0.0268(4) 0.000
Eu2 0.0569(4) 0.0612(5) 0.0577(4) -0.0023(4) 0.0399(4) -0.0158(4)
Eu3 0.0549(4) 0.0537(4) 0.0491(4) 0.0139(3) 0.0357(4) 0.0040(3)
Eu4 0.0384(3) 0.0505(4) 0.0369(3) 0.0038(3) 0.0261(3) 0.0031(3)
Eu5 0.0582(4) 0.0615(4) 0.0434(4) 0.0026(3) 0.0402(4) 0.0076(4)
Eu6 0.0484(4) 0.0698(5) 0.0551(4) 0.0135(4) 0.0416(4) 0.0140(4)
Eu7 0.0449(4) 0.0504(4) 0.0375(3) 0.0027(3) 0.0312(3) 0.0034(3)
Eu8 0.0661(5) 0.0486(4) 0.0524(4) -0.0085(3) 0.0421(4) -0.0107(4)
Br9 0.0464(10) 0.0505(11) 0.0438(10) 0.000 0.0338(9) 0.000
O1M 0.036(5) 0.045(5) 0.035(5) -0.001(4) 0.021(4) 0.002(4)
O2M 0.035(4) 0.046(5) 0.037(5) -0.003(4) 0.023(4) -0.005(4)
O3M 0.038(5) 0.061(6) 0.035(4) 0.003(4) 0.028(4) 0.002(4)
O4M 0.044(5) 0.059(6) 0.037(5) -0.003(4) 0.031(4) 0.004(4)
O5M 0.047(5) 0.038(5) 0.045(5) -0.001(4) 0.037(4) -0.002(4)
O6M 0.054(6) 0.039(5) 0.047(5) -0.005(4) 0.031(5) -0.006(4)
O7M 0.053(5) 0.058(6) 0.042(5) -0.001(4) 0.040(5) 0.000(5)
O8M 0.045(5) 0.062(6) 0.043(5) 0.010(5) 0.032(5) 0.003(5)
O9M 0.078(7) 0.041(5) 0.049(6) 0.008(4) 0.049(6) 0.003(5)
O0M 0.049(5) 0.063(6) 0.038(5) 0.004(4) 0.036(4) 0.009(4)
O10T 0.084(10) 0.059(8) 0.135(13) -0.007(8) 0.066(10) -0.012(7)
O11T 0.095(10) 0.096(10) 0.119(12) -0.006(9) 0.083(10) -0.033(8)
O12T 0.111(12) 0.075(10) 0.168(17) 0.053(10) 0.097(13) 0.016(9)
O13T 0.078(8) 0.108(10) 0.074(8) 0.008(8) 0.057(7) -0.004(8)
O14T 0.108(11) 0.097(10) 0.112(11) 0.016(8) 0.095(10) 0.011(8)
O15T 0.125(12) 0.122(12) 0.161(15) 0.051(11) 0.126(13) 0.072(10)
O16T 0.139(13) 0.149(14) 0.091(10) 0.039(10) 0.099(11) 0.037(11)
O17T 0.118(11) 0.077(8) 0.085(9) -0.005(7) 0.085(9) -0.001(8)
O18T 0.084(9) 0.050(7) 0.069(8) -0.024(6) 0.026(7) -0.012(6)
O19T 0.079(9) 0.074(9) 0.107(11) 0.028(8) 0.053(9) -0.004(7)
O30H 0.083(11) 0.042(8) 0.077(11) 0.000 0.059(10) 0.000
O31H 0.132(13) 0.067(8) 0.125(13) 0.031(8) 0.102(12) 0.000(8)
O32H 0.133(11) 0.071(8) 0.119(11) -0.003(7) 0.112(11) 0.009(8)
O1A 0.066(7) 0.071(7) 0.058(6) -0.030(5) 0.045(6) -0.028(6)
C1A 0.058(9) 0.055(10) 0.077(11) -0.015(8) 0.041(9) -0.019(8)
O2A 0.048(5) 0.066(6) 0.036(5) -0.010(5) 0.025(5) -0.011(5)
C2A 0.054(8) 0.060(9) 0.063(9) -0.011(7) 0.040(8) -0.011(7)
N3A 0.045(8) 0.18(2) 0.052(8) -0.023(11) 0.030(7) -0.013(10)
C3A 0.044(8) 0.103(13) 0.061(9) -0.019(9) 0.029(8) -0.031(8)
C4A 0.059(10) 0.172(19) 0.070(11) -0.038(12) 0.038(9) -0.044(12)
C5A 0.049(10) 0.16(2) 0.079(13) -0.017(13) 0.029(10) 0.004(12)
C6A 0.095(16) 0.24(3) 0.104(17) -0.011(18) 0.055(14) -0.034(18)
C7A 0.050(11) 0.23(3) 0.113(17) -0.025(19) 0.039(12) -0.028(15)
C8A 0.089(16) 0.23(3) 0.121(18) -0.072(19) 0.042(15) -0.047(18)
C9A 0.079(14) 0.20(2) 0.098(15) -0.033(16) 0.047(13) -0.026(16)
O10A 0.63(6) 0.81(7) 0.39(6) -0.18(5) 0.37(5) -0.518
O1B 0.057(7) 0.083(8) 0.080(8) -0.007(7) 0.053(7) -0.020(6)
C1B 0.046(8) 0.104(13) 0.048(8) 0.006(9) 0.037(7) -0.008(9)
O2B 0.044(5) 0.073(7) 0.041(5) 0.007(5) 0.024(5) 0.010(5)
C2B 0.047(8) 0.095(12) 0.075(10) 0.018(9) 0.043(8) 0.004(8)
N3B 0.045(10) 0.108(16) 0.16(2) 0.010(15) 0.026(12) 0.028(10)
C3B 0.056(9) 0.185(19) 0.057(10) 0.015(12) 0.033(8) -0.020(12)
C4B 0.047(9) 0.188(19) 0.060(10) 0.016(12) 0.029(8) 0.000(11)
C5B 0.056(10) 0.17(2) 0.073(12) 0.022(13) 0.035(10) 0.016(12)
C6B 0.113(19) 0.25(3) 0.13(2) 0.04(2) 0.051(17) 0.00(2)
C7B 0.098(18) 0.32(3) 0.16(2) 0.06(2) 0.050(19) 0.05(2)
C8B 0.11(2) 0.33(3) 0.20(3) 0.05(3) 0.04(2) 0.01(2)
C9B 0.065(13) 0.28(3) 0.13(2) 0.04(2) 0.031(14) 0.033(19)
O10B 0.72(8) 0.61(7) 0.18(3) -0.02(4) 0.27(5) 0.31(6)
O1C 0.075(7) 0.056(6) 0.042(5) 0.009(5) 0.039(6) 0.021(6)
C1C 0.046(7) 0.068(10) 0.043(7) 0.015(7) 0.034(7) 0.008(7)
O2C 0.050(6) 0.067(7) 0.035(5) 0.010(5) 0.025(5) 0.013(5)
C2C 0.054(8) 0.078(11) 0.048(8) 0.014(7) 0.028(7) 0.019(8)
N3C 0.081(10) 0.053(8) 0.044(7) 0.025(6) 0.031(7) 0.023(7)
C3C 0.054(9) 0.076(11) 0.056(9) 0.028(8) 0.024(8) 0.003(8)
C4C 0.064(9) 0.092(11) 0.037(7) 0.019(7) 0.027(7) 0.013(9)
C5C 0.064(10) 0.103(13) 0.060(10) 0.045(10) 0.026(9) 0.011(10)
C6C 0.085(12) 0.101(13) 0.068(11) 0.046(10) 0.043(10) 0.008(11)
C7C 0.082(12) 0.068(10) 0.055(9) 0.037(8) 0.032(9) 0.019(9)
C8C 0.063(10) 0.096(12) 0.046(8) 0.021(8) 0.030(8) 0.011(9)
C9C 0.083(11) 0.069(10) 0.045(8) 0.023(7) 0.037(8) 0.005(9)
O10C 0.074(8) 0.119(12) 0.056(7) 0.055(8) 0.022(7) 0.044(8)
O1D 0.045(6) 0.106(9) 0.064(7) 0.039(7) 0.040(6) 0.036(6)
C1D 0.054(9) 0.084(11) 0.048(8) -0.001(8) 0.039(7) 0.017(8)
O2D 0.069(7) 0.077(8) 0.065(7) 0.002(6) 0.053(7) 0.013(6)
C2D 0.058(8) 0.076(10) 0.045(7) 0.021(7) 0.037(7) 0.029(7)
N3D 0.094(11) 0.070(10) 0.071(10) 0.005(8) 0.061(10) -0.002(8)
C3D 0.048(9) 0.117(15) 0.075(11) 0.028(11) 0.037(9) 0.005(9)
C4D 0.049(9) 0.145(17) 0.080(12) 0.045(12) 0.030(9) 0.006(11)
C5D 0.077(14) 0.15(2) 0.108(16) 0.054(15) 0.020(13) -0.016(14)
C6D 0.101(16) 0.19(2) 0.079(14) 0.058(16) 0.027(14) -0.008(17)
C7D 0.101(16) 0.21(3) 0.075(14) 0.067(16) 0.040(14) 0.019(17)
C8D 0.103(16) 0.30(3) 0.103(15) 0.044(19) 0.079(14) 0.045(18)
C9D 0.087(13) 0.25(2) 0.085(13) 0.063(15) 0.066(12) 0.037(15)
O10D 0.16(2) 0.35(4) 0.090(14) 0.12(2) 0.025(14) -0.03(2)
O1E 0.091(9) 0.063(7) 0.063(7) -0.022(5) 0.058(7) -0.035(6)
C1E 0.073(10) 0.057(9) 0.049(8) -0.003(7) 0.047(8) -0.002(8)
O2E 0.056(6) 0.063(7) 0.047(6) -0.001(5) 0.035(5) -0.005(5)
C2E 0.057(8) 0.069(9) 0.039(7) -0.021(7) 0.035(7) -0.021(7)
N3E 0.055(7) 0.082(9) 0.038(6) 0.004(6) 0.031(6) 0.004(7)
C3E 0.067(9) 0.081(11) 0.049(8) -0.020(8) 0.040(8) -0.013(8)
C4E 0.055(8) 0.077(10) 0.041(7) -0.017(7) 0.025(7) -0.006(8)
C5E 0.071(10) 0.087(12) 0.059(9) -0.028(9) 0.040(9) -0.029(10)
C6E 0.080(12) 0.080(12) 0.080(12) -0.042(10) 0.037(10) 0.001(10)
C7E 0.064(11) 0.106(14) 0.063(11) -0.039(10) 0.021(9) -0.006(11)
C8E 0.078(11) 0.080(12) 0.070(10) -0.016(9) 0.048(10) 0.002(10)
C9E 0.080(11) 0.072(11) 0.056(9) -0.015(8) 0.041(9) -0.005(9)
O10E 0.072(8) 0.093(9) 0.063(8) -0.010(7) 0.030(7) 0.003(8)
Cl1 0.0446(18) 0.082(3) 0.0371(17) 0.0042(18) 0.0244(16) 0.0012(18)
O1F 0.051(6) 0.105(9) 0.041(6) 0.006(6) 0.022(5) -0.006(6)
O2F 0.079(17) 0.31(4) 0.039(12) -0.004(19) 0.032(12) 0.08(2)
O3F 0.036(9) 0.094(18) 0.066(12) 0.035(12) 0.021(9) 0.001(10)
O4F 0.060(14) 0.087(17) 0.059(13) 0.020(12) 0.004(11) -0.018(12)
O2G 0.06(2) 0.17(3) 0.09(2) 0.06(2) 0.041(19) 0.03(2)
O3G 0.09(3) 0.21(4) 0.07(2) -0.04(3) 0.04(2) 0.01(3)
O4G 0.09(2) 0.15(4) 0.06(2) 0.01(2) 0.042(18) 0.05(2)

loop_
_atom_type_symbol
_atom_type_description
_atom_type_scat_dispersion_real
_atom_type_scat_dispersion_imag
_atom_type_scat_source
C C 0.0033 0.0016 'International Tables Vol C Tables 4.2.6.8 and 6.1.1.4'
H H 0.0000 0.0000 'International Tables Vol C Tables 4.2.6.8 and 6.1.1.4'
N N 0.0061 0.0033 'International Tables Vol C Tables 4.2.6.8 and 6.1.1.4'
O O 0.0106 0.0060 'International Tables Vol C Tables 4.2.6.8 and 6.1.1.4'
Cl Cl 0.1484 0.1585 'International Tables Vol C Tables 4.2.6.8 and 6.1.1.4'
Br Br -0.2901 2.4595 'International Tables Vol C Tables 4.2.6.8 and 6.1.1.4'
Eu Eu -0.1578 3.6682 'International Tables Vol C Tables 4.2.6.8 and 6.1.1.4'

loop_
_geom_angle_atom_site_label_1
_geom_angle_atom_site_label_2
_geom_angle_atom_site_label_3
_geom_angle
_geom_angle_site_symmetry_1
_geom_angle_site_symmetry_3
_geom_angle_publ_flag
O2M Eu1 O2M 138.1(4) . 2_657 ?
O2M Eu1 O6M 144.2(3) . 2_657 ?
O2M Eu1 O6M 70.2(3) 2_657 2_657 ?
O2M Eu1 O6M 70.2(3) . . ?
O2M Eu1 O6M 144.2(3) 2_657 . ?
O6M Eu1 O6M 97.3(5) 2_657 . ?
O2M Eu1 O1M 93.2(3) . . ?
O2M Eu1 O1M 71.6(3) 2_657 . ?
O6M Eu1 O1M 74.2(3) 2_657 . ?
O6M Eu1 O1M 139.0(3) . . ?
O2M Eu1 O1M 71.6(3) . 2_657 ?
O2M Eu1 O1M 93.2(3) 2_657 2_657 ?
O6M Eu1 O1M 139.0(3) 2_657 2_657 ?
O6M Eu1 O1M 74.2(3) . 2_657 ?
O1M Eu1 O1M 137.2(4) . 2_657 ?
O2M Eu1 O2A 124.2(3) . . ?
O2M Eu1 O2A 77.5(3) 2_657 . ?
O6M Eu1 O2A 75.9(3) 2_657 . ?
O6M Eu1 O2A 66.8(3) . . ?
O1M Eu1 O2A 142.6(3) . . ?
O1M Eu1 O2A 63.8(3) 2_657 . ?
O2M Eu1 O2A 77.5(3) . 2_657 ?
O2M Eu1 O2A 124.2(3) 2_657 2_657 ?
O6M Eu1 O2A 66.8(3) 2_657 2_657 ?
O6M Eu1 O2A 75.9(3) . 2_657 ?
O1M Eu1 O2A 63.8(3) . 2_657 ?
O1M Eu1 O2A 142.6(3) 2_657 2_657 ?
O2A Eu1 O2A 122.2(5) . 2_657 ?
O2M Eu1 Br9 69.1(2) . . ?
O2M Eu1 Br9 69.1(2) 2_657 . ?
O6M Eu1 Br9 131.4(2) 2_657 . ?
O6M Eu1 Br9 131.4(2) . . ?
O1M Eu1 Br9 68.6(2) . . ?
O1M Eu1 Br9 68.6(2) 2_657 . ?
O2A Eu1 Br9 118.9(2) . . ?
O2A Eu1 Br9 118.9(2) 2_657 . ?
O2M Eu1 Eu2 81.9(2) . . ?
O2M Eu1 Eu2 111.9(2) 2_657 . ?
O6M Eu1 Eu2 110.0(2) 2_657 . ?
O6M Eu1 Eu2 39.3(2) . . ?
O1M Eu1 Eu2 175.1(2) . . ?
O1M Eu1 Eu2 40.7(2) 2_657 . ?
O2A Eu1 Eu2 42.3(2) . . ?
O2A Eu1 Eu2 115.1(2) 2_657 . ?
Br9 Eu1 Eu2 109.05(2) . . ?
O2M Eu1 Eu2 111.9(2) . 2_657 ?
O2M Eu1 Eu2 81.9(2) 2_657 2_657 ?
O6M Eu1 Eu2 39.3(2) 2_657 2_657 ?
O6M Eu1 Eu2 110.0(2) . 2_657 ?
O1M Eu1 Eu2 40.7(2) . 2_657 ?
O1M Eu1 Eu2 175.1(2) 2_657 2_657 ?
O2A Eu1 Eu2 115.1(2) . 2_657 ?
O2A Eu1 Eu2 42.3(2) 2_657 2_657 ?
Br9 Eu1 Eu2 109.05(2) . 2_657 ?
Eu2 Eu1 Eu2 141.89(4) . 2_657 ?
O2M Eu1 Eu4 37.1(2) . . ?
O2M Eu1 Eu4 112.5(2) 2_657 . ?
O6M Eu1 Eu4 173.3(2) 2_657 . ?
O6M Eu1 Eu4 77.0(2) . . ?
O1M Eu1 Eu4 112.4(2) . . ?
O1M Eu1 Eu4 36.4(2) 2_657 . ?
O2A Eu1 Eu4 98.5(2) . . ?
O2A Eu1 Eu4 114.4(2) 2_657 . ?
Br9 Eu1 Eu4 54.501(16) . . ?
Eu2 Eu1 Eu4 63.361(17) . . ?
Eu2 Eu1 Eu4 145.84(2) 2_657 . ?
O6M Eu2 O1B 144.4(4) . . ?
O6M Eu2 O8M 70.9(3) . . ?
O1B Eu2 O8M 80.0(4) . . ?
O6M Eu2 O1M 75.3(3) . 2_657 ?
O1B Eu2 O1M 75.0(3) . 2_657 ?
O8M Eu2 O1M 67.7(3) . 2_657 ?
O6M Eu2 O10T 81.5(4) . . ?
O1B Eu2 O10T 134.1(4) . . ?
O8M Eu2 O10T 134.2(5) . . ?
O1M Eu2 O10T 139.0(4) 2_657 . ?
O6M Eu2 O11T 135.5(5) . . ?
O1B Eu2 O11T 69.6(5) . . ?
O8M Eu2 O11T 101.8(4) . . ?
O1M Eu2 O11T 144.4(4) 2_657 . ?
O10T Eu2 O11T 73.2(5) . . ?
O6M Eu2 O2A 68.0(3) . . ?
O1B Eu2 O2A 115.6(4) . . ?
O8M Eu2 O2A 123.7(3) . . ?
O1M Eu2 O2A 65.8(3) 2_657 . ?
O10T Eu2 O2A 74.4(5) . . ?
O11T Eu2 O2A 134.5(4) . . ?
O6M Eu2 N3A 130.3(3) . . ?
O1B Eu2 N3A 71.1(5) . . ?
O8M Eu2 N3A 149.2(5) . . ?
O1M Eu2 N3A 94.1(5) 2_657 . ?
O10T Eu2 N3A 75.8(7) . . ?
O11T Eu2 N3A 78.1(5) . . ?
O2A Eu2 N3A 63.5(3) . . ?
O6M Eu2 O31H 65.3(4) . . ?
O1B Eu2 O31H 118.5(4) . . ?
O8M Eu2 O31H 62.8(4) . . ?
O1M Eu2 O31H 124.0(4) 2_657 . ?
O10T Eu2 O31H 72.7(5) . . ?
O11T Eu2 O31H 72.3(5) . . ?
O2A Eu2 O31H 125.7(4) . . ?
N3A Eu2 O31H 141.7(6) . . ?
O6M Eu2 Eu1 39.3(2) . . ?
O1B Eu2 Eu1 116.7(2) . . ?
O8M Eu2 Eu1 80.1(2) . . ?
O1M Eu2 Eu1 41.9(2) 2_657 . ?
O10T Eu2 Eu1 101.1(3) . . ?
O11T Eu2 Eu1 173.7(4) . . ?
O2A Eu2 Eu1 43.9(2) . . ?
N3A Eu2 Eu1 103.4(3) . . ?
O31H Eu2 Eu1 103.6(3) . . ?
O6M Eu2 Eu3 37.5(2) . . ?
O1B Eu2 Eu3 116.2(3) . . ?
O8M Eu2 Eu3 36.2(2) . . ?
O1M Eu2 Eu3 77.7(2) 2_657 . ?
O10T Eu2 Eu3 103.2(4) . . ?
O11T Eu2 Eu3 114.8(4) . . ?
O2A Eu2 Eu3 103.1(2) . . ?
N3A Eu2 Eu3 166.5(3) . . ?
O31H Eu2 Eu3 46.8(3) . . ?
Eu1 Eu2 Eu3 63.374(17) . . ?
O6M Eu2 Eu4 74.9(2) . . ?
O1B Eu2 Eu4 69.5(3) . . ?
O8M Eu2 Eu4 34.4(2) . . ?
O1M Eu2 Eu4 34.1(2) 2_657 . ?
O10T Eu2 Eu4 156.4(3) . . ?
O11T Eu2 Eu4 123.9(4) . . ?
O2A Eu2 Eu4 97.5(2) . . ?
N3A Eu2 Eu4 121.0(5) . . ?
O31H Eu2 Eu4 95.9(3) . . ?
Eu1 Eu2 Eu4 60.723(19) . . ?
Eu3 Eu2 Eu4 56.288(19) . . ?
O8M Eu3 O12T 130.2(5) . . ?
O8M Eu3 O6M 71.0(3) . . ?
O12T Eu3 O6M 95.9(6) . . ?
O8M Eu3 O1A 146.6(3) . 2_657 ?
O12T Eu3 O1A 71.7(4) . 2_657 ?
O6M Eu3 O1A 83.1(3) . 2_657 ?
O8M Eu3 O13T 80.3(4) . . ?
O12T Eu3 O13T 73.8(5) . . ?
O6M Eu3 O13T 131.4(4) . . ?
O1A Eu3 O13T 133.1(4) 2_657 . ?
O8M Eu3 O2M 75.0(3) . . ?
O12T Eu3 O2M 145.5(5) . . ?
O6M Eu3 O2M 68.1(3) . . ?
O1A Eu3 O2M 76.0(3) 2_657 . ?
O13T Eu3 O2M 140.0(4) . . ?
O8M Eu3 O2C 67.9(3) . . ?
O12T Eu3 O2C 139.9(5) . . ?
O6M Eu3 O2C 124.0(3) . . ?
O1A Eu3 O2C 113.8(4) 2_657 . ?
O13T Eu3 O2C 75.9(4) . . ?
O2M Eu3 O2C 65.9(3) . . ?
O8M Eu3 N3C 130.1(4) . . ?
O12T Eu3 N3C 83.9(6) . . ?
O6M Eu3 N3C 151.0(4) . . ?
O1A Eu3 N3C 69.2(4) 2_657 . ?
O13T Eu3 N3C 76.5(4) . . ?
O2M Eu3 N3C 96.0(3) . . ?
O2C Eu3 N3C 63.8(3) . . ?
O8M Eu3 O31H 61.6(4) . . ?
O12T Eu3 O31H 69.6(5) . . ?
O6M Eu3 O31H 63.1(4) . . ?
O1A Eu3 O31H 124.3(4) 2_657 . ?
O13T Eu3 O31H 68.9(5) . . ?
O2M Eu3 O31H 122.2(4) . . ?
O2C Eu3 O31H 121.7(4) . . ?
N3C Eu3 O31H 140.9(4) . . ?
O8M Eu3 Eu4 39.9(2) . . ?
O12T Eu3 Eu4 170.2(4) . . ?
O6M Eu3 Eu4 80.7(2) . . ?
O1A Eu3 Eu4 116.7(2) 2_657 . ?
O13T Eu3 Eu4 101.6(3) . . ?
O2M Eu3 Eu4 41.2(2) . . ?
O2C Eu3 Eu4 43.6(2) . . ?
N3C Eu3 Eu4 103.6(2) . . ?
O31H Eu3 Eu4 100.8(3) . . ?
O8M Eu3 Eu2 37.0(2) . . ?
O12T Eu3 Eu2 108.0(5) . . ?
O6M Eu3 Eu2 36.7(2) . . ?
O1A Eu3 Eu2 119.7(3) 2_657 . ?
O13T Eu3 Eu2 100.5(3) . . ?
O2M Eu3 Eu2 77.8(2) . . ?
O2C Eu3 Eu2 102.7(2) . . ?
N3C Eu3 Eu2 166.6(2) . . ?
O31H Eu3 Eu2 44.6(3) . . ?
Eu4 Eu3 Eu2 63.83(2) . . ?
O8M Eu3 Eu1 74.9(2) . . ?
O12T Eu3 Eu1 120.3(5) . . ?
O6M Eu3 Eu1 34.3(2) . . ?
O1A Eu3 Eu1 71.8(2) 2_657 . ?
O13T Eu3 Eu1 154.9(3) . . ?
O2M Eu3 Eu1 34.5(2) . . ?
O2C Eu3 Eu1 98.0(2) . . ?
N3C Eu3 Eu1 123.2(3) . . ?
O31H Eu3 Eu1 95.3(3) . . ?
Eu4 Eu3 Eu1 60.965(19) . . ?
Eu2 Eu3 Eu1 56.483(16) . . ?
O1M Eu4 O7M 145.7(3) 2_657 . ?
O1M Eu4 O4M 136.0(3) 2_657 . ?
O7M Eu4 O4M 70.4(3) . . ?
O1M Eu4 O8M 68.2(3) 2_657 . ?
O7M Eu4 O8M 100.4(3) . . ?
O4M Eu4 O8M 147.1(3) . . ?
O1M Eu4 O3M 92.6(3) 2_657 . ?
O7M Eu4 O3M 74.9(3) . . ?
O4M Eu4 O3M 70.9(3) . . ?
O8M Eu4 O3M 138.9(3) . . ?
O1M Eu4 O2M 71.8(3) 2_657 . ?
O7M Eu4 O2M 138.3(3) . . ?
O4M Eu4 O2M 91.5(3) . . ?
O8M Eu4 O2M 74.5(3) . . ?
O3M Eu4 O2M 135.4(3) . . ?
O1M Eu4 O2B 78.4(3) 2_657 . ?
O7M Eu4 O2B 67.4(3) . . ?
O4M Eu4 O2B 124.8(3) . . ?
O8M Eu4 O2B 75.2(3) . . ?
O3M Eu4 O2B 65.1(3) . . ?
O2M Eu4 O2B 143.5(3) . . ?
O1M Eu4 O2C 123.1(3) 2_657 . ?
O7M Eu4 O2C 75.1(3) . . ?
O4M Eu4 O2C 81.1(3) . . ?
O8M Eu4 O2C 66.0(3) . . ?
O3M Eu4 O2C 144.3(3) . . ?
O2M Eu4 O2C 65.0(3) . . ?
O2B Eu4 O2C 118.8(3) . . ?
O1M Eu4 Br9 68.6(2) 2_657 . ?
O7M Eu4 Br9 130.5(2) . . ?
O4M Eu4 Br9 67.43(19) . . ?
O8M Eu4 Br9 129.1(2) . . ?
O3M Eu4 Br9 67.92(18) . . ?
O2M Eu4 Br9 67.5(2) . . ?
O2B Eu4 Br9 120.0(2) . . ?
O2C Eu4 Br9 121.1(2) . . ?
O1M Eu4 Eu6 112.4(2) 2_657 . ?
O7M Eu4 Eu6 39.7(2) . . ?
O4M Eu4 Eu6 82.0(2) . . ?
O8M Eu4 Eu6 111.5(2) . . ?
O3M Eu4 Eu6 41.29(18) . . ?
O2M Eu4 Eu6 173.5(2) . . ?
O2B Eu4 Eu6 42.9(2) . . ?
O2C Eu4 Eu6 114.5(2) . . ?
Br9 Eu4 Eu6 108.89(3) . . ?
O1M Eu4 Eu3 81.2(2) 2_657 . ?
O7M Eu4 Eu3 110.8(2) . . ?
O4M Eu4 Eu3 113.1(2) . . ?
O8M Eu4 Eu3 39.0(2) . . ?
O3M Eu4 Eu3 173.7(2) . . ?
O2M Eu4 Eu3 41.6(2) . . ?
O2B Eu4 Eu3 114.0(2) . . ?
O2C Eu4 Eu3 42.0(2) . . ?
Br9 Eu4 Eu3 108.63(3) . . ?
Eu6 Eu4 Eu3 142.48(2) . . ?
O1M Eu4 Eu1 38.0(2) 2_657 . ?
O7M Eu4 Eu1 173.5(2) . . ?
O4M Eu4 Eu1 109.76(19) . . ?
O8M Eu4 Eu1 76.0(2) . . ?
O3M Eu4 Eu1 111.47(19) . . ?
O2M Eu4 Eu1 35.8(2) . . ?
O2B Eu4 Eu1 116.2(2) . . ?
O2C Eu4 Eu1 98.4(2) . . ?
Br9 Eu4 Eu1 53.41(4) . . ?
Eu6 Eu4 Eu1 146.62(2) . . ?
Eu3 Eu4 Eu1 62.891(19) . . ?
O0M Eu5 O7M 71.3(3) . . ?
O0M Eu5 O1C 145.0(3) . . ?
O7M Eu5 O1C 78.6(4) . . ?
O0M Eu5 O16T 131.3(4) . . ?
O7M Eu5 O16T 95.3(5) . . ?
O1C Eu5 O16T 67.8(5) . . ?
O0M Eu5 O17T 84.0(4) . . ?
O7M Eu5 O17T 136.5(4) . . ?
O1C Eu5 O17T 130.8(4) . . ?
O16T Eu5 O17T 74.5(5) . . ?
O0M Eu5 O4M 75.6(3) . . ?
O7M Eu5 O4M 69.4(3) . . ?
O1C Eu5 O4M 77.5(3) . . ?
O16T Eu5 O4M 144.4(5) . . ?
O17T Eu5 O4M 138.5(4) . . ?
O0M Eu5 O2E 67.6(3) . . ?
O7M Eu5 O2E 124.3(3) . . ?
O1C Eu5 O2E 119.3(4) . . ?
O16T Eu5 O2E 140.2(5) . . ?
O17T Eu5 O2E 73.7(4) . . ?
O4M Eu5 O2E 65.2(3) . . ?
O0M Eu5 N3E 129.6(3) . . ?
O7M Eu5 N3E 142.9(4) . . ?
O1C Eu5 N3E 69.3(4) . . ?
O16T Eu5 N3E 89.5(5) . . ?
O17T Eu5 N3E 80.1(5) . . ?
O4M Eu5 N3E 85.6(4) . . ?
O2E Eu5 N3E 62.0(3) . . ?
O0M Eu5 O32H 61.9(3) . . ?
O7M Eu5 O32H 62.1(3) . . ?
O1C Eu5 O32H 118.1(4) . . ?
O16T Eu5 O32H 70.4(5) . . ?
O17T Eu5 O32H 74.8(4) . . ?
O4M Eu5 O32H 122.8(4) . . ?
O2E Eu5 O32H 122.2(4) . . ?
N3E Eu5 O32H 151.2(4) . . ?
O0M Eu5 Eu7 40.36(19) . . ?
O7M Eu5 Eu7 81.1(2) . . ?
O1C Eu5 Eu7 118.5(2) . . ?
O16T Eu5 Eu7 171.6(4) . . ?
O17T Eu5 Eu7 102.8(3) . . ?
O4M Eu5 Eu7 41.0(2) . . ?
O2E Eu5 Eu7 43.4(2) . . ?
N3E Eu5 Eu7 98.0(2) . . ?
O32H Eu5 Eu7 101.3(3) . . ?
O0M Eu5 Eu6 37.0(2) . . ?
O7M Eu5 Eu6 36.4(2) . . ?
O1C Eu5 Eu6 115.0(3) . . ?
O16T Eu5 Eu6 109.3(4) . . ?
O17T Eu5 Eu6 106.4(4) . . ?
O4M Eu5 Eu6 77.8(2) . . ?
O2E Eu5 Eu6 102.2(2) . . ?
N3E Eu5 Eu6 161.0(2) . . ?
O32H Eu5 Eu6 45.2(3) . . ?
Eu7 Eu5 Eu6 63.434(19) . . ?
O0M Eu5 Eu4 75.7(2) . . ?
O7M Eu5 Eu4 34.88(19) . . ?
O1C Eu5 Eu4 69.4(2) . . ?
O16T Eu5 Eu4 119.2(5) . . ?
O17T Eu5 Eu4 159.7(3) . . ?
O4M Eu5 Eu4 35.4(2) . . ?
O2E Eu5 Eu4 98.2(2) . . ?
N3E Eu5 Eu4 113.0(3) . . ?
O32H Eu5 Eu4 95.1(3) . . ?
Eu7 Eu5 Eu4 61.289(18) . . ?
Eu6 Eu5 Eu4 56.277(18) . . ?
O7M Eu6 O1D 145.8(3) . . ?
O7M Eu6 O0M 70.8(3) . . ?
O1D Eu6 O0M 81.8(4) . . ?
O7M Eu6 O3M 75.0(3) . . ?
O1D Eu6 O3M 76.3(3) . . ?
O0M Eu6 O3M 68.7(3) . . ?
O7M Eu6 O15T 134.0(5) . . ?
O1D Eu6 O15T 68.3(4) . . ?
O0M Eu6 O15T 97.8(5) . . ?
O3M Eu6 O15T 143.7(4) . . ?
O7M Eu6 O2B 68.0(3) . . ?
O1D Eu6 O2B 115.1(4) . . ?
O0M Eu6 O2B 124.1(3) . . ?
O3M Eu6 O2B 65.4(3) . . ?
O15T Eu6 O2B 138.1(5) . . ?
O7M Eu6 O14T 83.6(4) . . ?
O1D Eu6 O14T 130.5(4) . . ?
O0M Eu6 O14T 136.7(4) . . ?
O3M Eu6 O14T 137.7(4) . . ?
O15T Eu6 O14T 75.3(5) . . ?
O2B Eu6 O14T 73.0(4) . . ?
O7M Eu6 N3B 129.8(4) . . ?
O1D Eu6 N3B 69.2(6) . . ?
O0M Eu6 N3B 148.7(6) . . ?
O3M Eu6 N3B 92.3(6) . . ?
O15T Eu6 N3B 82.8(6) . . ?
O2B Eu6 N3B 62.6(4) . . ?
O14T Eu6 N3B 74.0(7) . . ?
O7M Eu6 O32H 64.6(3) . . ?
O1D Eu6 O32H 120.6(4) . . ?
O0M Eu6 O32H 63.5(3) . . ?
O3M Eu6 O32H 124.7(4) . . ?
O15T Eu6 O32H 70.5(5) . . ?
O2B Eu6 O32H 124.2(4) . . ?
O14T Eu6 O32H 74.1(5) . . ?
N3B Eu6 O32H 142.6(6) . . ?
O7M Eu6 Eu4 40.01(19) . . ?
O1D Eu6 Eu4 117.0(2) . . ?
O0M Eu6 Eu4 80.9(2) . . ?
O3M Eu6 Eu4 41.1(2) . . ?
O15T Eu6 Eu4 174.0(4) . . ?
O2B Eu6 Eu4 43.4(2) . . ?
O14T Eu6 Eu4 101.6(3) . . ?
N3B Eu6 Eu4 101.4(4) . . ?
O32H Eu6 Eu4 103.8(3) . . ?
O7M Eu6 Eu5 36.9(2) . . ?
O1D Eu6 Eu5 117.8(3) . . ?
O0M Eu6 Eu5 36.1(2) . . ?
O3M Eu6 Eu5 76.9(2) . . ?
O15T Eu6 Eu5 112.4(5) . . ?
O2B Eu6 Eu5 102.4(2) . . ?
O14T Eu6 Eu5 106.5(4) . . ?
N3B Eu6 Eu5 164.5(3) . . ?
O32H Eu6 Eu5 48.1(3) . . ?
Eu4 Eu6 Eu5 63.188(19) . . ?
O7M Eu6 Eu7 75.4(2) . . ?
O1D Eu6 Eu7 70.4(2) . . ?
O0M Eu6 Eu7 35.22(18) . . ?
O3M Eu6 Eu7 34.5(2) . . ?
O15T Eu6 Eu7 120.5(4) . . ?
O2B Eu6 Eu7 97.8(2) . . ?
O14T Eu6 Eu7 159.0(3) . . ?
N3B Eu6 Eu7 119.1(6) . . ?
O32H Eu6 Eu7 97.3(3) . . ?
Eu4 Eu6 Eu7 61.184(17) . . ?
Eu5 Eu6 Eu7 56.281(18) . . ?
O5M Eu7 O3M 136.4(3) 2_657 . ?
O5M Eu7 O9M 69.3(3) 2_657 2_657 ?
O3M Eu7 O9M 146.1(3) . 2_657 ?
O5M Eu7 O0M 146.2(3) 2_657 . ?
O3M Eu7 O0M 69.6(3) . . ?
O9M Eu7 O0M 99.6(3) 2_657 . ?
O5M Eu7 O4M 92.5(3) 2_657 . ?
O3M Eu7 O4M 71.2(3) . . ?
O9M Eu7 O4M 138.8(3) 2_657 . ?
O0M Eu7 O4M 74.9(3) . . ?
O5M Eu7 O5M 70.2(4) 2_657 . ?
O3M Eu7 O5M 92.5(3) . . ?
O9M Eu7 O5M 75.0(3) 2_657 . ?
O0M Eu7 O5M 139.6(3) . . ?
O4M Eu7 O5M 134.7(3) . . ?
O5M Eu7 O2E 79.9(3) 2_657 . ?
O3M Eu7 O2E 123.8(3) . . ?
O9M Eu7 O2E 75.2(3) 2_657 . ?
O0M Eu7 O2E 66.4(3) . . ?
O4M Eu7 O2E 65.1(3) . . ?
O5M Eu7 O2E 143.6(3) . . ?
O5M Eu7 O2D 123.0(3) 2_657 . ?
O3M Eu7 O2D 79.1(3) . . ?
O9M Eu7 O2D 67.0(4) 2_657 . ?
O0M Eu7 O2D 76.4(3) . . ?
O4M Eu7 O2D 144.2(3) . . ?
O5M Eu7 O2D 64.6(3) . . ?
O2E Eu7 O2D 120.5(3) . . ?
O5M Eu7 Br9 68.0(2) 2_657 . ?
O3M Eu7 Br9 68.4(2) . . ?
O9M Eu7 Br9 130.3(2) 2_657 . ?
O0M Eu7 Br9 130.2(2) . . ?
O4M Eu7 Br9 67.22(19) . . ?
O5M Eu7 Br9 67.5(2) . . ?
O2E Eu7 Br9 120.0(2) . . ?
O2D Eu7 Br9 119.6(2) . . ?
O5M Eu7 Eu5 113.4(2) 2_657 . ?
O3M Eu7 Eu5 81.0(2) . . ?
O9M Eu7 Eu5 111.3(2) 2_657 . ?
O0M Eu7 Eu5 39.2(2) . . ?
O4M Eu7 Eu5 41.35(19) . . ?
O5M Eu7 Eu5 173.3(2) . . ?
O2E Eu7 Eu5 42.8(2) . . ?
O2D Eu7 Eu5 115.4(2) . . ?
Br9 Eu7 Eu5 108.18(3) . . ?
O5M Eu7 Eu8 80.8(2) 2_657 2_657 ?
O3M Eu7 Eu8 113.0(2) . 2_657 ?
O9M Eu7 Eu8 39.4(2) 2_657 2_657 ?
O0M Eu7 Eu8 111.4(2) . 2_657 ?
O4M Eu7 Eu8 173.2(2) . 2_657 ?
O5M Eu7 Eu8 41.7(2) . 2_657 ?
O2E Eu7 Eu8 114.4(2) . 2_657 ?
O2D Eu7 Eu8 42.4(2) . 2_657 ?
Br9 Eu7 Eu8 108.86(3) . 2_657 ?
Eu5 Eu7 Eu8 142.96(2) . 2_657 ?
O5M Eu7 Eu4 111.8(2) 2_657 . ?
O3M Eu7 Eu4 36.6(2) . . ?
O9M Eu7 Eu4 173.9(2) 2_657 . ?
O0M Eu7 Eu4 76.2(2) . . ?
O4M Eu7 Eu4 36.3(2) . . ?
O5M Eu7 Eu4 111.0(2) . . ?
O2E Eu7 Eu4 99.0(2) . . ?
O2D Eu7 Eu4 115.5(3) . . ?
Br9 Eu7 Eu4 54.09(2) . . ?
Eu5 Eu7 Eu4 62.638(18) . . ?
Eu8 Eu7 Eu4 146.18(3) 2_657 . ?
O9M Eu8 O9M 72.2(3) . 2_657 ?
O9M Eu8 O1E 143.8(3) . . ?
O9M Eu8 O1E 80.2(4) 2_657 . ?
O9M Eu8 O19T 84.5(5) . . ?
O9M Eu8 O19T 135.4(4) 2_657 . ?
O1E Eu8 O19T 131.6(5) . . ?
O9M Eu8 O18T 135.6(4) . . ?
O9M Eu8 O18T 95.4(4) 2_657 . ?
O1E Eu8 O18T 68.9(4) . . ?
O19T Eu8 O18T 75.1(6) . . ?
O9M Eu8 O5M 74.9(3) . 2_657 ?
O9M Eu8 O5M 68.1(3) 2_657 2_657 ?
O1E Eu8 O5M 73.3(3) . 2_657 ?
O19T Eu8 O5M 141.5(4) . 2_657 ?
O18T Eu8 O5M 140.9(4) . 2_657 ?
O9M Eu8 O2D 68.3(3) . 2_657 ?
O9M Eu8 O2D 124.4(3) 2_657 2_657 ?
O1E Eu8 O2D 111.8(4) . 2_657 ?
O19T Eu8 O2D 77.4(5) . 2_657 ?
O18T Eu8 O2D 140.1(4) . 2_657 ?
O5M Eu8 O2D 64.9(3) 2_657 2_657 ?
O9M Eu8 N3D 130.0(4) . 2_657 ?
O9M Eu8 N3D 149.2(4) 2_657 2_657 ?
O1E Eu8 N3D 70.0(4) . 2_657 ?
O19T Eu8 N3D 73.6(5) . 2_657 ?
O18T Eu8 N3D 81.5(4) . 2_657 ?
O5M Eu8 N3D 95.1(4) 2_657 2_657 ?
O2D Eu8 N3D 63.3(3) 2_657 2_657 ?
O9M Eu8 O30H 63.8(3) . . ?
O9M Eu8 O30H 63.8(3) 2_657 . ?
O1E Eu8 O30H 123.2(3) . . ?
O19T Eu8 O30H 71.9(4) . . ?
O18T Eu8 O30H 72.4(4) . . ?
O5M Eu8 O30H 123.5(3) 2_657 . ?
O2D Eu8 O30H 124.5(3) 2_657 . ?
N3D Eu8 O30H 140.9(4) 2_657 . ?
O9M Eu8 Eu7 39.8(2) . 2_657 ?
O9M Eu8 Eu7 81.4(2) 2_657 2_657 ?
O1E Eu8 Eu7 113.9(3) . 2_657 ?
O19T Eu8 Eu7 104.6(4) . 2_657 ?
O18T Eu8 Eu7 175.1(3) . 2_657 ?
O5M Eu8 Eu7 41.07(18) 2_657 2_657 ?
O2D Eu8 Eu7 43.5(2) 2_657 2_657 ?
N3D Eu8 Eu7 103.2(3) 2_657 2_657 ?
O30H Eu8 Eu7 102.80(19) . 2_657 ?
O9M Eu8 Eu8 37.6(2) . 2_657 ?
O9M Eu8 Eu8 37.5(2) 2_657 2_657 ?
O1E Eu8 Eu8 117.5(3) . 2_657 ?
O19T Eu8 Eu8 104.9(3) . 2_657 ?
O18T Eu8 Eu8 111.1(3) . 2_657 ?
O5M Eu8 Eu8 77.8(2) 2_657 2_657 ?
O2D Eu8 Eu8 103.5(2) 2_657 2_657 ?
N3D Eu8 Eu8 166.8(2) 2_657 2_657 ?
O30H Eu8 Eu8 45.9(2) . 2_657 ?
Eu7 Eu8 Eu8 64.11(2) 2_657 2_657 ?
O9M Eu8 Eu7 75.5(2) . . ?
O9M Eu8 Eu7 34.3(2) 2_657 . ?
O1E Eu8 Eu7 68.6(2) . . ?
O19T Eu8 Eu7 159.8(4) . . ?
O18T Eu8 Eu7 117.7(4) . . ?
O5M Eu8 Eu7 34.55(18) 2_657 . ?
O2D Eu8 Eu7 97.5(2) 2_657 . ?
N3D Eu8 Eu7 121.9(3) 2_657 . ?
O30H Eu8 Eu7 96.19(19) . . ?
Eu7 Eu8 Eu7 61.24(2) 2_657 . ?
Eu8 Eu8 Eu7 56.807(19) 2_657 . ?
Eu1 Br9 Eu7 143.97(2) . 2_657 ?
Eu1 Br9 Eu7 143.97(2) . . ?
Eu7 Br9 Eu7 72.07(5) 2_657 . ?
Eu1 Br9 Eu4 72.09(3) . . ?
Eu7 Br9 Eu4 143.94(5) 2_657 . ?
Eu7 Br9 Eu4 71.88(2) . . ?
Eu1 Br9 Eu4 72.09(3) . 2_657 ?
Eu7 Br9 Eu4 71.88(2) 2_657 2_657 ?
Eu7 Br9 Eu4 143.94(5) . 2_657 ?
Eu4 Br9 Eu4 144.17(7) . 2_657 ?
Eu4 O1M Eu2 111.3(3) 2_657 2_657 ?
Eu4 O1M Eu1 105.5(3) 2_657 . ?
Eu2 O1M Eu1 97.4(3) 2_657 . ?
Eu4 O1M H1M 113.7 2_657 . ?
Eu2 O1M H1M 113.7 2_657 . ?
Eu1 O1M H1M 113.7 . . ?
Eu1 O2M Eu4 107.1(3) . . ?
Eu1 O2M Eu3 109.4(3) . . ?
Eu4 O2M Eu3 97.2(3) . . ?
Eu1 O2M H2M 113.9 . . ?
Eu4 O2M H2M 113.9 . . ?
Eu3 O2M H2M 113.9 . . ?
Eu7 O3M Eu4 107.7(3) . . ?
Eu7 O3M Eu6 110.1(4) . . ?
Eu4 O3M Eu6 97.6(3) . . ?
Eu7 O3M H3M 113.4 . . ?
Eu4 O3M H3M 113.4 . . ?
Eu6 O3M H3M 113.4 . . ?
Eu4 O4M Eu7 106.9(3) . . ?
Eu4 O4M Eu5 108.3(3) . . ?
Eu7 O4M Eu5 97.7(3) . . ?
Eu4 O4M H4M 114.2 . . ?
Eu7 O4M H4M 114.2 . . ?
Eu5 O4M H4M 114.2 . . ?
Eu7 O5M Eu7 108.0(3) 2_657 . ?
Eu7 O5M Eu8 109.4(3) 2_657 2_657 ?
Eu7 O5M Eu8 97.2(3) . 2_657 ?
Eu7 O5M H5M 113.7 2_657 . ?
Eu7 O5M H5M 113.7 . . ?
Eu8 O5M H5M 113.7 2_657 . ?
Eu2 O6M Eu1 101.4(4) . . ?
Eu2 O6M Eu3 105.8(4) . . ?
Eu1 O6M Eu3 110.6(4) . . ?
Eu2 O6M H6M 112.7 . . ?
Eu1 O6M H6M 112.7 . . ?
Eu3 O6M H6M 112.7 . . ?
Eu6 O7M Eu4 100.3(3) . . ?
Eu6 O7M Eu5 106.7(4) . . ?
Eu4 O7M Eu5 110.1(3) . . ?
Eu6 O7M H7M 113.0 . . ?
Eu4 O7M H7M 113.0 . . ?
Eu5 O7M H7M 113.0 . . ?
Eu3 O8M Eu4 101.1(3) . . ?
Eu3 O8M Eu2 106.8(4) . . ?
Eu4 O8M Eu2 111.2(3) . . ?
Eu3 O8M H8M 112.4 . . ?
Eu4 O8M H8M 112.4 . . ?
Eu2 O8M H8M 112.4 . . ?
Eu8 O9M Eu8 104.9(3) . 2_657 ?
Eu8 O9M Eu7 100.8(4) . 2_657 ?
Eu8 O9M Eu7 111.6(4) 2_657 2_657 ?
Eu8 O9M H9M 112.9 . . ?
Eu8 O9M H9M 112.9 2_657 . ?
Eu7 O9M H9M 112.9 2_657 . ?
Eu5 O0M Eu6 106.9(4) . . ?
Eu5 O0M Eu7 100.5(3) . . ?
Eu6 O0M Eu7 109.6(3) . . ?
Eu5 O0M H0M 113.0 . . ?
Eu6 O0M H0M 113.0 . . ?
Eu7 O0M H0M 113.0 . . ?
Eu8 O30H Eu8 88.2(4) 2_657 . ?
Eu8 O30H H30A 114.0 2_657 . ?
Eu8 O30H H30A 114.0 . . ?
Eu8 O30H H30B 114.0 2_657 . ?
Eu8 O30H H30B 114.0 . . ?
H30A O30H H30B 111.2 . . ?
Eu2 O31H Eu3 88.6(3) . . ?
Eu2 O31H H31A 113.9 . . ?
Eu3 O31H H31A 113.9 . . ?
Eu2 O31H H31B 113.9 . . ?
Eu3 O31H H31B 113.9 . . ?
H31A O31H H31B 111.1 . . ?
Eu6 O32H Eu5 86.8(3) . . ?
Eu6 O32H H32A 114.2 . . ?
Eu5 O32H H32A 114.2 . . ?
Eu6 O32H H32B 114.2 . . ?
Eu5 O32H H32B 114.2 . . ?
H32A O32H H32B 111.4 . . ?
C1A O1A Eu3 135.3(8) . 2_657 ?
O1A C1A O2A 127.4(12) . . ?
O1A C1A C2A 116.7(11) . . ?
O2A C1A C2A 115.8(10) . . ?
C1A O2A Eu2 129.5(8) . . ?
C1A O2A Eu1 132.8(8) . . ?
Eu2 O2A Eu1 93.8(3) . . ?
N3A C2A C3A 114.0(12) . . ?
N3A C2A C1A 109.5(10) . . ?
C3A C2A C1A 111.4(10) . . ?
N3A C2A H2AA 107.2 . . ?
C3A C2A H2AA 107.2 . . ?
C1A C2A H2AA 107.2 . . ?
C2A N3A Eu2 120.5(8) . . ?
C2A N3A H3A1 107.2 . . ?
Eu2 N3A H3A1 107.2 . . ?
C2A N3A H3A2 107.2 . . ?
Eu2 N3A H3A2 107.2 . . ?
H3A1 N3A H3A2 106.8 . . ?
C4A C3A C2A 119.5(10) . . ?
C4A C3A H3AA 107.4 . . ?
C2A C3A H3AA 107.4 . . ?
C4A C3A H3AB 107.4 . . ?
C2A C3A H3AB 107.4 . . ?
H3AA C3A H3AB 107.0 . . ?
C5A C4A C9A 115.8(14) . . ?
C5A C4A C3A 122.2(15) . . ?
C9A C4A C3A 122.0(16) . . ?
C4A C5A C6A 129.6(18) . . ?
C4A C5A H5AA 115.2 . . ?
C6A C5A H5AA 115.2 . . ?
C7A C6A C5A 111.2(18) . . ?
C7A C6A H6AA 124.4 . . ?
C5A C6A H6AA 124.4 . . ?
C6A C7A C8A 126.0(16) . . ?
C6A C7A O10A 116(2) . . ?
C8A C7A O10A 117(2) . . ?
C9A C8A C7A 114.7(18) . . ?
C9A C8A H8AA 122.6 . . ?
C7A C8A H8AA 122.6 . . ?
C4A C9A C8A 122.0(18) . . ?
C4A C9A H9AA 119.0 . . ?
C8A C9A H9AA 119.0 . . ?
C7A O10A H10A 109.5 . . ?
C1B O1B Eu2 138.9(9) . . ?
O1B C1B O2B 128.3(12) . . ?
O1B C1B C2B 118.2(12) . . ?
O2B C1B C2B 113.5(11) . . ?
C1B O2B Eu6 131.0(8) . . ?
C1B O2B Eu4 130.7(8) . . ?
Eu6 O2B Eu4 93.7(3) . . ?
N3B C2B C3B 114.2(14) . . ?
N3B C2B C1B 110.1(11) . . ?
C3B C2B C1B 111.1(11) . . ?
N3B C2B H2BA 107.0 . . ?
C3B C2B H2BA 107.0 . . ?
C1B C2B H2BA 107.0 . . ?
C2B N3B Eu6 120.5(10) . . ?
C2B N3B H3B1 107.2 . . ?
Eu6 N3B H3B1 107.2 . . ?
C2B N3B H3B2 107.2 . . ?
Eu6 N3B H3B2 107.2 . . ?
H3B1 N3B H3B2 106.8 . . ?
C4B C3B C2B 115.9(10) . . ?
C4B C3B H3BA 108.3 . . ?
C2B C3B H3BA 108.3 . . ?
C4B C3B H3BB 108.3 . . ?
C2B C3B H3BB 108.3 . . ?
H3BA C3B H3BB 107.4 . . ?
C5B C4B C9B 115.9(15) . . ?
C5B C4B C3B 124.5(15) . . ?
C9B C4B C3B 119.3(15) . . ?
C4B C5B C6B 127.0(18) . . ?
C4B C5B H5BA 116.5 . . ?
C6B C5B H5BA 116.5 . . ?
C7B C6B C5B 113.9(19) . . ?
C7B C6B H6BA 123.1 . . ?
C5B C6B H6BA 123.1 . . ?
C6B C7B C8B 122.6(18) . . ?
C6B C7B O10B 121(2) . . ?
C8B C7B O10B 115(2) . . ?
C9B C8B C7B 113(2) . . ?
C9B C8B H8BA 123.4 . . ?
C7B C8B H8BA 123.4 . . ?
C4B C9B C8B 120(2) . . ?
C4B C9B H9BA 120.0 . . ?
C8B C9B H9BA 120.0 . . ?
C7B O10B H10D 109.5 . . ?
C1C O1C Eu5 139.8(8) . . ?
O1C C1C O2C 125.4(11) . . ?
O1C C1C C2C 116.7(11) . . ?
O2C C1C C2C 117.8(10) . . ?
C1C O2C Eu3 129.0(8) . . ?
C1C O2C Eu4 131.0(8) . . ?
Eu3 O2C Eu4 94.5(3) . . ?
N3C C2C C3C 111.1(12) . . ?
N3C C2C C1C 108.6(10) . . ?
C3C C2C C1C 109.3(10) . . ?
N3C C2C H2CA 109.3 . . ?
C3C C2C H2CA 109.3 . . ?
C1C C2C H2CA 109.3 . . ?
C2C N3C Eu3 120.1(8) . . ?
C2C N3C H3C1 107.3 . . ?
Eu3 N3C H3C1 107.3 . . ?
C2C N3C H3C2 107.3 . . ?
Eu3 N3C H3C2 107.3 . . ?
H3C1 N3C H3C2 106.9 . . ?
C4C C3C C2C 115.0(10) . . ?
C4C C3C H3CA 108.5 . . ?
C2C C3C H3CA 108.5 . . ?
C4C C3C H3CB 108.5 . . ?
C2C C3C H3CB 108.5 . . ?
H3CA C3C H3CB 107.5 . . ?
C5C C4C C9C 115.4(12) . . ?
C5C C4C C3C 127.7(13) . . ?
C9C C4C C3C 116.9(12) . . ?
C4C C5C C6C 126.0(15) . . ?
C4C C5C H5CA 117.0 . . ?
C6C C5C H5CA 117.0 . . ?
C7C C6C C5C 115.8(13) . . ?
C7C C6C H6CA 122.1 . . ?
C5C C6C H6CA 122.1 . . ?
C6C C7C O10C 119.2(13) . . ?
C6C C7C C8C 122.9(13) . . ?
O10C C7C C8C 117.8(14) . . ?
C9C C8C C7C 113.8(13) . . ?
C9C C8C H8CA 123.1 . . ?
C7C C8C H8CA 123.1 . . ?
C4C C9C C8C 125.5(13) . . ?
C4C C9C H9CA 117.3 . . ?
C8C C9C H9CA 117.3 . . ?
C7C O10C H10G 109.5 . . ?
C1D O1D Eu6 137.7(8) . . ?
O1D C1D O2D 127.4(12) . . ?
O1D C1D C2D 116.8(10) . . ?
O2D C1D C2D 115.8(11) . . ?
C1D O2D Eu8 130.0(8) . 2_657 ?
C1D O2D Eu7 132.1(9) . . ?
Eu8 O2D Eu7 94.1(3) 2_657 . ?
N3D C2D C3D 112.8(11) . . ?
N3D C2D C1D 109.5(10) . . ?
C3D C2D C1D 109.9(11) . . ?
N3D C2D H2DA 108.2 . . ?
C3D C2D H2DA 108.2 . . ?
C1D C2D H2DA 108.2 . . ?
C2D N3D Eu8 118.9(8) . 2_657 ?
C2D N3D H3D1 107.6 . . ?
Eu8 N3D H3D1 107.6 2_657 . ?
C2D N3D H3D2 107.6 . . ?
Eu8 N3D H3D2 107.6 2_657 . ?
H3D1 N3D H3D2 107.0 . . ?
C4D C3D C2D 113.2(11) . . ?
C4D C3D H3DA 108.9 . . ?
C2D C3D H3DA 108.9 . . ?
C4D C3D H3DB 108.9 . . ?
C2D C3D H3DB 108.9 . . ?
H3DA C3D H3DB 107.7 . . ?
C5D C4D C9D 116.3(15) . . ?
C5D C4D C3D 124.0(16) . . ?
C9D C4D C3D 119.6(16) . . ?
C4D C5D C6D 126.3(19) . . ?
C4D C5D H5DA 116.8 . . ?
C6D C5D H5DA 116.8 . . ?
C7D C6D C5D 114.6(18) . . ?
C7D C6D H6DA 122.7 . . ?
C5D C6D H6DA 122.7 . . ?
C6D C7D C8D 122.8(16) . . ?
C6D C7D O10D 122(2) . . ?
C8D C7D O10D 113.8(19) . . ?
C9D C8D C7D 115.0(18) . . ?
C9D C8D H8DA 122.5 . . ?
C7D C8D H8DA 122.5 . . ?
C4D C9D C8D 123.0(17) . . ?
C4D C9D H9DA 118.5 . . ?
C8D C9D H9DA 118.5 . . ?
C7D O10D H10J 109.5 . . ?
C1E O1E Eu8 139.9(9) . . ?
O1E C1E O2E 127.2(12) . . ?
O1E C1E C2E 117.9(11) . . ?
O2E C1E C2E 114.9(10) . . ?
C1E O2E Eu5 130.2(8) . . ?
C1E O2E Eu7 129.4(8) . . ?
Eu5 O2E Eu7 93.9(3) . . ?
N3E C2E C3E 112.6(11) . . ?
N3E C2E C1E 108.3(9) . . ?
C3E C2E C1E 112.0(9) . . ?
N3E C2E H2EA 108.0 . . ?
C3E C2E H2EA 108.0 . . ?
C1E C2E H2EA 108.0 . . ?
C2E N3E Eu5 118.2(7) . . ?
C2E N3E H3E1 107.8 . . ?
Eu5 N3E H3E1 107.8 . . ?
C2E N3E H3E2 107.8 . . ?
Eu5 N3E H3E2 107.8 . . ?
H3E1 N3E H3E2 107.1 . . ?
C4E C3E C2E 118.9(8) . . ?
C4E C3E H3EA 107.6 . . ?
C2E C3E H3EA 107.6 . . ?
C4E C3E H3EB 107.6 . . ?
C2E C3E H3EB 107.6 . . ?
H3EA C3E H3EB 107.0 . . ?
C5E C4E C9E 115.7(12) . . ?
C5E C4E C3E 119.9(12) . . ?
C9E C4E C3E 124.4(13) . . ?
C4E C5E C6E 125.7(13) . . ?
C4E C5E H5EA 117.2 . . ?
C6E C5E H5EA 117.2 . . ?
C7E C6E C5E 116.7(14) . . ?
C7E C6E H6EA 121.7 . . ?
C5E C6E H6EA 121.7 . . ?
C6E C7E O10E 122.0(15) . . ?
C6E C7E C8E 121.2(13) . . ?
O10E C7E C8E 116.7(13) . . ?
C9E C8E C7E 115.2(14) . . ?
C9E C8E H8EA 122.4 . . ?
C7E C8E H8EA 122.4 . . ?
C4E C9E C8E 125.3(14) . . ?
C4E C9E H9EA 117.3 . . ?
C8E C9E H9EA 117.3 . . ?
C7E O10E H10M 109.5 . . ?
O4G Cl1 O1F 116.1(15) . . ?
O4G Cl1 O3F 44.7(16) . . ?
O1F Cl1 O3F 111.2(7) . . ?
O4G Cl1 O2G 109.5(13) . . ?
O1F Cl1 O2G 99.9(17) . . ?
O3F Cl1 O2G 146.1(16) . . ?
O4G Cl1 O4F 66.6(16) . . ?
O1F Cl1 O4F 109.4(8) . . ?
O3F Cl1 O4F 109.9(9) . . ?
O2G Cl1 O4F 44.2(16) . . ?
O4G Cl1 O2F 132.7(17) . . ?
O1F Cl1 O2F 110.1(8) . . ?
O3F Cl1 O2F 108.7(10) . . ?
O2G Cl1 O2F 70.8(19) . . ?
O4F Cl1 O2F 107.4(9) . . ?
O4G Cl1 O3G 107.8(13) . . ?
O1F Cl1 O3G 115(2) . . ?
O3F Cl1 O3G 71.4(17) . . ?
O2G Cl1 O3G 107.4(13) . . ?
O4F Cl1 O3G 131(2) . . ?
O2F Cl1 O3G 38.7(17) . . ?
O_527 Cl_519 O_529 117(2) . . ?

loop_
_geom_bond_atom_site_label_1
_geom_bond_atom_site_label_2
_geom_bond_distance
_geom_bond_site_symmetry_2
_geom_bond_publ_flag
Eu1 O2M 2.362(8) . ?
Eu1 O2M 2.362(8) 2_657 ?
Eu1 O6M 2.369(10) 2_657 ?
Eu1 O6M 2.369(10) . ?
Eu1 O1M 2.467(9) . ?
Eu1 O1M 2.467(8) 2_657 ?
Eu1 O2A 2.548(9) . ?
Eu1 O2A 2.548(9) 2_657 ?
Eu1 Br9 3.258(2) . ?
Eu1 Eu2 3.6658(8) . ?
Eu1 Eu2 3.6658(8) 2_657 ?
Eu1 Eu4 3.8608(9) . ?
Eu2 O6M 2.368(10) . ?
Eu2 O1B 2.385(12) . ?
Eu2 O8M 2.398(10) . ?
Eu2 O1M 2.411(9) 2_657 ?
Eu2 O10T 2.460(14) . ?
Eu2 O11T 2.461(12) . ?
Eu2 O2A 2.472(9) . ?
Eu2 N3A 2.558(13) . ?
Eu2 O31H 2.677(13) . ?
Eu2 Eu3 3.8133(12) . ?
Eu2 Eu4 3.9563(11) . ?
Eu3 O8M 2.353(9) . ?
Eu3 O12T 2.403(14) . ?
Eu3 O6M 2.411(9) . ?
Eu3 O1A 2.424(10) 2_657 ?
Eu3 O13T 2.437(11) . ?
Eu3 O2M 2.452(9) . ?
Eu3 O2C 2.460(10) . ?
Eu3 N3C 2.571(13) . ?
Eu3 O31H 2.783(15) . ?
Eu3 Eu4 3.6670(10) . ?
Eu4 O1M 2.381(9) 2_657 ?
Eu4 O7M 2.390(8) . ?
Eu4 O4M 2.397(10) . ?
Eu4 O8M 2.397(10) . ?
Eu4 O3M 2.425(9) . ?
Eu4 O2M 2.436(8) . ?
Eu4 O2B 2.521(9) . ?
Eu4 O2C 2.535(9) . ?
Eu4 Br9 3.3034(9) . ?
Eu4 Eu6 3.6580(10) . ?
Eu5 O0M 2.356(9) . ?
Eu5 O7M 2.399(10) . ?
Eu5 O1C 2.407(9) . ?
Eu5 O16T 2.426(11) . ?
Eu5 O17T 2.432(12) . ?
Eu5 O4M 2.445(8) . ?
Eu5 O2E 2.496(10) . ?
Eu5 N3E 2.602(12) . ?
Eu5 O32H 2.853(13) . ?
Eu5 Eu7 3.6672(9) . ?
Eu5 Eu6 3.8292(11) . ?
Eu6 O7M 2.374(9) . ?
Eu6 O1D 2.405(10) . ?
Eu6 O0M 2.410(10) . ?
Eu6 O3M 2.435(8) . ?
Eu6 O15T 2.448(11) . ?
Eu6 O2B 2.495(11) . ?
Eu6 O14T 2.500(12) . ?
Eu6 N3B 2.568(17) . ?
Eu6 O32H 2.720(13) . ?
Eu6 Eu7 3.9435(9) . ?
Eu7 O5M 2.371(8) 2_657 ?
Eu7 O3M 2.377(9) . ?
Eu7 O9M 2.392(9) 2_657 ?
Eu7 O0M 2.415(7) . ?
Eu7 O4M 2.427(9) . ?
Eu7 O5M 2.429(8) . ?
Eu7 O2E 2.523(9) . ?
Eu7 O2D 2.531(11) . ?
Eu7 Br9 3.3006(17) . ?
Eu7 Eu8 3.6676(10) 2_657 ?
Eu8 O9M 2.368(10) . ?
Eu8 O9M 2.374(11) 2_657 ?
Eu8 O1E 2.399(10) . ?
Eu8 O19T 2.433(13) . ?
Eu8 O18T 2.443(11) . ?
Eu8 O5M 2.461(8) 2_657 ?
Eu8 O2D 2.477(10) 2_657 ?
Eu8 N3D 2.604(15) 2_657 ?
Eu8 O30H 2.703(11) . ?
Eu8 Eu7 3.6676(10) 2_657 ?
Eu8 Eu8 3.7600(17) 2_657 ?
Br9 Eu7 3.3006(17) 2_657 ?
Br9 Eu4 3.3034(9) 2_657 ?
O1M Eu4 2.381(9) 2_657 ?
O1M Eu2 2.411(9) 2_657 ?
O1M H1M 1.0000 . ?
O2M H2M 1.0000 . ?
O3M H3M 1.0000 . ?
O4M H4M 1.0000 . ?
O5M Eu7 2.371(8) 2_657 ?
O5M Eu8 2.461(8) 2_657 ?
O5M H5M 1.0000 . ?
O6M H6M 1.0000 . ?
O7M H7M 1.0000 . ?
O8M H8M 1.0000 . ?
O9M Eu8 2.374(11) 2_657 ?
O9M Eu7 2.392(9) 2_657 ?
O9M H9M 1.0000 . ?
O0M H0M 1.0000 . ?
O30H Eu8 2.703(11) 2_657 ?
O30H H30A 0.9900 . ?
O30H H30B 0.9900 . ?
O31H H31A 0.9900 . ?
O31H H31B 0.9900 . ?
O32H H32A 0.9900 . ?
O32H H32B 0.9900 . ?
O1A C1A 1.218(12) . ?
O1A Eu3 2.424(10) 2_657 ?
C1A O2A 1.276(13) . ?
C1A C2A 1.570(13) . ?
C2A N3A 1.506(11) . ?
C2A C3A 1.506(15) . ?
C2A H2AA 1.0000 . ?
N3A H3A1 0.9200 . ?
N3A H3A2 0.9200 . ?
C3A C4A 1.476(14) . ?
C3A H3AA 0.9900 . ?
C3A H3AB 0.9900 . ?
C4A C5A 1.323(17) . ?
C4A C9A 1.361(18) . ?
C5A C6A 1.376(18) . ?
C5A H5AA 0.9500 . ?
C6A C7A 1.35(2) . ?
C6A H6AA 0.9500 . ?
C7A C8A 1.42(2) . ?
C7A O10A 1.442(18) . ?
C8A C9A 1.400(19) . ?
C8A H8AA 0.9500 . ?
C9A H9AA 0.9500 . ?
O10A H10A 0.8400 . ?
O1B C1B 1.201(13) . ?
C1B O2B 1.269(13) . ?
C1B C2B 1.591(14) . ?
C2B N3B 1.491(12) . ?
C2B C3B 1.525(15) . ?
C2B H2BA 1.0000 . ?
N3B H3B1 0.9200 . ?
N3B H3B2 0.9200 . ?
C3B C4B 1.464(15) . ?
C3B H3BA 0.9900 . ?
C3B H3BB 0.9900 . ?
C4B C5B 1.306(17) . ?
C4B C9B 1.354(18) . ?
C5B C6B 1.378(18) . ?
C5B H5BA 0.9500 . ?
C6B C7B 1.36(2) . ?
C6B H6BA 0.9500 . ?
C7B C8B 1.42(2) . ?
C7B O10B 1.441(19) . ?
C8B C9B 1.409(19) . ?
C8B H8BA 0.9500 . ?
C9B H9BA 0.9500 . ?
O10B H10D 0.8400 . ?
O1C C1C 1.215(12) . ?
C1C O2C 1.260(12) . ?
C1C C2C 1.566(13) . ?
C2C N3C 1.514(14) . ?
C2C C3C 1.540(15) . ?
C2C H2CA 1.0000 . ?
N3C H3C1 0.9200 . ?
N3C H3C2 0.9200 . ?
C3C C4C 1.463(14) . ?
C3C H3CA 0.9900 . ?
C3C H3CB 0.9900 . ?
C4C C5C 1.326(15) . ?
C4C C9C 1.368(16) . ?
C5C C6C 1.396(16) . ?
C5C H5CA 0.9500 . ?
C6C C7C 1.361(18) . ?
C6C H6CA 0.9500 . ?
C7C O10C 1.420(15) . ?
C7C C8C 1.430(18) . ?
C8C C9C 1.395(16) . ?
C8C H8CA 0.9500 . ?
C9C H9CA 0.9500 . ?
O10C H10G 0.8400 . ?
O1D C1D 1.224(13) . ?
C1D O2D 1.270(13) . ?
C1D C2D 1.581(13) . ?
O2D Eu8 2.477(10) 2_657 ?
C2D N3D 1.503(13) . ?
C2D C3D 1.514(15) . ?
C2D H2DA 1.0000 . ?
N3D Eu8 2.604(15) 2_657 ?
N3D H3D1 0.9200 . ?
N3D H3D2 0.9200 . ?
C3D C4D 1.455(15) . ?
C3D H3DA 0.9900 . ?
C3D H3DB 0.9900 . ?
C4D C5D 1.319(17) . ?
C4D C9D 1.350(18) . ?
C5D C6D 1.378(17) . ?
C5D H5DA 0.9500 . ?
C6D C7D 1.35(2) . ?
C6D H6DA 0.9500 . ?
C7D C8D 1.41(2) . ?
C7D O10D 1.439(17) . ?
C8D C9D 1.371(18) . ?
C8D H8DA 0.9500 . ?
C9D H9DA 0.9500 . ?
O10D H10J 0.8400 . ?
O1E C1E 1.216(12) . ?
C1E O2E 1.253(12) . ?
C1E C2E 1.579(13) . ?
C2E N3E 1.496(13) . ?
C2E C3E 1.503(14) . ?
C2E H2EA 1.0000 . ?
N3E H3E1 0.9200 . ?
N3E H3E2 0.9200 . ?
C3E C4E 1.471(14) . ?
C3E H3EA 0.9900 . ?
C3E H3EB 0.9900 . ?
C4E C5E 1.327(16) . ?
C4E C9E 1.354(16) . ?
C5E C6E 1.401(17) . ?
C5E H5EA 0.9500 . ?
C6E C7E 1.377(18) . ?
C6E H6EA 0.9500 . ?
C7E O10E 1.393(15) . ?
C7E C8E 1.419(19) . ?
C8E C9E 1.405(17) . ?
C8E H8EA 0.9500 . ?
C9E H9EA 0.9500 . ?
O10E H10M 0.8400 . ?
Cl1 O4G 1.411(14) . ?
Cl1 O1F 1.411(9) . ?
Cl1 O3F 1.414(12) . ?
Cl1 O2G 1.419(14) . ?
Cl1 O4F 1.419(13) . ?
Cl1 O2F 1.423(12) . ?
Cl1 O3G 1.440(15) . ?
O_501 Cl_520 1.71(4) . ?
Cl_504 O_528 0.99(7) . ?
O_507 Cl_523 1.79(5) 1_564 ?
O_516 Cl_522 1.24(4) . ?
Cl_519 O_527 1.44(3) . ?
Cl_519 O_529 1.58(4) . ?
Cl_523 O_507 1.79(5) 1_546 ?

loop_
_geom_torsion_atom_site_label_1
_geom_torsion_atom_site_label_2
_geom_torsion_atom_site_label_3
_geom_torsion_atom_site_label_4
_geom_torsion
_geom_torsion_site_symmetry_1
_geom_torsion_site_symmetry_2
_geom_torsion_site_symmetry_3
_geom_torsion_site_symmetry_4
_geom_torsion_publ_flag
O2M Eu1 Eu2 O6M -68.5(4) . . . . ?
O2M Eu1 Eu2 O6M 152.6(4) 2_657 . . . ?
O6M Eu1 Eu2 O6M 76.6(6) 2_657 . . . ?
O1M Eu1 Eu2 O6M -72(2) . . . . ?
O1M Eu1 Eu2 O6M -139.5(5) 2_657 . . . ?
O2A Eu1 Eu2 O6M 114.6(5) . . . . ?
O2A Eu1 Eu2 O6M 3.6(4) 2_657 . . . ?
Br9 Eu1 Eu2 O6M -133.0(4) . . . . ?
Eu2 Eu1 Eu2 O6M 47.0(4) 2_657 . . . ?
Eu4 Eu1 Eu2 O6M -102.4(4) . . . . ?
O2M Eu1 Eu2 O1B 76.8(4) . . . . ?
O2M Eu1 Eu2 O1B -62.1(4) 2_657 . . . ?
O6M Eu1 Eu2 O1B -138.1(4) 2_657 . . . ?
O6M Eu1 Eu2 O1B 145.3(5) . . . . ?
O1M Eu1 Eu2 O1B 73(2) . . . . ?
O1M Eu1 Eu2 O1B 5.8(5) 2_657 . . . ?
O2A Eu1 Eu2 O1B -100.0(5) . . . . ?
O2A Eu1 Eu2 O1B 149.0(4) 2_657 . . . ?
Br9 Eu1 Eu2 O1B 12.4(3) . . . . ?
Eu2 Eu1 Eu2 O1B -167.6(3) 2_657 . . . ?
Eu4 Eu1 Eu2 O1B 43.0(3) . . . . ?
O2M Eu1 Eu2 O8M 3.4(3) . . . . ?
O2M Eu1 Eu2 O8M -135.5(3) 2_657 . . . ?
O6M Eu1 Eu2 O8M 148.5(3) 2_657 . . . ?
O6M Eu1 Eu2 O8M 71.9(4) . . . . ?
O1M Eu1 Eu2 O8M 0(2) . . . . ?
O1M Eu1 Eu2 O8M -67.6(4) 2_657 . . . ?
O2A Eu1 Eu2 O8M -173.4(4) . . . . ?
O2A Eu1 Eu2 O8M 75.5(3) 2_657 . . . ?
Br9 Eu1 Eu2 O8M -61.1(2) . . . . ?
Eu2 Eu1 Eu2 O8M 118.9(2) 2_657 . . . ?
Eu4 Eu1 Eu2 O8M -30.4(2) . . . . ?
O2M Eu1 Eu2 O1M 71.0(4) . . . 2_657 ?
O2M Eu1 Eu2 O1M -67.9(4) 2_657 . . 2_657 ?
O6M Eu1 Eu2 O1M -143.9(4) 2_657 . . 2_657 ?
O6M Eu1 Eu2 O1M 139.5(5) . . . 2_657 ?
O1M Eu1 Eu2 O1M 67(3) . . . 2_657 ?
O2A Eu1 Eu2 O1M -105.8(5) . . . 2_657 ?
O2A Eu1 Eu2 O1M 143.1(4) 2_657 . . 2_657 ?
Br9 Eu1 Eu2 O1M 6.6(3) . . . 2_657 ?
Eu2 Eu1 Eu2 O1M -173.4(3) 2_657 . . 2_657 ?
Eu4 Eu1 Eu2 O1M 37.2(3) . . . 2_657 ?
O2M Eu1 Eu2 O10T -130.0(5) . . . . ?
O2M Eu1 Eu2 O10T 91.1(5) 2_657 . . . ?
O6M Eu1 Eu2 O10T 15.1(5) 2_657 . . . ?
O6M Eu1 Eu2 O10T -61.5(5) . . . . ?
O1M Eu1 Eu2 O10T -134(2) . . . . ?
O1M Eu1 Eu2 O10T 159.0(5) 2_657 . . . ?
O2A Eu1 Eu2 O10T 53.2(6) . . . . ?
O2A Eu1 Eu2 O10T -57.9(5) 2_657 . . . ?
Br9 Eu1 Eu2 O10T 165.5(4) . . . . ?
Eu2 Eu1 Eu2 O10T -14.5(4) 2_657 . . . ?
Eu4 Eu1 Eu2 O10T -163.8(4) . . . . ?
O2M Eu1 Eu2 O11T -105(4) . . . . ?
O2M Eu1 Eu2 O11T 116(4) 2_657 . . . ?
O6M Eu1 Eu2 O11T 40(4) 2_657 . . . ?
O6M Eu1 Eu2 O11T -36(4) . . . . ?
O1M Eu1 Eu2 O11T -109(4) . . . . ?
O1M Eu1 Eu2 O11T -176(4) 2_657 . . . ?
O2A Eu1 Eu2 O11T 78(4) . . . . ?
O2A Eu1 Eu2 O11T -33(4) 2_657 . . . ?
Br9 Eu1 Eu2 O11T -169(4) . . . . ?
Eu2 Eu1 Eu2 O11T 11(4) 2_657 . . . ?
Eu4 Eu1 Eu2 O11T -139(4) . . . . ?
O2M Eu1 Eu2 O2A 176.8(4) . . . . ?
O2M Eu1 Eu2 O2A 38.0(4) 2_657 . . . ?
O6M Eu1 Eu2 O2A -38.1(4) 2_657 . . . ?
O6M Eu1 Eu2 O2A -114.6(5) . . . . ?
O1M Eu1 Eu2 O2A 173(2) . . . . ?
O1M Eu1 Eu2 O2A 105.8(5) 2_657 . . . ?
O2A Eu1 Eu2 O2A -111.0(6) 2_657 . . . ?
Br9 Eu1 Eu2 O2A 112.4(4) . . . . ?
Eu2 Eu1 Eu2 O2A -67.6(4) 2_657 . . . ?
Eu4 Eu1 Eu2 O2A 143.0(4) . . . . ?
O2M Eu1 Eu2 N3A 152.2(6) . . . . ?
O2M Eu1 Eu2 N3A 13.3(6) 2_657 . . . ?
O6M Eu1 Eu2 N3A -62.8(6) 2_657 . . . ?
O6M Eu1 Eu2 N3A -139.3(6) . . . . ?
O1M Eu1 Eu2 N3A 148(2) . . . . ?
O1M Eu1 Eu2 N3A 81.1(6) 2_657 . . . ?
O2A Eu1 Eu2 N3A -24.7(6) . . . . ?
O2A Eu1 Eu2 N3A -135.7(6) 2_657 . . . ?
Br9 Eu1 Eu2 N3A 87.7(5) . . . . ?
Eu2 Eu1 Eu2 N3A -92.3(5) 2_657 . . . ?
Eu4 Eu1 Eu2 N3A 118.3(5) . . . . ?
O2M Eu1 Eu2 O31H -55.3(4) . . . . ?
O2M Eu1 Eu2 O31H 165.8(4) 2_657 . . . ?
O6M Eu1 Eu2 O31H 89.8(4) 2_657 . . . ?
O6M Eu1 Eu2 O31H 13.2(5) . . . . ?
O1M Eu1 Eu2 O31H -59(2) . . . . ?
O1M Eu1 Eu2 O31H -126.3(5) 2_657 . . . ?
O2A Eu1 Eu2 O31H 127.9(5) . . . . ?
O2A Eu1 Eu2 O31H 16.8(4) 2_657 . . . ?
Br9 Eu1 Eu2 O31H -119.8(4) . . . . ?
Eu2 Eu1 Eu2 O31H 60.2(4) 2_657 . . . ?
Eu4 Eu1 Eu2 O31H -89.2(4) . . . . ?
O2M Eu1 Eu2 Eu3 -30.6(2) . . . . ?
O2M Eu1 Eu2 Eu3 -169.5(2) 2_657 . . . ?
O6M Eu1 Eu2 Eu3 114.4(2) 2_657 . . . ?
O6M Eu1 Eu2 Eu3 37.9(4) . . . . ?
O1M Eu1 Eu2 Eu3 -35(2) . . . . ?
O1M Eu1 Eu2 Eu3 -101.7(3) 2_657 . . . ?
O2A Eu1 Eu2 Eu3 152.5(4) . . . . ?
O2A Eu1 Eu2 Eu3 41.5(2) 2_657 . . . ?
Br9 Eu1 Eu2 Eu3 -95.108(18) . . . . ?
Eu2 Eu1 Eu2 Eu3 84.892(17) 2_657 . . . ?
Eu4 Eu1 Eu2 Eu3 -64.487(19) . . . . ?
O2M Eu1 Eu2 Eu4 33.9(2) . . . . ?
O2M Eu1 Eu2 Eu4 -105.0(2) 2_657 . . . ?
O6M Eu1 Eu2 Eu4 178.9(2) 2_657 . . . ?
O6M Eu1 Eu2 Eu4 102.4(4) . . . . ?
O1M Eu1 Eu2 Eu4 30(2) . . . . ?
O1M Eu1 Eu2 Eu4 -37.2(3) 2_657 . . . ?
O2A Eu1 Eu2 Eu4 -143.0(4) . . . . ?
O2A Eu1 Eu2 Eu4 106.0(2) 2_657 . . . ?
Br9 Eu1 Eu2 Eu4 -30.621(16) . . . . ?
Eu2 Eu1 Eu2 Eu4 149.379(16) 2_657 . . . ?
O6M Eu2 Eu3 O8M 150.8(5) . . . . ?
O1B Eu2 Eu3 O8M 2.7(5) . . . . ?
O1M Eu2 Eu3 O8M 69.0(4) 2_657 . . . ?
O10T Eu2 Eu3 O8M -153.0(5) . . . . ?
O11T Eu2 Eu3 O8M -75.7(5) . . . . ?
O2A Eu2 Eu3 O8M 130.2(5) . . . . ?
N3A Eu2 Eu3 O8M 123(2) . . . . ?
O31H Eu2 Eu3 O8M -102.8(6) . . . . ?
Eu1 Eu2 Eu3 O8M 111.0(4) . . . . ?
Eu4 Eu2 Eu3 O8M 39.9(4) . . . . ?
O6M Eu2 Eu3 O12T -75.1(6) . . . . ?
O1B Eu2 Eu3 O12T 136.8(5) . . . . ?
O8M Eu2 Eu3 O12T 134.2(6) . . . . ?
O1M Eu2 Eu3 O12T -156.8(5) 2_657 . . . ?
O10T Eu2 Eu3 O12T -18.9(6) . . . . ?
O11T Eu2 Eu3 O12T 58.5(6) . . . . ?
O2A Eu2 Eu3 O12T -95.7(5) . . . . ?
N3A Eu2 Eu3 O12T -103(2) . . . . ?
O31H Eu2 Eu3 O12T 31.4(6) . . . . ?
Eu1 Eu2 Eu3 O12T -114.8(4) . . . . ?
Eu4 Eu2 Eu3 O12T 174.0(4) . . . . ?
O1B Eu2 Eu3 O6M -148.1(5) . . . . ?
O8M Eu2 Eu3 O6M -150.8(5) . . . . ?
O1M Eu2 Eu3 O6M -81.7(4) 2_657 . . . ?
O10T Eu2 Eu3 O6M 56.2(5) . . . . ?
O11T Eu2 Eu3 O6M 133.5(6) . . . . ?
O2A Eu2 Eu3 O6M -20.6(5) . . . . ?
N3A Eu2 Eu3 O6M -28(2) . . . . ?
O31H Eu2 Eu3 O6M 106.5(6) . . . . ?
Eu1 Eu2 Eu3 O6M -39.8(4) . . . . ?
Eu4 Eu2 Eu3 O6M -110.9(4) . . . . ?
O6M Eu2 Eu3 O1A 3.7(5) . . . 2_657 ?
O1B Eu2 Eu3 O1A -144.3(4) . . . 2_657 ?
O8M Eu2 Eu3 O1A -147.0(5) . . . 2_657 ?
O1M Eu2 Eu3 O1A -78.0(4) 2_657 . . 2_657 ?
O10T Eu2 Eu3 O1A 60.0(5) . . . 2_657 ?
O11T Eu2 Eu3 O1A 137.3(5) . . . 2_657 ?
O2A Eu2 Eu3 O1A -16.8(4) . . . 2_657 ?
N3A Eu2 Eu3 O1A -24(2) . . . 2_657 ?
O31H Eu2 Eu3 O1A 110.2(5) . . . 2_657 ?
Eu1 Eu2 Eu3 O1A -36.0(3) . . . 2_657 ?
Eu4 Eu2 Eu3 O1A -107.2(3) . . . 2_657 ?
O6M Eu2 Eu3 O13T -151.3(5) . . . . ?
O1B Eu2 Eu3 O13T 60.7(5) . . . . ?
O8M Eu2 Eu3 O13T 58.0(5) . . . . ?
O1M Eu2 Eu3 O13T 127.0(4) 2_657 . . . ?
O10T Eu2 Eu3 O13T -95.1(5) . . . . ?
O11T Eu2 Eu3 O13T -17.7(5) . . . . ?
O2A Eu2 Eu3 O13T -171.8(5) . . . . ?
N3A Eu2 Eu3 O13T -179(2) . . . . ?
O31H Eu2 Eu3 O13T -44.8(6) . . . . ?
Eu1 Eu2 Eu3 O13T 169.0(4) . . . . ?
Eu4 Eu2 Eu3 O13T 97.8(4) . . . . ?
O6M Eu2 Eu3 O2M 69.6(4) . . . . ?
O1B Eu2 Eu3 O2M -78.5(3) . . . . ?
O8M Eu2 Eu3 O2M -81.2(4) . . . . ?
O1M Eu2 Eu3 O2M -12.2(3) 2_657 . . . ?
O10T Eu2 Eu3 O2M 125.8(4) . . . . ?
O11T Eu2 Eu3 O2M -156.9(5) . . . . ?
O2A Eu2 Eu3 O2M 49.0(3) . . . . ?
N3A Eu2 Eu3 O2M 42(2) . . . . ?
O31H Eu2 Eu3 O2M 176.0(5) . . . . ?
Eu1 Eu2 Eu3 O2M 29.8(2) . . . . ?
Eu4 Eu2 Eu3 O2M -41.3(2) . . . . ?
O6M Eu2 Eu3 O2C 131.0(5) . . . . ?
O1B Eu2 Eu3 O2C -17.1(4) . . . . ?
O8M Eu2 Eu3 O2C -19.7(4) . . . . ?
O1M Eu2 Eu3 O2C 49.3(3) 2_657 . . . ?
O10T Eu2 Eu3 O2C -172.8(5) . . . . ?
O11T Eu2 Eu3 O2C -95.4(5) . . . . ?
O2A Eu2 Eu3 O2C 110.4(4) . . . . ?
N3A Eu2 Eu3 O2C 103(2) . . . . ?
O31H Eu2 Eu3 O2C -122.5(5) . . . . ?
Eu1 Eu2 Eu3 O2C 91.3(2) . . . . ?
Eu4 Eu2 Eu3 O2C 20.1(2) . . . . ?
O6M Eu2 Eu3 N3C 132.9(14) . . . . ?
O1B Eu2 Eu3 N3C -15.1(14) . . . . ?
O8M Eu2 Eu3 N3C -17.8(14) . . . . ?
O1M Eu2 Eu3 N3C 51.2(14) 2_657 . . . ?
O10T Eu2 Eu3 N3C -170.9(14) . . . . ?
O11T Eu2 Eu3 N3C -93.5(14) . . . . ?
O2A Eu2 Eu3 N3C 112.4(14) . . . . ?
N3A Eu2 Eu3 N3C 105(3) . . . . ?
O31H Eu2 Eu3 N3C -120.6(14) . . . . ?
Eu1 Eu2 Eu3 N3C 93.2(13) . . . . ?
Eu4 Eu2 Eu3 N3C 22.0(13) . . . . ?
O6M Eu2 Eu3 O31H -106.5(6) . . . . ?
O1B Eu2 Eu3 O31H 105.5(5) . . . . ?
O8M Eu2 Eu3 O31H 102.8(6) . . . . ?
O1M Eu2 Eu3 O31H 171.8(5) 2_657 . . . ?
O10T Eu2 Eu3 O31H -50.2(6) . . . . ?
O11T Eu2 Eu3 O31H 27.1(6) . . . . ?
O2A Eu2 Eu3 O31H -127.0(5) . . . . ?
N3A Eu2 Eu3 O31H -134(2) . . . . ?
Eu1 Eu2 Eu3 O31H -146.2(5) . . . . ?
Eu4 Eu2 Eu3 O31H 142.6(5) . . . . ?
O6M Eu2 Eu3 Eu4 110.9(4) . . . . ?
O1B Eu2 Eu3 Eu4 -37.2(3) . . . . ?
O8M Eu2 Eu3 Eu4 -39.9(4) . . . . ?
O1M Eu2 Eu3 Eu4 29.2(2) 2_657 . . . ?
O10T Eu2 Eu3 Eu4 167.1(4) . . . . ?
O11T Eu2 Eu3 Eu4 -115.6(4) . . . . ?
O2A Eu2 Eu3 Eu4 90.3(3) . . . . ?
N3A Eu2 Eu3 Eu4 83(2) . . . . ?
O31H Eu2 Eu3 Eu4 -142.6(5) . . . . ?
Eu1 Eu2 Eu3 Eu4 71.15(2) . . . . ?
O6M Eu2 Eu3 Eu1 39.8(4) . . . . ?
O1B Eu2 Eu3 Eu1 -108.3(3) . . . . ?
O8M Eu2 Eu3 Eu1 -111.0(4) . . . . ?
O1M Eu2 Eu3 Eu1 -42.0(2) 2_657 . . . ?
O10T Eu2 Eu3 Eu1 96.0(4) . . . . ?
O11T Eu2 Eu3 Eu1 173.3(4) . . . . ?
O2A Eu2 Eu3 Eu1 19.2(3) . . . . ?
N3A Eu2 Eu3 Eu1 12(2) . . . . ?
O31H Eu2 Eu3 Eu1 146.2(5) . . . . ?
Eu4 Eu2 Eu3 Eu1 -71.15(2) . . . . ?
O2M Eu1 Eu3 O8M 85.3(4) . . . . ?
O2M Eu1 Eu3 O8M 16.7(11) 2_657 . . . ?
O6M Eu1 Eu3 O8M -132.5(4) 2_657 . . . ?
O6M Eu1 Eu3 O8M -78.3(5) . . . . ?
O1M Eu1 Eu3 O8M 141.3(4) . . . . ?
O1M Eu1 Eu3 O8M 5.8(3) 2_657 . . . ?
O2A Eu1 Eu3 O8M -53.9(4) . . . . ?
O2A Eu1 Eu3 O8M -175.2(4) 2_657 . . . ?
Br9 Eu1 Eu3 O8M 68.8(3) . . . . ?
Eu2 Eu1 Eu3 O8M -35.6(3) . . . . ?
Eu2 Eu1 Eu3 O8M -174.7(3) 2_657 . . . ?
Eu4 Eu1 Eu3 O8M 40.7(3) . . . . ?
O2M Eu1 Eu3 O12T -146.5(6) . . . . ?
O2M Eu1 Eu3 O12T 144.9(11) 2_657 . . . ?
O6M Eu1 Eu3 O12T -4.4(6) 2_657 . . . ?
O6M Eu1 Eu3 O12T 49.9(6) . . . . ?
O1M Eu1 Eu3 O12T -90.6(5) . . . . ?
O1M Eu1 Eu3 O12T 134.0(5) 2_657 . . . ?
O2A Eu1 Eu3 O12T 74.2(5) . . . . ?
O2A Eu1 Eu3 O12T -47.1(5) 2_657 . . . ?
Br9 Eu1 Eu3 O12T -163.1(5) . . . . ?
Eu2 Eu1 Eu3 O12T 92.5(5) . . . . ?
Eu2 Eu1 Eu3 O12T -46.6(5) 2_657 . . . ?
Eu4 Eu1 Eu3 O12T 168.8(5) . . . . ?
O2M Eu1 Eu3 O6M 163.6(6) . . . . ?
O2M Eu1 Eu3 O6M 95.0(11) 2_657 . . . ?
O6M Eu1 Eu3 O6M -54.3(7) 2_657 . . . ?
O1M Eu1 Eu3 O6M -140.4(5) . . . . ?
O1M Eu1 Eu3 O6M 84.1(5) 2_657 . . . ?
O2A Eu1 Eu3 O6M 24.3(5) . . . . ?
O2A Eu1 Eu3 O6M -97.0(5) 2_657 . . . ?
Br9 Eu1 Eu3 O6M 147.0(4) . . . . ?
Eu2 Eu1 Eu3 O6M 42.6(4) . . . . ?
Eu2 Eu1 Eu3 O6M -96.5(4) 2_657 . . . ?
Eu4 Eu1 Eu3 O6M 118.9(4) . . . . ?
O2M Eu1 Eu3 O1A -91.6(5) . . . 2_657 ?
O2M Eu1 Eu3 O1A -160.1(11) 2_657 . . 2_657 ?
O6M Eu1 Eu3 O1A 50.6(4) 2_657 . . 2_657 ?
O6M Eu1 Eu3 O1A 104.8(5) . . . 2_657 ?
O1M Eu1 Eu3 O1A -35.6(4) . . . 2_657 ?
O1M Eu1 Eu3 O1A -171.1(4) 2_657 . . 2_657 ?
O2A Eu1 Eu3 O1A 129.2(4) . . . 2_657 ?
O2A Eu1 Eu3 O1A 7.9(4) 2_657 . . 2_657 ?
Br9 Eu1 Eu3 O1A -108.1(3) . . . 2_657 ?
Eu2 Eu1 Eu3 O1A 147.5(3) . . . 2_657 ?
Eu2 Eu1 Eu3 O1A 8.4(3) 2_657 . . 2_657 ?
Eu4 Eu1 Eu3 O1A -136.2(3) . . . 2_657 ?
O2M Eu1 Eu3 O13T 94.7(9) . . . . ?
O2M Eu1 Eu3 O13T 26.1(13) 2_657 . . . ?
O6M Eu1 Eu3 O13T -123.1(9) 2_657 . . . ?
O6M Eu1 Eu3 O13T -68.9(9) . . . . ?
O1M Eu1 Eu3 O13T 150.7(9) . . . . ?
O1M Eu1 Eu3 O13T 15.2(9) 2_657 . . . ?
O2A Eu1 Eu3 O13T -44.6(9) . . . . ?
O2A Eu1 Eu3 O13T -165.9(9) 2_657 . . . ?
Br9 Eu1 Eu3 O13T 78.1(8) . . . . ?
Eu2 Eu1 Eu3 O13T -26.3(8) . . . . ?
Eu2 Eu1 Eu3 O13T -165.4(8) 2_657 . . . ?
Eu4 Eu1 Eu3 O13T 50.0(8) . . . . ?
O2M Eu1 Eu3 O2M -68.6(13) 2_657 . . . ?
O6M Eu1 Eu3 O2M 142.2(4) 2_657 . . . ?
O6M Eu1 Eu3 O2M -163.6(6) . . . . ?
O1M Eu1 Eu3 O2M 56.0(4) . . . . ?
O1M Eu1 Eu3 O2M -79.5(4) 2_657 . . . ?
O2A Eu1 Eu3 O2M -139.3(4) . . . . ?
O2A Eu1 Eu3 O2M 99.4(4) 2_657 . . . ?
Br9 Eu1 Eu3 O2M -16.6(3) . . . . ?
Eu2 Eu1 Eu3 O2M -121.0(3) . . . . ?
Eu2 Eu1 Eu3 O2M 99.9(3) 2_657 . . . ?
Eu4 Eu1 Eu3 O2M -44.7(3) . . . . ?
O2M Eu1 Eu3 O2C 20.9(4) . . . . ?
O2M Eu1 Eu3 O2C -47.7(10) 2_657 . . . ?
O6M Eu1 Eu3 O2C 163.1(4) 2_657 . . . ?
O6M Eu1 Eu3 O2C -142.7(5) . . . . ?
O1M Eu1 Eu3 O2C 76.9(3) . . . . ?
O1M Eu1 Eu3 O2C -58.6(3) 2_657 . . . ?
O2A Eu1 Eu3 O2C -118.3(3) . . . . ?
O2A Eu1 Eu3 O2C 120.4(3) 2_657 . . . ?
Br9 Eu1 Eu3 O2C 4.4(2) . . . . ?
Eu2 Eu1 Eu3 O2C -100.0(2) . . . . ?
Eu2 Eu1 Eu3 O2C 120.9(2) 2_657 . . . ?
Eu4 Eu1 Eu3 O2C -23.7(2) . . . . ?
O2M Eu1 Eu3 N3C -43.0(5) . . . . ?
O2M Eu1 Eu3 N3C -111.6(11) 2_657 . . . ?
O6M Eu1 Eu3 N3C 99.2(4) 2_657 . . . ?
O6M Eu1 Eu3 N3C 153.4(5) . . . . ?
O1M Eu1 Eu3 N3C 13.0(4) . . . . ?
O1M Eu1 Eu3 N3C -122.5(4) 2_657 . . . ?
O2A Eu1 Eu3 N3C 177.8(4) . . . . ?
O2A Eu1 Eu3 N3C 56.5(4) 2_657 . . . ?
Br9 Eu1 Eu3 N3C -59.5(3) . . . . ?
Eu2 Eu1 Eu3 N3C -163.9(3) . . . . ?
Eu2 Eu1 Eu3 N3C 57.0(3) 2_657 . . . ?
Eu4 Eu1 Eu3 N3C -87.6(3) . . . . ?
O2M Eu1 Eu3 O31H 144.0(5) . . . . ?
O2M Eu1 Eu3 O31H 75.4(11) 2_657 . . . ?
O6M Eu1 Eu3 O31H -73.8(4) 2_657 . . . ?
O6M Eu1 Eu3 O31H -19.6(5) . . . . ?
O1M Eu1 Eu3 O31H -160.0(4) . . . . ?
O1M Eu1 Eu3 O31H 64.5(4) 2_657 . . . ?
O2A Eu1 Eu3 O31H 4.8(4) . . . . ?
O2A Eu1 Eu3 O31H -116.5(4) 2_657 . . . ?
Br9 Eu1 Eu3 O31H 127.5(3) . . . . ?
Eu2 Eu1 Eu3 O31H 23.1(3) . . . . ?
Eu2 Eu1 Eu3 O31H -116.0(3) 2_657 . . . ?
Eu4 Eu1 Eu3 O31H 99.3(3) . . . . ?
O2M Eu1 Eu3 Eu4 44.7(3) . . . . ?
O2M Eu1 Eu3 Eu4 -23.9(10) 2_657 . . . ?
O6M Eu1 Eu3 Eu4 -173.2(3) 2_657 . . . ?
O6M Eu1 Eu3 Eu4 -118.9(4) . . . . ?
O1M Eu1 Eu3 Eu4 100.7(2) . . . . ?
O1M Eu1 Eu3 Eu4 -34.8(2) 2_657 . . . ?
O2A Eu1 Eu3 Eu4 -94.6(2) . . . . ?
O2A Eu1 Eu3 Eu4 144.1(3) 2_657 . . . ?
Br9 Eu1 Eu3 Eu4 28.108(16) . . . . ?
Eu2 Eu1 Eu3 Eu4 -76.26(2) . . . . ?
Eu2 Eu1 Eu3 Eu4 144.63(3) 2_657 . . . ?
O2M Eu1 Eu3 Eu2 121.0(3) . . . . ?
O2M Eu1 Eu3 Eu2 52.4(10) 2_657 . . . ?
O6M Eu1 Eu3 Eu2 -96.9(3) 2_657 . . . ?
O6M Eu1 Eu3 Eu2 -42.6(4) . . . . ?
O1M Eu1 Eu3 Eu2 176.9(2) . . . . ?
O1M Eu1 Eu3 Eu2 41.5(2) 2_657 . . . ?
O2A Eu1 Eu3 Eu2 -18.3(2) . . . . ?
O2A Eu1 Eu3 Eu2 -139.6(3) 2_657 . . . ?
Br9 Eu1 Eu3 Eu2 104.37(2) . . . . ?
Eu2 Eu1 Eu3 Eu2 -139.11(4) 2_657 . . . ?
Eu4 Eu1 Eu3 Eu2 76.26(2) . . . . ?
O8M Eu3 Eu4 O1M -66.2(4) . . . 2_657 ?
O12T Eu3 Eu4 O1M -65(3) . . . 2_657 ?
O6M Eu3 Eu4 O1M 5.3(3) . . . 2_657 ?
O1A Eu3 Eu4 O1M 82.6(4) 2_657 . . 2_657 ?
O13T Eu3 Eu4 O1M -125.3(4) . . . 2_657 ?
O2M Eu3 Eu4 O1M 72.5(4) . . . 2_657 ?
O2C Eu3 Eu4 O1M 179.9(4) . . . 2_657 ?
N3C Eu3 Eu4 O1M 155.9(4) . . . 2_657 ?
O31H Eu3 Eu4 O1M -54.9(4) . . . 2_657 ?
Eu2 Eu3 Eu4 O1M -29.2(2) . . . 2_657 ?
Eu1 Eu3 Eu4 O1M 35.3(2) . . . 2_657 ?
O8M Eu3 Eu4 O7M 80.5(4) . . . . ?
O12T Eu3 Eu4 O7M 82(3) . . . . ?
O6M Eu3 Eu4 O7M 152.0(3) . . . . ?
O1A Eu3 Eu4 O7M -130.7(4) 2_657 . . . ?
O13T Eu3 Eu4 O7M 21.4(4) . . . . ?
O2M Eu3 Eu4 O7M -140.8(4) . . . . ?
O2C Eu3 Eu4 O7M -33.4(4) . . . . ?
N3C Eu3 Eu4 O7M -57.3(4) . . . . ?
O31H Eu3 Eu4 O7M 91.8(4) . . . . ?
Eu2 Eu3 Eu4 O7M 117.5(2) . . . . ?
Eu1 Eu3 Eu4 O7M -178.0(2) . . . . ?
O8M Eu3 Eu4 O4M 157.3(4) . . . . ?
O12T Eu3 Eu4 O4M 159(3) . . . . ?
O6M Eu3 Eu4 O4M -131.2(3) . . . . ?
O1A Eu3 Eu4 O4M -53.9(4) 2_657 . . . ?
O13T Eu3 Eu4 O4M 98.2(4) . . . . ?
O2M Eu3 Eu4 O4M -64.0(4) . . . . ?
O2C Eu3 Eu4 O4M 43.4(4) . . . . ?
N3C Eu3 Eu4 O4M 19.5(4) . . . . ?
O31H Eu3 Eu4 O4M 168.6(4) . . . . ?
Eu2 Eu3 Eu4 O4M -165.7(2) . . . . ?
Eu1 Eu3 Eu4 O4M -101.2(2) . . . . ?
O12T Eu3 Eu4 O8M 1(3) . . . . ?
O6M Eu3 Eu4 O8M 71.4(4) . . . . ?
O1A Eu3 Eu4 O8M 148.8(5) 2_657 . . . ?
O13T Eu3 Eu4 O8M -59.2(5) . . . . ?
O2M Eu3 Eu4 O8M 138.7(5) . . . . ?
O2C Eu3 Eu4 O8M -113.9(5) . . . . ?
N3C Eu3 Eu4 O8M -137.9(5) . . . . ?
O31H Eu3 Eu4 O8M 11.3(5) . . . . ?
Eu2 Eu3 Eu4 O8M 37.0(3) . . . . ?
Eu1 Eu3 Eu4 O8M 101.4(3) . . . . ?
O8M Eu3 Eu4 O3M -74.1(18) . . . . ?
O12T Eu3 Eu4 O3M -73(3) . . . . ?
O6M Eu3 Eu4 O3M -2.6(18) . . . . ?
O1A Eu3 Eu4 O3M 74.7(18) 2_657 . . . ?
O13T Eu3 Eu4 O3M -133.2(18) . . . . ?
O2M Eu3 Eu4 O3M 64.6(18) . . . . ?
O2C Eu3 Eu4 O3M 172.0(18) . . . . ?
N3C Eu3 Eu4 O3M 148.0(18) . . . . ?
O31H Eu3 Eu4 O3M -62.8(18) . . . . ?
Eu2 Eu3 Eu4 O3M -37.1(18) . . . . ?
Eu1 Eu3 Eu4 O3M 27.4(18) . . . . ?
O8M Eu3 Eu4 O2M -138.7(5) . . . . ?
O12T Eu3 Eu4 O2M -137(3) . . . . ?
O6M Eu3 Eu4 O2M -67.2(4) . . . . ?
O1A Eu3 Eu4 O2M 10.1(4) 2_657 . . . ?
O13T Eu3 Eu4 O2M 162.2(4) . . . . ?
O2C Eu3 Eu4 O2M 107.4(5) . . . . ?
N3C Eu3 Eu4 O2M 83.5(5) . . . . ?
O31H Eu3 Eu4 O2M -127.4(4) . . . . ?
Eu2 Eu3 Eu4 O2M -101.7(3) . . . . ?
Eu1 Eu3 Eu4 O2M -37.2(3) . . . . ?
O8M Eu3 Eu4 O2B 6.9(4) . . . . ?
O12T Eu3 Eu4 O2B 8(3) . . . . ?
O6M Eu3 Eu4 O2B 78.3(3) . . . . ?
O1A Eu3 Eu4 O2B 155.6(4) 2_657 . . . ?
O13T Eu3 Eu4 O2B -52.3(4) . . . . ?
O2M Eu3 Eu4 O2B 145.5(4) . . . . ?
O2C Eu3 Eu4 O2B -107.1(4) . . . . ?
N3C Eu3 Eu4 O2B -131.0(4) . . . . ?
O31H Eu3 Eu4 O2B 18.1(4) . . . . ?
Eu2 Eu3 Eu4 O2B 43.8(2) . . . . ?
Eu1 Eu3 Eu4 O2B 108.3(2) . . . . ?
O8M Eu3 Eu4 O2C 113.9(5) . . . . ?
O12T Eu3 Eu4 O2C 115(3) . . . . ?
O6M Eu3 Eu4 O2C -174.7(4) . . . . ?
O1A Eu3 Eu4 O2C -97.3(5) 2_657 . . . ?
O13T Eu3 Eu4 O2C 54.8(5) . . . . ?
O2M Eu3 Eu4 O2C -107.4(5) . . . . ?
N3C Eu3 Eu4 O2C -24.0(5) . . . . ?
O31H Eu3 Eu4 O2C 125.2(5) . . . . ?
Eu2 Eu3 Eu4 O2C 150.9(3) . . . . ?
Eu1 Eu3 Eu4 O2C -144.6(3) . . . . ?
O8M Eu3 Eu4 Br9 -129.9(3) . . . . ?
O12T Eu3 Eu4 Br9 -128(3) . . . . ?
O6M Eu3 Eu4 Br9 -58.5(2) . . . . ?
O1A Eu3 Eu4 Br9 18.9(3) 2_657 . . . ?
O13T Eu3 Eu4 Br9 170.9(3) . . . . ?
O2M Eu3 Eu4 Br9 8.8(3) . . . . ?
O2C Eu3 Eu4 Br9 116.2(3) . . . . ?
N3C Eu3 Eu4 Br9 92.2(3) . . . . ?
O31H Eu3 Eu4 Br9 -118.6(3) . . . . ?
Eu2 Eu3 Eu4 Br9 -92.94(3) . . . . ?
Eu1 Eu3 Eu4 Br9 -28.46(2) . . . . ?
O8M Eu3 Eu4 Eu6 49.4(3) . . . . ?
O12T Eu3 Eu4 Eu6 51(3) . . . . ?
O6M Eu3 Eu4 Eu6 120.9(2) . . . . ?
O1A Eu3 Eu4 Eu6 -161.8(3) 2_657 . . . ?
O13T Eu3 Eu4 Eu6 -9.7(3) . . . . ?
O2M Eu3 Eu4 Eu6 -171.9(3) . . . . ?
O2C Eu3 Eu4 Eu6 -64.5(3) . . . . ?
N3C Eu3 Eu4 Eu6 -88.4(3) . . . . ?
O31H Eu3 Eu4 Eu6 60.7(3) . . . . ?
Eu2 Eu3 Eu4 Eu6 86.41(4) . . . . ?
Eu1 Eu3 Eu4 Eu6 150.88(5) . . . . ?
O8M Eu3 Eu4 Eu1 -101.4(3) . . . . ?
O12T Eu3 Eu4 Eu1 -100(3) . . . . ?
O6M Eu3 Eu4 Eu1 -30.0(2) . . . . ?
O1A Eu3 Eu4 Eu1 47.3(3) 2_657 . . . ?
O13T Eu3 Eu4 Eu1 -160.6(3) . . . . ?
O2M Eu3 Eu4 Eu1 37.2(3) . . . . ?
O2C Eu3 Eu4 Eu1 144.6(3) . . . . ?
N3C Eu3 Eu4 Eu1 120.7(3) . . . . ?
O31H Eu3 Eu4 Eu1 -90.2(3) . . . . ?
Eu2 Eu3 Eu4 Eu1 -64.476(18) . . . . ?
O2M Eu1 Eu4 O1M -155.4(5) . . . 2_657 ?
O2M Eu1 Eu4 O1M 62.6(4) 2_657 . . 2_657 ?
O6M Eu1 Eu4 O1M -50(2) 2_657 . . 2_657 ?
O6M Eu1 Eu4 O1M -81.0(4) . . . 2_657 ?
O1M Eu1 Eu4 O1M 141.1(4) . . . 2_657 ?
O2A Eu1 Eu4 O1M -17.4(4) . . . 2_657 ?
O2A Eu1 Eu4 O1M -148.6(4) 2_657 . . 2_657 ?
Br9 Eu1 Eu4 O1M 102.2(3) . . . 2_657 ?
Eu2 Eu1 Eu4 O1M -41.6(3) . . . 2_657 ?
Eu2 Eu1 Eu4 O1M 172.5(3) 2_657 . . 2_657 ?
O2M Eu1 Eu4 O7M -27(2) . . . . ?
O2M Eu1 Eu4 O7M -169(2) 2_657 . . . ?
O6M Eu1 Eu4 O7M 78(3) 2_657 . . . ?
O6M Eu1 Eu4 O7M 48(2) . . . . ?
O1M Eu1 Eu4 O7M -90(2) . . . . ?
O1M Eu1 Eu4 O7M 129(2) 2_657 . . . ?
O2A Eu1 Eu4 O7M 111(2) . . . . ?
O2A Eu1 Eu4 O7M -20(2) 2_657 . . . ?
Br9 Eu1 Eu4 O7M -129(2) . . . . ?
Eu2 Eu1 Eu4 O7M 87(2) . . . . ?
Eu2 Eu1 Eu4 O7M -59(2) 2_657 . . . ?
O2M Eu1 Eu4 O4M 63.2(4) . . . . ?
O2M Eu1 Eu4 O4M -78.8(3) 2_657 . . . ?
O6M Eu1 Eu4 O4M 168(2) 2_657 . . . ?
O6M Eu1 Eu4 O4M 137.6(3) . . . . ?
O1M Eu1 Eu4 O4M -0.3(3) . . . . ?
O1M Eu1 Eu4 O4M -141.4(4) 2_657 . . . ?
O2A Eu1 Eu4 O4M -158.8(3) . . . . ?
O2A Eu1 Eu4 O4M 69.9(3) 2_657 . . . ?
Br9 Eu1 Eu4 O4M -39.2(2) . . . . ?
Eu2 Eu1 Eu4 O4M 177.0(2) . . . . ?
Eu2 Eu1 Eu4 O4M 31.1(2) 2_657 . . . ?
O2M Eu1 Eu4 O8M -82.9(4) . . . . ?
O2M Eu1 Eu4 O8M 135.1(3) 2_657 . . . ?
O6M Eu1 Eu4 O8M 22(2) 2_657 . . . ?
O6M Eu1 Eu4 O8M -8.5(3) . . . . ?
O1M Eu1 Eu4 O8M -146.4(3) . . . . ?
O1M Eu1 Eu4 O8M 72.5(4) 2_657 . . . ?
O2A Eu1 Eu4 O8M 55.1(3) . . . . ?
O2A Eu1 Eu4 O8M -76.1(3) 2_657 . . . ?
Br9 Eu1 Eu4 O8M 174.7(2) . . . . ?
Eu2 Eu1 Eu4 O8M 31.0(2) . . . . ?
Eu2 Eu1 Eu4 O8M -115.0(2) 2_657 . . . ?
O2M Eu1 Eu4 O3M 139.8(4) . . . . ?
O2M Eu1 Eu4 O3M -2.2(3) 2_657 . . . ?
O6M Eu1 Eu4 O3M -115(2) 2_657 . . . ?
O6M Eu1 Eu4 O3M -145.8(3) . . . . ?
O1M Eu1 Eu4 O3M 76.2(3) . . . . ?
O1M Eu1 Eu4 O3M -64.9(4) 2_657 . . . ?
O2A Eu1 Eu4 O3M -82.2(3) . . . . ?
O2A Eu1 Eu4 O3M 146.5(3) 2_657 . . . ?
Br9 Eu1 Eu4 O3M 37.3(2) . . . . ?
Eu2 Eu1 Eu4 O3M -106.4(2) . . . . ?
Eu2 Eu1 Eu4 O3M 107.6(2) 2_657 . . . ?
O2M Eu1 Eu4 O2M -142.0(4) 2_657 . . . ?
O6M Eu1 Eu4 O2M 105(2) 2_657 . . . ?
O6M Eu1 Eu4 O2M 74.4(4) . . . . ?
O1M Eu1 Eu4 O2M -63.5(4) . . . . ?
O1M Eu1 Eu4 O2M 155.4(5) 2_657 . . . ?
O2A Eu1 Eu4 O2M 138.0(4) . . . . ?
O2A Eu1 Eu4 O2M 6.8(4) 2_657 . . . ?
Br9 Eu1 Eu4 O2M -102.4(3) . . . . ?
Eu2 Eu1 Eu4 O2M 113.8(3) . . . . ?
Eu2 Eu1 Eu4 O2M -32.1(3) 2_657 . . . ?
O2M Eu1 Eu4 O2B -148.3(4) . . . . ?
O2M Eu1 Eu4 O2B 69.7(4) 2_657 . . . ?
O6M Eu1 Eu4 O2B -43(2) 2_657 . . . ?
O6M Eu1 Eu4 O2B -73.9(4) . . . . ?
O1M Eu1 Eu4 O2B 148.2(3) . . . . ?
O1M Eu1 Eu4 O2B 7.1(4) 2_657 . . . ?
O2A Eu1 Eu4 O2B -10.3(4) . . . . ?
O2A Eu1 Eu4 O2B -141.5(4) 2_657 . . . ?
Br9 Eu1 Eu4 O2B 109.3(3) . . . . ?
Eu2 Eu1 Eu4 O2B -34.5(3) . . . . ?
Eu2 Eu1 Eu4 O2B 179.6(3) 2_657 . . . ?
O2M Eu1 Eu4 O2C -20.3(4) . . . . ?
O2M Eu1 Eu4 O2C -162.3(3) 2_657 . . . ?
O6M Eu1 Eu4 O2C 85(2) 2_657 . . . ?
O6M Eu1 Eu4 O2C 54.1(3) . . . . ?
O1M Eu1 Eu4 O2C -83.8(3) . . . . ?
O1M Eu1 Eu4 O2C 135.1(4) 2_657 . . . ?
O2A Eu1 Eu4 O2C 117.7(3) . . . . ?
O2A Eu1 Eu4 O2C -13.5(4) 2_657 . . . ?
Br9 Eu1 Eu4 O2C -122.7(2) . . . . ?
Eu2 Eu1 Eu4 O2C 93.5(2) . . . . ?
Eu2 Eu1 Eu4 O2C -52.4(2) 2_657 . . . ?
O2M Eu1 Eu4 Br9 102.4(3) . . . . ?
O2M Eu1 Eu4 Br9 -39.6(2) 2_657 . . . ?
O6M Eu1 Eu4 Br9 -152.5(19) 2_657 . . . ?
O6M Eu1 Eu4 Br9 176.8(2) . . . . ?
O1M Eu1 Eu4 Br9 38.9(2) . . . . ?
O1M Eu1 Eu4 Br9 -102.2(3) 2_657 . . . ?
O2A Eu1 Eu4 Br9 -119.6(2) . . . . ?
O2A Eu1 Eu4 Br9 109.2(3) 2_657 . . . ?
Eu2 Eu1 Eu4 Br9 -143.745(19) . . . . ?
Eu2 Eu1 Eu4 Br9 70.30(5) 2_657 . . . ?
O2M Eu1 Eu4 Eu6 169.3(3) . . . . ?
O2M Eu1 Eu4 Eu6 27.2(2) 2_657 . . . ?
O6M Eu1 Eu4 Eu6 -86(2) 2_657 . . . ?
O6M Eu1 Eu4 Eu6 -116.4(2) . . . . ?
O1M Eu1 Eu4 Eu6 105.7(2) . . . . ?
O1M Eu1 Eu4 Eu6 -35.4(3) 2_657 . . . ?
O2A Eu1 Eu4 Eu6 -52.7(2) . . . . ?
O2A Eu1 Eu4 Eu6 176.0(3) 2_657 . . . ?
Br9 Eu1 Eu4 Eu6 66.81(4) . . . . ?
Eu2 Eu1 Eu4 Eu6 -76.93(5) . . . . ?
Eu2 Eu1 Eu4 Eu6 137.12(5) 2_657 . . . ?
O2M Eu1 Eu4 Eu3 -43.3(3) . . . . ?
O2M Eu1 Eu4 Eu3 174.6(2) 2_657 . . . ?
O6M Eu1 Eu4 Eu3 61.8(19) 2_657 . . . ?
O6M Eu1 Eu4 Eu3 31.1(2) . . . . ?
O1M Eu1 Eu4 Eu3 -106.9(2) . . . . ?
O1M Eu1 Eu4 Eu3 112.0(3) 2_657 . . . ?
O2A Eu1 Eu4 Eu3 94.7(2) . . . . ?
O2A Eu1 Eu4 Eu3 -36.6(3) 2_657 . . . ?
Br9 Eu1 Eu4 Eu3 -145.777(19) . . . . ?
Eu2 Eu1 Eu4 Eu3 70.48(2) . . . . ?
Eu2 Eu1 Eu4 Eu3 -75.47(5) 2_657 . . . ?
O1M Eu4 Eu5 O0M 25.2(9) 2_657 . . . ?
O7M Eu4 Eu5 O0M -77.7(4) . . . . ?
O4M Eu4 Eu5 O0M 85.2(4) . . . . ?
O8M Eu4 Eu5 O0M -132.2(3) . . . . ?
O3M Eu4 Eu5 O0M 7.2(3) . . . . ?
O2M Eu4 Eu5 O0M 140.7(3) . . . . ?
O2B Eu4 Eu5 O0M -53.8(3) . . . . ?
O2C Eu4 Eu5 O0M -171.2(3) . . . . ?
Br9 Eu4 Eu5 O0M 70.0(2) . . . . ?
Eu6 Eu4 Eu5 O0M -34.9(2) . . . . ?
Eu3 Eu4 Eu5 O0M -174.2(2) . . . . ?
Eu1 Eu4 Eu5 O0M 113.2(2) . . . . ?
O1M Eu4 Eu5 O7M 102.9(10) 2_657 . . . ?
O4M Eu4 Eu5 O7M 162.8(5) . . . . ?
O8M Eu4 Eu5 O7M -54.6(5) . . . . ?
O3M Eu4 Eu5 O7M 84.9(4) . . . . ?
O2M Eu4 Eu5 O7M -141.6(4) . . . . ?
O2B Eu4 Eu5 O7M 23.9(5) . . . . ?
O2C Eu4 Eu5 O7M -93.5(5) . . . . ?
Br9 Eu4 Eu5 O7M 147.7(4) . . . . ?
Eu6 Eu4 Eu5 O7M 42.8(4) . . . . ?
Eu3 Eu4 Eu5 O7M -96.5(4) . . . . ?
Eu1 Eu4 Eu5 O7M -169.1(4) . . . . ?
O1M Eu4 Eu5 O1C -157.4(9) 2_657 . . . ?
O7M Eu4 Eu5 O1C 99.7(5) . . . . ?
O4M Eu4 Eu5 O1C -97.5(5) . . . . ?
O8M Eu4 Eu5 O1C 45.1(4) . . . . ?
O3M Eu4 Eu5 O1C -175.4(4) . . . . ?
O2M Eu4 Eu5 O1C -41.9(4) . . . . ?
O2B Eu4 Eu5 O1C 123.6(4) . . . . ?
O2C Eu4 Eu5 O1C 6.2(4) . . . . ?
Br9 Eu4 Eu5 O1C -112.6(3) . . . . ?
Eu6 Eu4 Eu5 O1C 142.5(3) . . . . ?
Eu3 Eu4 Eu5 O1C 3.2(3) . . . . ?
Eu1 Eu4 Eu5 O1C -69.4(3) . . . . ?
O1M Eu4 Eu5 O16T 154.8(10) 2_657 . . . ?
O7M Eu4 Eu5 O16T 52.0(6) . . . . ?
O4M Eu4 Eu5 O16T -145.2(6) . . . . ?
O8M Eu4 Eu5 O16T -2.6(5) . . . . ?
O3M Eu4 Eu5 O16T 136.8(5) . . . . ?
O2M Eu4 Eu5 O16T -89.7(5) . . . . ?
O2B Eu4 Eu5 O16T 75.9(5) . . . . ?
O2C Eu4 Eu5 O16T -41.5(5) . . . . ?
Br9 Eu4 Eu5 O16T -160.4(4) . . . . ?
Eu6 Eu4 Eu5 O16T 94.8(4) . . . . ?
Eu3 Eu4 Eu5 O16T -44.6(4) . . . . ?
Eu1 Eu4 Eu5 O16T -117.1(4) . . . . ?
O1M Eu4 Eu5 O17T 25.7(12) 2_657 . . . ?
O7M Eu4 Eu5 O17T -77.2(10) . . . . ?
O4M Eu4 Eu5 O17T 85.7(9) . . . . ?
O8M Eu4 Eu5 O17T -131.7(9) . . . . ?
O3M Eu4 Eu5 O17T 7.7(9) . . . . ?
O2M Eu4 Eu5 O17T 141.2(9) . . . . ?
O2B Eu4 Eu5 O17T -53.3(9) . . . . ?
O2C Eu4 Eu5 O17T -170.6(9) . . . . ?
Br9 Eu4 Eu5 O17T 70.5(9) . . . . ?
Eu6 Eu4 Eu5 O17T -34.4(9) . . . . ?
Eu3 Eu4 Eu5 O17T -173.7(9) . . . . ?
Eu1 Eu4 Eu5 O17T 113.7(9) . . . . ?
O1M Eu4 Eu5 O4M -60.0(10) 2_657 . . . ?
O7M Eu4 Eu5 O4M -162.8(5) . . . . ?
O8M Eu4 Eu5 O4M 142.6(5) . . . . ?
O3M Eu4 Eu5 O4M -78.0(4) . . . . ?
O2M Eu4 Eu5 O4M 55.5(4) . . . . ?
O2B Eu4 Eu5 O4M -139.0(4) . . . . ?
O2C Eu4 Eu5 O4M 103.7(4) . . . . ?
Br9 Eu4 Eu5 O4M -15.2(4) . . . . ?
Eu6 Eu4 Eu5 O4M -120.0(4) . . . . ?
Eu3 Eu4 Eu5 O4M 100.6(4) . . . . ?
Eu1 Eu4 Eu5 O4M 28.1(4) . . . . ?
O1M Eu4 Eu5 O2E -39.1(9) 2_657 . . . ?
O7M Eu4 Eu5 O2E -142.0(5) . . . . ?
O4M Eu4 Eu5 O2E 20.9(4) . . . . ?
O8M Eu4 Eu5 O2E 163.5(3) . . . . ?
O3M Eu4 Eu5 O2E -57.1(3) . . . . ?
O2M Eu4 Eu5 O2E 76.4(3) . . . . ?
O2B Eu4 Eu5 O2E -118.1(3) . . . . ?
O2C Eu4 Eu5 O2E 124.5(3) . . . . ?
Br9 Eu4 Eu5 O2E 5.7(2) . . . . ?
Eu6 Eu4 Eu5 O2E -99.2(2) . . . . ?
Eu3 Eu4 Eu5 O2E 121.5(2) . . . . ?
Eu1 Eu4 Eu5 O2E 48.9(2) . . . . ?
O1M Eu4 Eu5 N3E -102.1(9) 2_657 . . . ?
O7M Eu4 Eu5 N3E 155.0(5) . . . . ?
O4M Eu4 Eu5 N3E -42.1(4) . . . . ?
O8M Eu4 Eu5 N3E 100.5(4) . . . . ?
O3M Eu4 Eu5 N3E -120.1(3) . . . . ?
O2M Eu4 Eu5 N3E 13.4(3) . . . . ?
O2B Eu4 Eu5 N3E 178.9(3) . . . . ?
O2C Eu4 Eu5 N3E 61.6(3) . . . . ?
Br9 Eu4 Eu5 N3E -57.3(3) . . . . ?
Eu6 Eu4 Eu5 N3E -162.2(3) . . . . ?
Eu3 Eu4 Eu5 N3E 58.5(3) . . . . ?
Eu1 Eu4 Eu5 N3E -14.1(3) . . . . ?
O1M Eu4 Eu5 O32H 84.5(9) 2_657 . . . ?
O7M Eu4 Eu5 O32H -18.4(5) . . . . ?
O4M Eu4 Eu5 O32H 144.4(5) . . . . ?
O8M Eu4 Eu5 O32H -73.0(4) . . . . ?
O3M Eu4 Eu5 O32H 66.5(3) . . . . ?
O2M Eu4 Eu5 O32H -160.0(3) . . . . ?
O2B Eu4 Eu5 O32H 5.5(4) . . . . ?
O2C Eu4 Eu5 O32H -111.9(4) . . . . ?
Br9 Eu4 Eu5 O32H 129.3(3) . . . . ?
Eu6 Eu4 Eu5 O32H 24.4(3) . . . . ?
Eu3 Eu4 Eu5 O32H -114.9(3) . . . . ?
Eu1 Eu4 Eu5 O32H 172.5(3) . . . . ?
O1M Eu4 Eu5 Eu7 -15.6(9) 2_657 . . . ?
O7M Eu4 Eu5 Eu7 -118.5(4) . . . . ?
O4M Eu4 Eu5 Eu7 44.4(4) . . . . ?
O8M Eu4 Eu5 Eu7 -173.0(3) . . . . ?
O3M Eu4 Eu5 Eu7 -33.61(19) . . . . ?
O2M Eu4 Eu5 Eu7 99.9(2) . . . . ?
O2B Eu4 Eu5 Eu7 -94.6(2) . . . . ?
O2C Eu4 Eu5 Eu7 148.0(2) . . . . ?
Br9 Eu4 Eu5 Eu7 29.18(2) . . . . ?
Eu6 Eu4 Eu5 Eu7 -75.67(2) . . . . ?
Eu3 Eu4 Eu5 Eu7 145.01(3) . . . . ?
Eu1 Eu4 Eu5 Eu7 72.43(4) . . . . ?
O1M Eu4 Eu5 Eu6 60.1(9) 2_657 . . . ?
O7M Eu4 Eu5 Eu6 -42.8(4) . . . . ?
O4M Eu4 Eu5 Eu6 120.0(4) . . . . ?
O8M Eu4 Eu5 Eu6 -97.4(3) . . . . ?
O3M Eu4 Eu5 Eu6 42.06(19) . . . . ?
O2M Eu4 Eu5 Eu6 175.6(2) . . . . ?
O2B Eu4 Eu5 Eu6 -18.9(2) . . . . ?
O2C Eu4 Eu5 Eu6 -136.3(2) . . . . ?
Br9 Eu4 Eu5 Eu6 104.86(3) . . . . ?
Eu3 Eu4 Eu5 Eu6 -139.32(3) . . . . ?
Eu1 Eu4 Eu5 Eu6 148.10(4) . . . . ?
O1M Eu4 Eu6 O7M 154.5(4) 2_657 . . . ?
O4M Eu4 Eu6 O7M -68.8(4) . . . . ?
O8M Eu4 Eu6 O7M 80.1(4) . . . . ?
O3M Eu4 Eu6 O7M -138.9(5) . . . . ?
O2M Eu4 Eu6 O7M -75.8(18) . . . . ?
O2B Eu4 Eu6 O7M 114.3(5) . . . . ?
O2C Eu4 Eu6 O7M 7.6(4) . . . . ?
Br9 Eu4 Eu6 O7M -131.5(4) . . . . ?
Eu3 Eu4 Eu6 O7M 49.1(4) . . . . ?
Eu1 Eu4 Eu6 O7M 177.2(4) . . . . ?
O1M Eu4 Eu6 O1D -58.7(4) 2_657 . . . ?
O7M Eu4 Eu6 O1D 146.8(5) . . . . ?
O4M Eu4 Eu6 O1D 78.1(4) . . . . ?
O8M Eu4 Eu6 O1D -133.1(4) . . . . ?
O3M Eu4 Eu6 O1D 8.0(5) . . . . ?
O2M Eu4 Eu6 O1D 71.0(18) . . . . ?
O2B Eu4 Eu6 O1D -98.8(5) . . . . ?
O2C Eu4 Eu6 O1D 154.4(4) . . . . ?
Br9 Eu4 Eu6 O1D 15.3(4) . . . . ?
Eu3 Eu4 Eu6 O1D -164.1(4) . . . . ?
Eu1 Eu4 Eu6 O1D -36.0(4) . . . . ?
O1M Eu4 Eu6 O0M -134.6(3) 2_657 . . . ?
O7M Eu4 Eu6 O0M 70.9(4) . . . . ?
O4M Eu4 Eu6 O0M 2.2(3) . . . . ?
O8M Eu4 Eu6 O0M 151.0(3) . . . . ?
O3M Eu4 Eu6 O0M -67.9(4) . . . . ?
O2M Eu4 Eu6 O0M -4.9(17) . . . . ?
O2B Eu4 Eu6 O0M -174.7(4) . . . . ?
O2C Eu4 Eu6 O0M 78.5(3) . . . . ?
Br9 Eu4 Eu6 O0M -60.60(19) . . . . ?
Eu3 Eu4 Eu6 O0M 120.1(2) . . . . ?
Eu1 Eu4 Eu6 O0M -111.88(19) . . . . ?
O1M Eu4 Eu6 O3M -66.6(4) 2_657 . . . ?
O7M Eu4 Eu6 O3M 138.9(5) . . . . ?
O4M Eu4 Eu6 O3M 70.1(4) . . . . ?
O8M Eu4 Eu6 O3M -141.1(4) . . . . ?
O2M Eu4 Eu6 O3M 63.0(18) . . . . ?
O2B Eu4 Eu6 O3M -106.8(5) . . . . ?
O2C Eu4 Eu6 O3M 146.4(4) . . . . ?
Br9 Eu4 Eu6 O3M 7.3(3) . . . . ?
Eu3 Eu4 Eu6 O3M -172.0(3) . . . . ?
Eu1 Eu4 Eu6 O3M -43.9(3) . . . . ?
O1M Eu4 Eu6 O15T 148(4) 2_657 . . . ?
O7M Eu4 Eu6 O15T -6(4) . . . . ?
O4M Eu4 Eu6 O15T -75(4) . . . . ?
O8M Eu4 Eu6 O15T 74(4) . . . . ?
O3M Eu4 Eu6 O15T -145(4) . . . . ?
O2M Eu4 Eu6 O15T -82(5) . . . . ?
O2B Eu4 Eu6 O15T 108(4) . . . . ?
O2C Eu4 Eu6 O15T 1(4) . . . . ?
Br9 Eu4 Eu6 O15T -138(4) . . . . ?
Eu3 Eu4 Eu6 O15T 43(4) . . . . ?
Eu1 Eu4 Eu6 O15T 171(4) . . . . ?
O1M Eu4 Eu6 O2B 40.2(4) 2_657 . . . ?
O7M Eu4 Eu6 O2B -114.3(5) . . . . ?
O4M Eu4 Eu6 O2B 176.9(4) . . . . ?
O8M Eu4 Eu6 O2B -34.3(4) . . . . ?
O3M Eu4 Eu6 O2B 106.8(5) . . . . ?
O2M Eu4 Eu6 O2B 169.8(18) . . . . ?
O2C Eu4 Eu6 O2B -106.7(4) . . . . ?
Br9 Eu4 Eu6 O2B 114.1(3) . . . . ?
Eu3 Eu4 Eu6 O2B -65.2(3) . . . . ?
Eu1 Eu4 Eu6 O2B 62.9(3) . . . . ?
O1M Eu4 Eu6 O14T 89.4(4) 2_657 . . . ?
O7M Eu4 Eu6 O14T -65.1(5) . . . . ?
O4M Eu4 Eu6 O14T -133.8(4) . . . . ?
O8M Eu4 Eu6 O14T 15.0(4) . . . . ?
O3M Eu4 Eu6 O14T 156.1(5) . . . . ?
O2M Eu4 Eu6 O14T -140.9(18) . . . . ?
O2B Eu4 Eu6 O14T 49.3(5) . . . . ?
O2C Eu4 Eu6 O14T -57.5(5) . . . . ?
Br9 Eu4 Eu6 O14T 163.4(4) . . . . ?
Eu3 Eu4 Eu6 O14T -15.9(4) . . . . ?
Eu1 Eu4 Eu6 O14T 112.1(4) . . . . ?
O1M Eu4 Eu6 N3B 13.7(6) 2_657 . . . ?
O7M Eu4 Eu6 N3B -140.8(7) . . . . ?
O4M Eu4 Eu6 N3B 150.4(6) . . . . ?
O8M Eu4 Eu6 N3B -60.8(6) . . . . ?
O3M Eu4 Eu6 N3B 80.3(7) . . . . ?
O2M Eu4 Eu6 N3B 143.3(18) . . . . ?
O2B Eu4 Eu6 N3B -26.5(7) . . . . ?
O2C Eu4 Eu6 N3B -133.3(6) . . . . ?
Br9 Eu4 Eu6 N3B 87.6(6) . . . . ?
Eu3 Eu4 Eu6 N3B -91.7(6) . . . . ?
Eu1 Eu4 Eu6 N3B 36.4(6) . . . . ?
O1M Eu4 Eu6 O32H 165.8(4) 2_657 . . . ?
O7M Eu4 Eu6 O32H 11.3(5) . . . . ?
O4M Eu4 Eu6 O32H -57.5(3) . . . . ?
O8M Eu4 Eu6 O32H 91.3(4) . . . . ?
O3M Eu4 Eu6 O32H -127.6(4) . . . . ?
O2M Eu4 Eu6 O32H -64.6(18) . . . . ?
O2B Eu4 Eu6 O32H 125.6(4) . . . . ?
O2C Eu4 Eu6 O32H 18.8(4) . . . . ?
Br9 Eu4 Eu6 O32H -120.3(3) . . . . ?
Eu3 Eu4 Eu6 O32H 60.4(3) . . . . ?
Eu1 Eu4 Eu6 O32H -171.6(3) . . . . ?
O1M Eu4 Eu6 Eu5 -167.8(2) 2_657 . . . ?
O7M Eu4 Eu6 Eu5 37.7(3) . . . . ?
O4M Eu4 Eu6 Eu5 -31.1(2) . . . . ?
O8M Eu4 Eu6 Eu5 117.7(2) . . . . ?
O3M Eu4 Eu6 Eu5 -101.2(3) . . . . ?
O2M Eu4 Eu6 Eu5 -38.2(17) . . . . ?
O2B Eu4 Eu6 Eu5 152.0(3) . . . . ?
O2C Eu4 Eu6 Eu5 45.2(3) . . . . ?
Br9 Eu4 Eu6 Eu5 -93.88(3) . . . . ?
Eu3 Eu4 Eu6 Eu5 86.77(4) . . . . ?
Eu1 Eu4 Eu6 Eu5 -145.16(5) . . . . ?
O1M Eu4 Eu6 Eu7 -103.4(2) 2_657 . . . ?
O7M Eu4 Eu6 Eu7 102.1(4) . . . . ?
O4M Eu4 Eu6 Eu7 33.3(2) . . . . ?
O8M Eu4 Eu6 Eu7 -177.9(2) . . . . ?
O3M Eu4 Eu6 Eu7 -36.8(3) . . . . ?
O2M Eu4 Eu6 Eu7 26.2(17) . . . . ?
O2B Eu4 Eu6 Eu7 -143.6(3) . . . . ?
O2C Eu4 Eu6 Eu7 109.6(3) . . . . ?
Br9 Eu4 Eu6 Eu7 -29.47(3) . . . . ?
Eu3 Eu4 Eu6 Eu7 151.19(5) . . . . ?
Eu1 Eu4 Eu6 Eu7 -80.74(5) . . . . ?
O0M Eu5 Eu6 O7M 153.9(4) . . . . ?
O1C Eu5 Eu6 O7M 1.9(4) . . . . ?
O16T Eu5 Eu6 O7M -71.9(5) . . . . ?
O17T Eu5 Eu6 O7M -150.9(4) . . . . ?
O4M Eu5 Eu6 O7M 71.7(4) . . . . ?
O2E Eu5 Eu6 O7M 132.7(4) . . . . ?
N3E Eu5 Eu6 O7M 101.1(9) . . . . ?
O32H Eu5 Eu6 O7M -103.7(5) . . . . ?
Eu7 Eu5 Eu6 O7M 112.7(3) . . . . ?
Eu4 Eu5 Eu6 O7M 40.9(3) . . . . ?
O0M Eu5 Eu6 O1D 5.0(4) . . . . ?
O7M Eu5 Eu6 O1D -148.9(4) . . . . ?
O1C Eu5 Eu6 O1D -147.0(4) . . . . ?
O16T Eu5 Eu6 O1D 139.2(5) . . . . ?
O17T Eu5 Eu6 O1D 60.2(4) . . . . ?
O4M Eu5 Eu6 O1D -77.1(4) . . . . ?
O2E Eu5 Eu6 O1D -16.2(4) . . . . ?
N3E Eu5 Eu6 O1D -47.8(9) . . . . ?
O32H Eu5 Eu6 O1D 107.4(5) . . . . ?
Eu7 Eu5 Eu6 O1D -36.2(3) . . . . ?
Eu4 Eu5 Eu6 O1D -108.0(3) . . . . ?
O7M Eu5 Eu6 O0M -153.9(4) . . . . ?
O1C Eu5 Eu6 O0M -152.0(4) . . . . ?
O16T Eu5 Eu6 O0M 134.1(6) . . . . ?
O17T Eu5 Eu6 O0M 55.2(4) . . . . ?
O4M Eu5 Eu6 O0M -82.2(4) . . . . ?
O2E Eu5 Eu6 O0M -21.2(4) . . . . ?
N3E Eu5 Eu6 O0M -52.8(9) . . . . ?
O32H Eu5 Eu6 O0M 102.4(5) . . . . ?
Eu7 Eu5 Eu6 O0M -41.2(3) . . . . ?
Eu4 Eu5 Eu6 O0M -113.1(3) . . . . ?
O0M Eu5 Eu6 O3M 71.6(4) . . . . ?
O7M Eu5 Eu6 O3M -82.3(4) . . . . ?
O1C Eu5 Eu6 O3M -80.4(3) . . . . ?
O16T Eu5 Eu6 O3M -154.2(5) . . . . ?
O17T Eu5 Eu6 O3M 126.8(4) . . . . ?
O4M Eu5 Eu6 O3M -10.5(3) . . . . ?
O2E Eu5 Eu6 O3M 50.4(3) . . . . ?
N3E Eu5 Eu6 O3M 18.8(9) . . . . ?
O32H Eu5 Eu6 O3M 174.1(4) . . . . ?
Eu7 Eu5 Eu6 O3M 30.4(2) . . . . ?
Eu4 Eu5 Eu6 O3M -41.4(2) . . . . ?
O0M Eu5 Eu6 O15T -71.4(5) . . . . ?
O7M Eu5 Eu6 O15T 134.7(5) . . . . ?
O1C Eu5 Eu6 O15T 136.5(5) . . . . ?
O16T Eu5 Eu6 O15T 62.7(6) . . . . ?
O17T Eu5 Eu6 O15T -16.3(5) . . . . ?
O4M Eu5 Eu6 O15T -153.6(4) . . . . ?
O2E Eu5 Eu6 O15T -92.6(5) . . . . ?
N3E Eu5 Eu6 O15T -124.2(9) . . . . ?
O32H Eu5 Eu6 O15T 31.0(5) . . . . ?
Eu7 Eu5 Eu6 O15T -112.7(4) . . . . ?
Eu4 Eu5 Eu6 O15T 175.5(4) . . . . ?
O0M Eu5 Eu6 O2B 132.4(4) . . . . ?
O7M Eu5 Eu6 O2B -21.5(4) . . . . ?
O1C Eu5 Eu6 O2B -19.7(4) . . . . ?
O16T Eu5 Eu6 O2B -93.5(5) . . . . ?
O17T Eu5 Eu6 O2B -172.5(4) . . . . ?
O4M Eu5 Eu6 O2B 50.2(3) . . . . ?
O2E Eu5 Eu6 O2B 111.2(3) . . . . ?
N3E Eu5 Eu6 O2B 79.6(9) . . . . ?
O32H Eu5 Eu6 O2B -125.2(4) . . . . ?
Eu7 Eu5 Eu6 O2B 91.1(2) . . . . ?
Eu4 Eu5 Eu6 O2B 19.3(2) . . . . ?
O0M Eu5 Eu6 O14T -152.0(5) . . . . ?
O7M Eu5 Eu6 O14T 54.1(5) . . . . ?
O1C Eu5 Eu6 O14T 56.0(4) . . . . ?
O16T Eu5 Eu6 O14T -17.8(6) . . . . ?
O17T Eu5 Eu6 O14T -96.8(4) . . . . ?
O4M Eu5 Eu6 O14T 125.8(4) . . . . ?
O2E Eu5 Eu6 O14T -173.2(4) . . . . ?
N3E Eu5 Eu6 O14T 155.2(9) . . . . ?
O32H Eu5 Eu6 O14T -49.6(5) . . . . ?
Eu7 Eu5 Eu6 O14T 166.8(3) . . . . ?
Eu4 Eu5 Eu6 O14T 94.9(3) . . . . ?
O0M Eu5 Eu6 N3B 119(2) . . . . ?
O7M Eu5 Eu6 N3B -35(2) . . . . ?
O1C Eu5 Eu6 N3B -33(2) . . . . ?
O16T Eu5 Eu6 N3B -107(2) . . . . ?
O17T Eu5 Eu6 N3B 174(2) . . . . ?
O4M Eu5 Eu6 N3B 36(2) . . . . ?
O2E Eu5 Eu6 N3B 97(2) . . . . ?
N3E Eu5 Eu6 N3B 66(2) . . . . ?
O32H Eu5 Eu6 N3B -139(2) . . . . ?
Eu7 Eu5 Eu6 N3B 77(2) . . . . ?
Eu4 Eu5 Eu6 N3B 6(2) . . . . ?
O0M Eu5 Eu6 O32H -102.4(5) . . . . ?
O7M Eu5 Eu6 O32H 103.7(5) . . . . ?
O1C Eu5 Eu6 O32H 105.6(5) . . . . ?
O16T Eu5 Eu6 O32H 31.7(6) . . . . ?
O17T Eu5 Eu6 O32H -47.2(5) . . . . ?
O4M Eu5 Eu6 O32H 175.4(4) . . . . ?
O2E Eu5 Eu6 O32H -123.6(4) . . . . ?
N3E Eu5 Eu6 O32H -155.2(9) . . . . ?
Eu7 Eu5 Eu6 O32H -143.6(4) . . . . ?
Eu4 Eu5 Eu6 O32H 144.5(4) . . . . ?
O0M Eu5 Eu6 Eu4 113.1(3) . . . . ?
O7M Eu5 Eu6 Eu4 -40.9(3) . . . . ?
O1C Eu5 Eu6 Eu4 -39.0(3) . . . . ?
O16T Eu5 Eu6 Eu4 -112.8(4) . . . . ?
O17T Eu5 Eu6 Eu4 168.2(3) . . . . ?
O4M Eu5 Eu6 Eu4 30.9(2) . . . . ?
O2E Eu5 Eu6 Eu4 91.8(2) . . . . ?
N3E Eu5 Eu6 Eu4 60.2(9) . . . . ?
O32H Eu5 Eu6 Eu4 -144.5(4) . . . . ?
Eu7 Eu5 Eu6 Eu4 71.821(18) . . . . ?
O0M Eu5 Eu6 Eu7 41.2(3) . . . . ?
O7M Eu5 Eu6 Eu7 -112.7(3) . . . . ?
O1C Eu5 Eu6 Eu7 -110.8(3) . . . . ?
O16T Eu5 Eu6 Eu7 175.4(4) . . . . ?
O17T Eu5 Eu6 Eu7 96.4(3) . . . . ?
O4M Eu5 Eu6 Eu7 -40.9(2) . . . . ?
O2E Eu5 Eu6 Eu7 20.0(2) . . . . ?
N3E Eu5 Eu6 Eu7 -11.6(9) . . . . ?
O32H Eu5 Eu6 Eu7 143.6(4) . . . . ?
Eu4 Eu5 Eu6 Eu7 -71.821(18) . . . . ?
O0M Eu5 Eu7 O5M 154.5(4) . . . 2_657 ?
O7M Eu5 Eu7 O5M -134.0(3) . . . 2_657 ?
O1C Eu5 Eu7 O5M -62.2(4) . . . 2_657 ?
O16T Eu5 Eu7 O5M 161(3) . . . 2_657 ?
O17T Eu5 Eu7 O5M 90.2(4) . . . 2_657 ?
O4M Eu5 Eu7 O5M -65.2(4) . . . 2_657 ?
O2E Eu5 Eu7 O5M 41.5(4) . . . 2_657 ?
N3E Eu5 Eu7 O5M 8.5(4) . . . 2_657 ?
O32H Eu5 Eu7 O5M 166.9(3) . . . 2_657 ?
Eu6 Eu5 Eu7 O5M -167.7(2) . . . 2_657 ?
Eu4 Eu5 Eu7 O5M -103.4(2) . . . 2_657 ?
O0M Eu5 Eu7 O3M -68.6(4) . . . . ?
O7M Eu5 Eu7 O3M 2.9(3) . . . . ?
O1C Eu5 Eu7 O3M 74.7(4) . . . . ?
O16T Eu5 Eu7 O3M -62(3) . . . . ?
O17T Eu5 Eu7 O3M -132.9(4) . . . . ?
O4M Eu5 Eu7 O3M 71.7(4) . . . . ?
O2E Eu5 Eu7 O3M 178.4(4) . . . . ?
N3E Eu5 Eu7 O3M 145.5(4) . . . . ?
O32H Eu5 Eu7 O3M -56.1(3) . . . . ?
Eu6 Eu5 Eu7 O3M -30.8(2) . . . . ?
Eu4 Eu5 Eu7 O3M 33.5(2) . . . . ?
O0M Eu5 Eu7 O9M 78.6(5) . . . 2_657 ?
O7M Eu5 Eu7 O9M 150.1(4) . . . 2_657 ?
O1C Eu5 Eu7 O9M -138.1(4) . . . 2_657 ?
O16T Eu5 Eu7 O9M 85(3) . . . 2_657 ?
O17T Eu5 Eu7 O9M 14.3(5) . . . 2_657 ?
O4M Eu5 Eu7 O9M -141.1(4) . . . 2_657 ?
O2E Eu5 Eu7 O9M -34.4(4) . . . 2_657 ?
N3E Eu5 Eu7 O9M -67.3(4) . . . 2_657 ?
O32H Eu5 Eu7 O9M 91.1(4) . . . 2_657 ?
Eu6 Eu5 Eu7 O9M 116.5(3) . . . 2_657 ?
Eu4 Eu5 Eu7 O9M -179.3(3) . . . 2_657 ?
O7M Eu5 Eu7 O0M 71.5(4) . . . . ?
O1C Eu5 Eu7 O0M 143.3(5) . . . . ?
O16T Eu5 Eu7 O0M 6(3) . . . . ?
O17T Eu5 Eu7 O0M -64.3(5) . . . . ?
O4M Eu5 Eu7 O0M 140.3(5) . . . . ?
O2E Eu5 Eu7 O0M -113.0(5) . . . . ?
N3E Eu5 Eu7 O0M -146.0(5) . . . . ?
O32H Eu5 Eu7 O0M 12.4(5) . . . . ?
Eu6 Eu5 Eu7 O0M 37.8(4) . . . . ?
Eu4 Eu5 Eu7 O0M 102.1(4) . . . . ?
O0M Eu5 Eu7 O4M -140.3(5) . . . . ?
O7M Eu5 Eu7 O4M -68.8(4) . . . . ?
O1C Eu5 Eu7 O4M 3.0(5) . . . . ?
O16T Eu5 Eu7 O4M -134(3) . . . . ?
O17T Eu5 Eu7 O4M 155.4(5) . . . . ?
O2E Eu5 Eu7 O4M 106.7(5) . . . . ?
N3E Eu5 Eu7 O4M 73.8(4) . . . . ?
O32H Eu5 Eu7 O4M -127.8(4) . . . . ?
Eu6 Eu5 Eu7 O4M -102.5(3) . . . . ?
Eu4 Eu5 Eu7 O4M -38.2(3) . . . . ?
O0M Eu5 Eu7 O5M -83.7(18) . . . . ?
O7M Eu5 Eu7 O5M -12.2(17) . . . . ?
O1C Eu5 Eu7 O5M 59.6(18) . . . . ?
O16T Eu5 Eu7 O5M -77(4) . . . . ?
O17T Eu5 Eu7 O5M -148.0(18) . . . . ?
O4M Eu5 Eu7 O5M 56.5(18) . . . . ?
O2E Eu5 Eu7 O5M 163.3(18) . . . . ?
N3E Eu5 Eu7 O5M 130.3(17) . . . . ?
O32H Eu5 Eu7 O5M -71.3(17) . . . . ?
Eu6 Eu5 Eu7 O5M -45.9(17) . . . . ?
Eu4 Eu5 Eu7 O5M 18.4(17) . . . . ?
O0M Eu5 Eu7 O2E 113.0(5) . . . . ?
O7M Eu5 Eu7 O2E -175.5(4) . . . . ?
O1C Eu5 Eu7 O2E -103.7(5) . . . . ?
O16T Eu5 Eu7 O2E 119(3) . . . . ?
O17T Eu5 Eu7 O2E 48.7(5) . . . . ?
O4M Eu5 Eu7 O2E -106.7(5) . . . . ?
N3E Eu5 Eu7 O2E -33.0(5) . . . . ?
O32H Eu5 Eu7 O2E 125.4(4) . . . . ?
Eu6 Eu5 Eu7 O2E 150.8(3) . . . . ?
Eu4 Eu5 Eu7 O2E -144.9(3) . . . . ?
O0M Eu5 Eu7 O2D 4.8(5) . . . . ?
O7M Eu5 Eu7 O2D 76.3(4) . . . . ?
O1C Eu5 Eu7 O2D 148.0(4) . . . . ?
O16T Eu5 Eu7 O2D 11(3) . . . . ?
O17T Eu5 Eu7 O2D -59.6(5) . . . . ?
O4M Eu5 Eu7 O2D 145.0(4) . . . . ?
O2E Eu5 Eu7 O2D -108.2(5) . . . . ?
N3E Eu5 Eu7 O2D -141.2(4) . . . . ?
O32H Eu5 Eu7 O2D 17.2(4) . . . . ?
Eu6 Eu5 Eu7 O2D 42.6(3) . . . . ?
Eu4 Eu5 Eu7 O2D 106.9(3) . . . . ?
O0M Eu5 Eu7 Br9 -132.2(4) . . . . ?
O7M Eu5 Eu7 Br9 -60.7(2) . . . . ?
O1C Eu5 Eu7 Br9 11.1(3) . . . . ?
O16T Eu5 Eu7 Br9 -126(3) . . . . ?
O17T Eu5 Eu7 Br9 163.5(4) . . . . ?
O4M Eu5 Eu7 Br9 8.1(3) . . . . ?
O2E Eu5 Eu7 Br9 114.8(3) . . . . ?
N3E Eu5 Eu7 Br9 81.8(3) . . . . ?
O32H Eu5 Eu7 Br9 -119.8(3) . . . . ?
Eu6 Eu5 Eu7 Br9 -94.40(3) . . . . ?
Eu4 Eu5 Eu7 Br9 -30.11(2) . . . . ?
O0M Eu5 Eu7 Eu8 48.0(4) . . . 2_657 ?
O7M Eu5 Eu7 Eu8 119.5(2) . . . 2_657 ?
O1C Eu5 Eu7 Eu8 -168.7(3) . . . 2_657 ?
O16T Eu5 Eu7 Eu8 54(3) . . . 2_657 ?
O17T Eu5 Eu7 Eu8 -16.3(4) . . . 2_657 ?
O4M Eu5 Eu7 Eu8 -171.7(3) . . . 2_657 ?
O2E Eu5 Eu7 Eu8 -65.0(3) . . . 2_657 ?
N3E Eu5 Eu7 Eu8 -97.9(3) . . . 2_657 ?
O32H Eu5 Eu7 Eu8 60.5(3) . . . 2_657 ?
Eu6 Eu5 Eu7 Eu8 85.84(5) . . . 2_657 ?
Eu4 Eu5 Eu7 Eu8 150.13(5) . . . 2_657 ?
O0M Eu5 Eu7 Eu4 -102.1(4) . . . . ?
O7M Eu5 Eu7 Eu4 -30.6(2) . . . . ?
O1C Eu5 Eu7 Eu4 41.2(3) . . . . ?
O16T Eu5 Eu7 Eu4 -96(3) . . . . ?
O17T Eu5 Eu7 Eu4 -166.4(4) . . . . ?
O4M Eu5 Eu7 Eu4 38.2(3) . . . . ?
O2E Eu5 Eu7 Eu4 144.9(3) . . . . ?
N3E Eu5 Eu7 Eu4 111.9(3) . . . . ?
O32H Eu5 Eu7 Eu4 -89.7(3) . . . . ?
Eu6 Eu5 Eu7 Eu4 -64.29(2) . . . . ?
O1M Eu4 Eu7 O5M -77.8(3) 2_657 . . 2_657 ?
O7M Eu4 Eu7 O5M 137.2(3) . . . 2_657 ?
O4M Eu4 Eu7 O5M 62.3(4) . . . 2_657 ?
O8M Eu4 Eu7 O5M -163(2) . . . 2_657 ?
O3M Eu4 Eu7 O5M -140.3(4) . . . 2_657 ?
O2M Eu4 Eu7 O5M 0.2(3) . . . 2_657 ?
O2B Eu4 Eu7 O5M -158.8(3) . . . 2_657 ?
O2C Eu4 Eu7 O5M 72.0(3) . . . 2_657 ?
Br9 Eu4 Eu7 O5M -38.0(2) . . . 2_657 ?
Eu6 Eu4 Eu7 O5M 177.1(2) . . . 2_657 ?
Eu3 Eu4 Eu7 O5M 29.3(2) . . . 2_657 ?
Eu1 Eu4 Eu7 O5M -37.6(2) . . . 2_657 ?
O1M Eu4 Eu7 O3M 62.5(4) 2_657 . . . ?
O7M Eu4 Eu7 O3M -82.5(4) . . . . ?
O4M Eu4 Eu7 O3M -157.4(5) . . . . ?
O8M Eu4 Eu7 O3M -22(2) . . . . ?
O2M Eu4 Eu7 O3M 140.5(4) . . . . ?
O2B Eu4 Eu7 O3M -18.4(4) . . . . ?
O2C Eu4 Eu7 O3M -147.6(4) . . . . ?
Br9 Eu4 Eu7 O3M 102.3(3) . . . . ?
Eu6 Eu4 Eu7 O3M -42.6(3) . . . . ?
Eu3 Eu4 Eu7 O3M 169.7(3) . . . . ?
Eu1 Eu4 Eu7 O3M 102.7(3) . . . . ?
O1M Eu4 Eu7 O9M -177(2) 2_657 . . 2_657 ?
O7M Eu4 Eu7 O9M 38(3) . . . 2_657 ?
O4M Eu4 Eu7 O9M -37(3) . . . 2_657 ?
O8M Eu4 Eu7 O9M 98(3) . . . 2_657 ?
O3M Eu4 Eu7 O9M 120(3) . . . 2_657 ?
O2M Eu4 Eu7 O9M -99(3) . . . 2_657 ?
O2B Eu4 Eu7 O9M 102(3) . . . 2_657 ?
O2C Eu4 Eu7 O9M -27(3) . . . 2_657 ?
Br9 Eu4 Eu7 O9M -137(2) . . . 2_657 ?
Eu6 Eu4 Eu7 O9M 78(2) . . . 2_657 ?
Eu3 Eu4 Eu7 O9M -70(2) . . . 2_657 ?
Eu1 Eu4 Eu7 O9M -137(2) . . . 2_657 ?
O1M Eu4 Eu7 O0M 136.8(3) 2_657 . . . ?
O7M Eu4 Eu7 O0M -8.3(3) . . . . ?
O4M Eu4 Eu7 O0M -83.2(4) . . . . ?
O8M Eu4 Eu7 O0M 52(2) . . . . ?
O3M Eu4 Eu7 O0M 74.2(4) . . . . ?
O2M Eu4 Eu7 O0M -145.3(3) . . . . ?
O2B Eu4 Eu7 O0M 55.8(3) . . . . ?
O2C Eu4 Eu7 O0M -73.4(3) . . . . ?
Br9 Eu4 Eu7 O0M 176.5(2) . . . . ?
Eu6 Eu4 Eu7 O0M 31.6(2) . . . . ?
Eu3 Eu4 Eu7 O0M -116.1(2) . . . . ?
Eu1 Eu4 Eu7 O0M 177.0(2) . . . . ?
O1M Eu4 Eu7 O4M -140.1(4) 2_657 . . . ?
O7M Eu4 Eu7 O4M 74.9(4) . . . . ?
O8M Eu4 Eu7 O4M 135(2) . . . . ?
O3M Eu4 Eu7 O4M 157.4(5) . . . . ?
O2M Eu4 Eu7 O4M -62.1(4) . . . . ?
O2B Eu4 Eu7 O4M 138.9(4) . . . . ?
O2C Eu4 Eu7 O4M 9.8(4) . . . . ?
Br9 Eu4 Eu7 O4M -100.3(3) . . . . ?
Eu6 Eu4 Eu7 O4M 114.8(3) . . . . ?
Eu3 Eu4 Eu7 O4M -32.9(3) . . . . ?
Eu1 Eu4 Eu7 O4M -99.9(3) . . . . ?
O1M Eu4 Eu7 O5M -1.5(3) 2_657 . . . ?
O7M Eu4 Eu7 O5M -146.5(3) . . . . ?
O4M Eu4 Eu7 O5M 138.6(4) . . . . ?
O8M Eu4 Eu7 O5M -86(2) . . . . ?
O3M Eu4 Eu7 O5M -64.0(4) . . . . ?
O2M Eu4 Eu7 O5M 76.5(3) . . . . ?
O2B Eu4 Eu7 O5M -82.5(3) . . . . ?
O2C Eu4 Eu7 O5M 148.4(3) . . . . ?
Br9 Eu4 Eu7 O5M 38.3(2) . . . . ?
Eu6 Eu4 Eu7 O5M -106.6(2) . . . . ?
Eu3 Eu4 Eu7 O5M 105.7(2) . . . . ?
Eu1 Eu4 Eu7 O5M 38.7(2) . . . . ?
O1M Eu4 Eu7 O2E -160.4(3) 2_657 . . . ?
O7M Eu4 Eu7 O2E 54.5(3) . . . . ?
O4M Eu4 Eu7 O2E -20.4(4) . . . . ?
O8M Eu4 Eu7 O2E 115(2) . . . . ?
O3M Eu4 Eu7 O2E 137.0(4) . . . . ?
O2M Eu4 Eu7 O2E -82.5(3) . . . . ?
O2B Eu4 Eu7 O2E 118.6(3) . . . . ?
O2C Eu4 Eu7 O2E -10.6(3) . . . . ?
Br9 Eu4 Eu7 O2E -120.7(2) . . . . ?
Eu6 Eu4 Eu7 O2E 94.4(2) . . . . ?
Eu3 Eu4 Eu7 O2E -53.3(2) . . . . ?
Eu1 Eu4 Eu7 O2E -120.2(2) . . . . ?
O1M Eu4 Eu7 O2D 69.5(3) 2_657 . . . ?
O7M Eu4 Eu7 O2D -75.6(3) . . . . ?
O4M Eu4 Eu7 O2D -150.5(4) . . . . ?
O8M Eu4 Eu7 O2D -16(2) . . . . ?
O3M Eu4 Eu7 O2D 6.9(4) . . . . ?
O2M Eu4 Eu7 O2D 147.4(3) . . . . ?
O2B Eu4 Eu7 O2D -11.5(3) . . . . ?
O2C Eu4 Eu7 O2D -140.7(3) . . . . ?
Br9 Eu4 Eu7 O2D 109.2(2) . . . . ?
Eu6 Eu4 Eu7 O2D -35.6(3) . . . . ?
Eu3 Eu4 Eu7 O2D 176.6(3) . . . . ?
Eu1 Eu4 Eu7 O2D 109.7(2) . . . . ?
O1M Eu4 Eu7 Br9 -39.8(2) 2_657 . . . ?
O7M Eu4 Eu7 Br9 175.2(2) . . . . ?
O4M Eu4 Eu7 Br9 100.3(3) . . . . ?
O8M Eu4 Eu7 Br9 -125(2) . . . . ?
O3M Eu4 Eu7 Br9 -102.3(3) . . . . ?
O2M Eu4 Eu7 Br9 38.2(2) . . . . ?
O2B Eu4 Eu7 Br9 -120.8(2) . . . . ?
O2C Eu4 Eu7 Br9 110.1(2) . . . . ?
Eu6 Eu4 Eu7 Br9 -144.89(2) . . . . ?
Eu3 Eu4 Eu7 Br9 67.37(4) . . . . ?
Eu1 Eu4 Eu7 Br9 0.419(13) . . . . ?
O1M Eu4 Eu7 Eu5 176.3(2) 2_657 . . . ?
O7M Eu4 Eu7 Eu5 31.2(2) . . . . ?
O4M Eu4 Eu7 Eu5 -43.7(3) . . . . ?
O8M Eu4 Eu7 Eu5 91(2) . . . . ?
O3M Eu4 Eu7 Eu5 113.7(3) . . . . ?
O2M Eu4 Eu7 Eu5 -105.7(2) . . . . ?
O2B Eu4 Eu7 Eu5 95.3(2) . . . . ?
O2C Eu4 Eu7 Eu5 -33.9(2) . . . . ?
Br9 Eu4 Eu7 Eu5 -143.95(2) . . . . ?
Eu6 Eu4 Eu7 Eu5 71.16(2) . . . . ?
Eu3 Eu4 Eu7 Eu5 -76.58(4) . . . . ?
Eu1 Eu4 Eu7 Eu5 -143.53(2) . . . . ?
O1M Eu4 Eu7 Eu8 28.9(2) 2_657 . . 2_657 ?
O7M Eu4 Eu7 Eu8 -116.1(2) . . . 2_657 ?
O4M Eu4 Eu7 Eu8 169.0(3) . . . 2_657 ?
O8M Eu4 Eu7 Eu8 -56(2) . . . 2_657 ?
O3M Eu4 Eu7 Eu8 -33.6(3) . . . 2_657 ?
O2M Eu4 Eu7 Eu8 106.9(2) . . . 2_657 ?
O2B Eu4 Eu7 Eu8 -52.1(2) . . . 2_657 ?
O2C Eu4 Eu7 Eu8 178.7(2) . . . 2_657 ?
Br9 Eu4 Eu7 Eu8 68.66(4) . . . 2_657 ?
Eu6 Eu4 Eu7 Eu8 -76.23(4) . . . 2_657 ?
Eu3 Eu4 Eu7 Eu8 136.04(5) . . . 2_657 ?
Eu1 Eu4 Eu7 Eu8 69.08(4) . . . 2_657 ?
O5M Eu7 Eu8 O9M 84.3(4) 2_657 . . . ?
O3M Eu7 Eu8 O9M 21.1(9) . . . . ?
O9M Eu7 Eu8 O9M -79.7(4) 2_657 . . . ?
O0M Eu7 Eu8 O9M -132.9(4) . . . . ?
O4M Eu7 Eu8 O9M 139.1(3) . . . . ?
O5M Eu7 Eu8 O9M 6.6(3) . . . . ?
O2E Eu7 Eu8 O9M -174.0(3) . . . . ?
O2D Eu7 Eu8 O9M -54.2(3) . . . . ?
Br9 Eu7 Eu8 O9M 68.5(2) . . . . ?
Eu5 Eu7 Eu8 O9M -175.7(2) . . . . ?
Eu8 Eu7 Eu8 O9M -36.0(2) 2_657 . . . ?
Eu4 Eu7 Eu8 O9M 111.1(2) . . . . ?
O5M Eu7 Eu8 O9M 164.0(5) 2_657 . . 2_657 ?
O3M Eu7 Eu8 O9M 100.7(10) . . . 2_657 ?
O0M Eu7 Eu8 O9M -53.2(5) . . . 2_657 ?
O4M Eu7 Eu8 O9M -141.2(4) . . . 2_657 ?
O5M Eu7 Eu8 O9M 86.3(4) . . . 2_657 ?
O2E Eu7 Eu8 O9M -94.3(5) . . . 2_657 ?
O2D Eu7 Eu8 O9M 25.4(4) . . . 2_657 ?
Br9 Eu7 Eu8 O9M 148.2(4) . . . 2_657 ?
Eu5 Eu7 Eu8 O9M -96.0(4) . . . 2_657 ?
Eu8 Eu7 Eu8 O9M 43.6(4) 2_657 . . 2_657 ?
Eu4 Eu7 Eu8 O9M -169.2(4) . . . 2_657 ?
O5M Eu7 Eu8 O1E -91.4(5) 2_657 . . . ?
O3M Eu7 Eu8 O1E -154.7(10) . . . . ?
O9M Eu7 Eu8 O1E 104.6(5) 2_657 . . . ?
O0M Eu7 Eu8 O1E 51.3(4) . . . . ?
O4M Eu7 Eu8 O1E -36.6(4) . . . . ?
O5M Eu7 Eu8 O1E -169.2(4) . . . . ?
O2E Eu7 Eu8 O1E 10.3(4) . . . . ?
O2D Eu7 Eu8 O1E 130.0(4) . . . . ?
Br9 Eu7 Eu8 O1E -107.2(3) . . . . ?
Eu5 Eu7 Eu8 O1E 8.6(3) . . . . ?
Eu8 Eu7 Eu8 O1E 148.2(3) 2_657 . . . ?
Eu4 Eu7 Eu8 O1E -64.6(3) . . . . ?
O5M Eu7 Eu8 O19T 92.9(11) 2_657 . . . ?
O3M Eu7 Eu8 O19T 29.6(14) . . . . ?
O9M Eu7 Eu8 O19T -71.1(12) 2_657 . . . ?
O0M Eu7 Eu8 O19T -124.4(11) . . . . ?
O4M Eu7 Eu8 O19T 147.7(11) . . . . ?
O5M Eu7 Eu8 O19T 15.1(11) . . . . ?
O2E Eu7 Eu8 O19T -165.4(11) . . . . ?
O2D Eu7 Eu8 O19T -45.7(11) . . . . ?
Br9 Eu7 Eu8 O19T 77.1(11) . . . . ?
Eu5 Eu7 Eu8 O19T -167.1(11) . . . . ?
Eu8 Eu7 Eu8 O19T -27.5(11) 2_657 . . . ?
Eu4 Eu7 Eu8 O19T 119.7(11) . . . . ?
O5M Eu7 Eu8 O18T -141.5(5) 2_657 . . . ?
O3M Eu7 Eu8 O18T 155.3(10) . . . . ?
O9M Eu7 Eu8 O18T 54.6(5) 2_657 . . . ?
O0M Eu7 Eu8 O18T 1.3(4) . . . . ?
O4M Eu7 Eu8 O18T -86.7(4) . . . . ?
O5M Eu7 Eu8 O18T 140.8(4) . . . . ?
O2E Eu7 Eu8 O18T -39.7(4) . . . . ?
O2D Eu7 Eu8 O18T 80.0(4) . . . . ?
Br9 Eu7 Eu8 O18T -157.3(4) . . . . ?
Eu5 Eu7 Eu8 O18T -41.4(4) . . . . ?
Eu8 Eu7 Eu8 O18T 98.2(4) 2_657 . . . ?
Eu4 Eu7 Eu8 O18T -114.6(4) . . . . ?
O3M Eu7 Eu8 O5M -63.2(10) . . . 2_657 ?
O9M Eu7 Eu8 O5M -164.0(5) 2_657 . . 2_657 ?
O0M Eu7 Eu8 O5M 142.8(4) . . . 2_657 ?
O4M Eu7 Eu8 O5M 54.8(4) . . . 2_657 ?
O5M Eu7 Eu8 O5M -77.7(4) . . . 2_657 ?
O2E Eu7 Eu8 O5M 101.7(4) . . . 2_657 ?
O2D Eu7 Eu8 O5M -138.5(4) . . . 2_657 ?
Br9 Eu7 Eu8 O5M -15.8(3) . . . 2_657 ?
Eu5 Eu7 Eu8 O5M 100.0(4) . . . 2_657 ?
Eu8 Eu7 Eu8 O5M -120.4(4) 2_657 . . 2_657 ?
Eu4 Eu7 Eu8 O5M 26.8(4) . . . 2_657 ?
O5M Eu7 Eu8 O2D 19.1(4) 2_657 . . 2_657 ?
O3M Eu7 Eu8 O2D -44.1(10) . . . 2_657 ?
O9M Eu7 Eu8 O2D -144.9(5) 2_657 . . 2_657 ?
O0M Eu7 Eu8 O2D 161.9(4) . . . 2_657 ?
O4M Eu7 Eu8 O2D 73.9(3) . . . 2_657 ?
O5M Eu7 Eu8 O2D -58.6(3) . . . 2_657 ?
O2E Eu7 Eu8 O2D 120.8(4) . . . 2_657 ?
O2D Eu7 Eu8 O2D -119.44(16) . . . 2_657 ?
Br9 Eu7 Eu8 O2D 3.3(3) . . . 2_657 ?
Eu5 Eu7 Eu8 O2D 119.1(3) . . . 2_657 ?
Eu8 Eu7 Eu8 O2D -101.2(3) 2_657 . . 2_657 ?
Eu4 Eu7 Eu8 O2D 45.9(3) . . . 2_657 ?
O5M Eu7 Eu8 N3D -44.0(5) 2_657 . . 2_657 ?
O3M Eu7 Eu8 N3D -107.2(10) . . . 2_657 ?
O9M Eu7 Eu8 N3D 152.0(5) 2_657 . . 2_657 ?
O0M Eu7 Eu8 N3D 98.8(4) . . . 2_657 ?
O4M Eu7 Eu8 N3D 10.8(4) . . . 2_657 ?
O5M Eu7 Eu8 N3D -121.7(4) . . . 2_657 ?
O2E Eu7 Eu8 N3D 57.7(4) . . . 2_657 ?
O2D Eu7 Eu8 N3D 177.5(4) . . . 2_657 ?
Br9 Eu7 Eu8 N3D -59.8(3) . . . 2_657 ?
Eu5 Eu7 Eu8 N3D 56.0(3) . . . 2_657 ?
Eu8 Eu7 Eu8 N3D -164.3(3) 2_657 . . 2_657 ?
Eu4 Eu7 Eu8 N3D -17.2(3) . . . 2_657 ?
O5M Eu7 Eu8 O30H 145.2(4) 2_657 . . . ?
O3M Eu7 Eu8 O30H 82.0(9) . . . . ?
O9M Eu7 Eu8 O30H -18.7(4) 2_657 . . . ?
O0M Eu7 Eu8 O30H -72.0(3) . . . . ?
O4M Eu7 Eu8 O30H -160.0(2) . . . . ?
O5M Eu7 Eu8 O30H 67.5(2) . . . . ?
O2E Eu7 Eu8 O30H -113.1(3) . . . . ?
O2D Eu7 Eu8 O30H 6.7(3) . . . . ?
Br9 Eu7 Eu8 O30H 129.43(11) . . . . ?
Eu5 Eu7 Eu8 O30H -114.74(11) . . . . ?
Eu8 Eu7 Eu8 O30H 24.89(11) 2_657 . . . ?
Eu4 Eu7 Eu8 O30H 172.06(11) . . . . ?
O5M Eu7 Eu8 Eu7 44.0(3) 2_657 . . 2_657 ?
O3M Eu7 Eu8 Eu7 -19.2(9) . . . 2_657 ?
O9M Eu7 Eu8 Eu7 -120.0(4) 2_657 . . 2_657 ?
O0M Eu7 Eu8 Eu7 -173.2(3) . . . 2_657 ?
O4M Eu7 Eu8 Eu7 98.8(2) . . . 2_657 ?
O5M Eu7 Eu8 Eu7 -33.7(2) . . . 2_657 ?
O2E Eu7 Eu8 Eu7 145.7(3) . . . 2_657 ?
O2D Eu7 Eu8 Eu7 -94.5(2) . . . 2_657 ?
Br9 Eu7 Eu8 Eu7 28.198(18) . . . 2_657 ?
Eu5 Eu7 Eu8 Eu7 144.03(3) . . . 2_657 ?
Eu8 Eu7 Eu8 Eu7 -76.34(3) 2_657 . . 2_657 ?
Eu4 Eu7 Eu8 Eu7 70.83(3) . . . 2_657 ?
O5M Eu7 Eu8 Eu8 120.4(4) 2_657 . . 2_657 ?
O3M Eu7 Eu8 Eu8 57.1(9) . . . 2_657 ?
O9M Eu7 Eu8 Eu8 -43.6(4) 2_657 . . 2_657 ?
O0M Eu7 Eu8 Eu8 -96.9(3) . . . 2_657 ?
O4M Eu7 Eu8 Eu8 175.1(2) . . . 2_657 ?
O5M Eu7 Eu8 Eu8 42.6(2) . . . 2_657 ?
O2E Eu7 Eu8 Eu8 -137.9(3) . . . 2_657 ?
O2D Eu7 Eu8 Eu8 -18.2(2) . . . 2_657 ?
Br9 Eu7 Eu8 Eu8 104.54(2) . . . 2_657 ?
Eu5 Eu7 Eu8 Eu8 -139.63(3) . . . 2_657 ?
Eu4 Eu7 Eu8 Eu8 147.17(4) . . . 2_657 ?
O2M Eu1 Br9 Eu7 141.7(2) . . . 2_657 ?
O2M Eu1 Br9 Eu7 -38.3(2) 2_657 . . 2_657 ?
O6M Eu1 Br9 Eu7 -3.3(3) 2_657 . . 2_657 ?
O6M Eu1 Br9 Eu7 176.7(3) . . . 2_657 ?
O1M Eu1 Br9 Eu7 39.4(2) . . . 2_657 ?
O1M Eu1 Br9 Eu7 -140.6(2) 2_657 . . 2_657 ?
O2A Eu1 Br9 Eu7 -99.9(2) . . . 2_657 ?
O2A Eu1 Br9 Eu7 80.1(2) 2_657 . . 2_657 ?
Eu2 Eu1 Br9 Eu7 -145.19(2) . . . 2_657 ?
Eu2 Eu1 Br9 Eu7 34.81(2) 2_657 . . 2_657 ?
Eu4 Eu1 Br9 Eu7 -179.20(2) . . . 2_657 ?
O2M Eu1 Br9 Eu7 -38.3(2) . . . . ?
O2M Eu1 Br9 Eu7 141.7(2) 2_657 . . . ?
O6M Eu1 Br9 Eu7 176.7(3) 2_657 . . . ?
O6M Eu1 Br9 Eu7 -3.3(3) . . . . ?
O1M Eu1 Br9 Eu7 -140.6(2) . . . . ?
O1M Eu1 Br9 Eu7 39.4(2) 2_657 . . . ?
O2A Eu1 Br9 Eu7 80.1(2) . . . . ?
O2A Eu1 Br9 Eu7 -99.9(2) 2_657 . . . ?
Eu2 Eu1 Br9 Eu7 34.81(2) . . . . ?
Eu2 Eu1 Br9 Eu7 -145.19(2) 2_657 . . . ?
Eu4 Eu1 Br9 Eu7 0.80(2) . . . . ?
O2M Eu1 Br9 Eu4 -39.1(2) . . . . ?
O2M Eu1 Br9 Eu4 140.9(2) 2_657 . . . ?
O6M Eu1 Br9 Eu4 175.9(3) 2_657 . . . ?
O6M Eu1 Br9 Eu4 -4.1(3) . . . . ?
O1M Eu1 Br9 Eu4 -141.4(2) . . . . ?
O1M Eu1 Br9 Eu4 38.6(2) 2_657 . . . ?
O2A Eu1 Br9 Eu4 79.3(2) . . . . ?
O2A Eu1 Br9 Eu4 -100.7(2) 2_657 . . . ?
Eu2 Eu1 Br9 Eu4 34.003(18) . . . . ?
Eu2 Eu1 Br9 Eu4 -145.997(18) 2_657 . . . ?
O2M Eu1 Br9 Eu4 140.9(2) . . . 2_657 ?
O2M Eu1 Br9 Eu4 -39.1(2) 2_657 . . 2_657 ?
O6M Eu1 Br9 Eu4 -4.1(3) 2_657 . . 2_657 ?
O6M Eu1 Br9 Eu4 175.9(3) . . . 2_657 ?
O1M Eu1 Br9 Eu4 38.6(2) . . . 2_657 ?
O1M Eu1 Br9 Eu4 -141.4(2) 2_657 . . 2_657 ?
O2A Eu1 Br9 Eu4 -100.7(2) . . . 2_657 ?
O2A Eu1 Br9 Eu4 79.3(2) 2_657 . . 2_657 ?
Eu2 Eu1 Br9 Eu4 -145.997(18) . . . 2_657 ?
Eu2 Eu1 Br9 Eu4 34.003(18) 2_657 . . 2_657 ?
Eu4 Eu1 Br9 Eu4 180.0 . . . 2_657 ?
O5M Eu7 Br9 Eu1 141.1(2) 2_657 . . . ?
O3M Eu7 Br9 Eu1 -39.6(2) . . . . ?
O9M Eu7 Br9 Eu1 173.8(3) 2_657 . . . ?
O0M Eu7 Br9 Eu1 -5.2(3) . . . . ?
O4M Eu7 Br9 Eu1 38.3(2) . . . . ?
O5M Eu7 Br9 Eu1 -142.0(2) . . . . ?
O2E Eu7 Br9 Eu1 77.9(2) . . . . ?
O2D Eu7 Br9 Eu1 -102.3(3) . . . . ?
Eu5 Eu7 Br9 Eu1 32.57(3) . . . . ?
Eu8 Eu7 Br9 Eu1 -147.583(17) 2_657 . . . ?
Eu4 Eu7 Br9 Eu1 -0.80(2) . . . . ?
O5M Eu7 Br9 Eu7 -38.9(2) 2_657 . . 2_657 ?
O3M Eu7 Br9 Eu7 140.4(2) . . . 2_657 ?
O9M Eu7 Br9 Eu7 -6.2(3) 2_657 . . 2_657 ?
O0M Eu7 Br9 Eu7 174.8(3) . . . 2_657 ?
O4M Eu7 Br9 Eu7 -141.7(2) . . . 2_657 ?
O5M Eu7 Br9 Eu7 38.0(2) . . . 2_657 ?
O2E Eu7 Br9 Eu7 -102.1(2) . . . 2_657 ?
O2D Eu7 Br9 Eu7 77.7(3) . . . 2_657 ?
Eu5 Eu7 Br9 Eu7 -147.43(3) . . . 2_657 ?
Eu8 Eu7 Br9 Eu7 32.417(17) 2_657 . . 2_657 ?
Eu4 Eu7 Br9 Eu7 179.20(2) . . . 2_657 ?
O5M Eu7 Br9 Eu4 141.9(2) 2_657 . . . ?
O3M Eu7 Br9 Eu4 -38.8(2) . . . . ?
O9M Eu7 Br9 Eu4 174.6(3) 2_657 . . . ?
O0M Eu7 Br9 Eu4 -4.4(3) . . . . ?
O4M Eu7 Br9 Eu4 39.1(2) . . . . ?
O5M Eu7 Br9 Eu4 -141.2(2) . . . . ?
O2E Eu7 Br9 Eu4 78.8(2) . . . . ?
O2D Eu7 Br9 Eu4 -101.5(3) . . . . ?
Eu5 Eu7 Br9 Eu4 33.37(2) . . . . ?
Eu8 Eu7 Br9 Eu4 -146.78(3) 2_657 . . . ?
O5M Eu7 Br9 Eu4 -37.6(2) 2_657 . . 2_657 ?
O3M Eu7 Br9 Eu4 141.7(2) . . . 2_657 ?
O9M Eu7 Br9 Eu4 -4.9(3) 2_657 . . 2_657 ?
O0M Eu7 Br9 Eu4 176.1(3) . . . 2_657 ?
O4M Eu7 Br9 Eu4 -140.4(2) . . . 2_657 ?
O5M Eu7 Br9 Eu4 39.3(2) . . . 2_657 ?
O2E Eu7 Br9 Eu4 -100.8(2) . . . 2_657 ?
O2D Eu7 Br9 Eu4 79.0(3) . . . 2_657 ?
Eu5 Eu7 Br9 Eu4 -146.13(3) . . . 2_657 ?
Eu8 Eu7 Br9 Eu4 33.72(4) 2_657 . . 2_657 ?
Eu4 Eu7 Br9 Eu4 -179.505(15) . . . 2_657 ?
O1M Eu4 Br9 Eu1 -40.3(2) 2_657 . . . ?
O7M Eu4 Br9 Eu1 173.3(3) . . . . ?
O4M Eu4 Br9 Eu1 139.9(2) . . . . ?
O8M Eu4 Br9 Eu1 -6.6(3) . . . . ?
O3M Eu4 Br9 Eu1 -142.5(2) . . . . ?
O2M Eu4 Br9 Eu1 38.2(2) . . . . ?
O2B Eu4 Br9 Eu1 -101.8(3) . . . . ?
O2C Eu4 Br9 Eu1 76.4(3) . . . . ?
Eu6 Eu4 Br9 Eu1 -147.69(2) . . . . ?
Eu3 Eu4 Br9 Eu1 31.891(19) . . . . ?
O1M Eu4 Br9 Eu7 138.9(2) 2_657 . . 2_657 ?
O7M Eu4 Br9 Eu7 -7.5(3) . . . 2_657 ?
O4M Eu4 Br9 Eu7 -41.0(2) . . . 2_657 ?
O8M Eu4 Br9 Eu7 172.6(3) . . . 2_657 ?
O3M Eu4 Br9 Eu7 36.7(2) . . . 2_657 ?
O2M Eu4 Br9 Eu7 -142.6(2) . . . 2_657 ?
O2B Eu4 Br9 Eu7 77.4(3) . . . 2_657 ?
O2C Eu4 Br9 Eu7 -104.4(3) . . . 2_657 ?
Eu6 Eu4 Br9 Eu7 31.51(4) . . . 2_657 ?
Eu3 Eu4 Br9 Eu7 -148.91(3) . . . 2_657 ?
Eu1 Eu4 Br9 Eu7 179.20(2) . . . 2_657 ?
O1M Eu4 Br9 Eu7 140.2(2) 2_657 . . . ?
O7M Eu4 Br9 Eu7 -6.2(3) . . . . ?
O4M Eu4 Br9 Eu7 -39.7(2) . . . . ?
O8M Eu4 Br9 Eu7 173.9(3) . . . . ?
O3M Eu4 Br9 Eu7 38.0(2) . . . . ?
O2M Eu4 Br9 Eu7 -141.3(2) . . . . ?
O2B Eu4 Br9 Eu7 78.7(3) . . . . ?
O2C Eu4 Br9 Eu7 -103.1(3) . . . . ?
Eu6 Eu4 Br9 Eu7 32.81(2) . . . . ?
Eu3 Eu4 Br9 Eu7 -147.61(3) . . . . ?
Eu1 Eu4 Br9 Eu7 -179.503(15) . . . . ?
O1M Eu4 Br9 Eu4 -40.3(2) 2_657 . . 2_657 ?
O7M Eu4 Br9 Eu4 173.3(3) . . . 2_657 ?
O4M Eu4 Br9 Eu4 139.9(2) . . . 2_657 ?
O8M Eu4 Br9 Eu4 -6.6(3) . . . 2_657 ?
O3M Eu4 Br9 Eu4 -142.5(2) . . . 2_657 ?
O2M Eu4 Br9 Eu4 38.2(2) . . . 2_657 ?
O2B Eu4 Br9 Eu4 -101.8(3) . . . 2_657 ?
O2C Eu4 Br9 Eu4 76.4(3) . . . 2_657 ?
Eu6 Eu4 Br9 Eu4 -147.69(2) . . . 2_657 ?
Eu3 Eu4 Br9 Eu4 31.891(19) . . . 2_657 ?
Eu1 Eu4 Br9 Eu4 0.0 . . . 2_657 ?
O2M Eu1 O1M Eu4 -124.8(3) . . . 2_657 ?
O2M Eu1 O1M Eu4 15.4(3) 2_657 . . 2_657 ?
O6M Eu1 O1M Eu4 89.3(4) 2_657 . . 2_657 ?
O6M Eu1 O1M Eu4 172.2(3) . . . 2_657 ?
O1M Eu1 O1M Eu4 -58.7(2) 2_657 . . 2_657 ?
O2A Eu1 O1M Eu4 51.3(6) . . . 2_657 ?
O2A Eu1 O1M Eu4 160.8(4) 2_657 . . 2_657 ?
Br9 Eu1 O1M Eu4 -58.7(2) . . . 2_657 ?
Eu2 Eu1 O1M Eu4 -121(2) . . . 2_657 ?
Eu2 Eu1 O1M Eu4 114.6(4) 2_657 . . 2_657 ?
Eu4 Eu1 O1M Eu4 -92.0(3) . . . 2_657 ?
O2M Eu1 O1M Eu2 120.6(3) . . . 2_657 ?
O2M Eu1 O1M Eu2 -99.3(3) 2_657 . . 2_657 ?
O6M Eu1 O1M Eu2 -25.3(3) 2_657 . . 2_657 ?
O6M Eu1 O1M Eu2 57.5(5) . . . 2_657 ?
O1M Eu1 O1M Eu2 -173.3(3) 2_657 . . 2_657 ?
O2A Eu1 O1M Eu2 -63.3(6) . . . 2_657 ?
O2A Eu1 O1M Eu2 46.2(3) 2_657 . . 2_657 ?
Br9 Eu1 O1M Eu2 -173.3(3) . . . 2_657 ?
Eu2 Eu1 O1M Eu2 124(2) . . . 2_657 ?
Eu4 Eu1 O1M Eu2 153.35(17) . . . 2_657 ?
O2M Eu1 O2M Eu4 58.4(2) 2_657 . . . ?
O6M Eu1 O2M Eu4 -168.9(4) 2_657 . . . ?
O6M Eu1 O2M Eu4 -94.5(4) . . . . ?
O1M Eu1 O2M Eu4 124.0(3) . . . . ?
O1M Eu1 O2M Eu4 -15.1(3) 2_657 . . . ?
O2A Eu1 O2M Eu4 -53.1(5) . . . . ?
O2A Eu1 O2M Eu4 -173.7(4) 2_657 . . . ?
Br9 Eu1 O2M Eu4 58.4(2) . . . . ?
Eu2 Eu1 O2M Eu4 -55.7(3) . . . . ?
Eu2 Eu1 O2M Eu4 161.2(2) 2_657 . . . ?
O2M Eu1 O2M Eu3 162.7(4) 2_657 . . . ?
O6M Eu1 O2M Eu3 -64.6(6) 2_657 . . . ?
O6M Eu1 O2M Eu3 9.9(3) . . . . ?
O1M Eu1 O2M Eu3 -131.6(3) . . . . ?
O1M Eu1 O2M Eu3 89.2(4) 2_657 . . . ?
O2A Eu1 O2M Eu3 51.3(5) . . . . ?
O2A Eu1 O2M Eu3 -69.3(4) 2_657 . . . ?
Br9 Eu1 O2M Eu3 162.7(4) . . . . ?
Eu2 Eu1 O2M Eu3 48.7(3) . . . . ?
Eu2 Eu1 O2M Eu3 -94.4(3) 2_657 . . . ?
Eu4 Eu1 O2M Eu3 104.4(4) . . . . ?
O1M Eu4 O2M Eu1 15.7(3) 2_657 . . . ?
O7M Eu4 O2M Eu1 175.6(3) . . . . ?
O4M Eu4 O2M Eu1 -122.8(3) . . . . ?
O8M Eu4 O2M Eu1 87.4(4) . . . . ?
O3M Eu4 O2M Eu1 -58.9(5) . . . . ?
O2B Eu4 O2M Eu1 52.5(6) . . . . ?
O2C Eu4 O2M Eu1 157.7(4) . . . . ?
Br9 Eu4 O2M Eu1 -58.1(2) . . . . ?
Eu6 Eu4 O2M Eu1 -115.8(16) . . . . ?
Eu3 Eu4 O2M Eu1 113.0(4) . . . . ?
O1M Eu4 O2M Eu3 -97.3(3) 2_657 . . . ?
O7M Eu4 O2M Eu3 62.6(5) . . . . ?
O4M Eu4 O2M Eu3 124.2(3) . . . . ?
O8M Eu4 O2M Eu3 -25.6(3) . . . . ?
O3M Eu4 O2M Eu3 -171.9(3) . . . . ?
O2B Eu4 O2M Eu3 -60.5(6) . . . . ?
O2C Eu4 O2M Eu3 44.8(3) . . . . ?
Br9 Eu4 O2M Eu3 -171.0(3) . . . . ?
Eu6 Eu4 O2M Eu3 131.2(16) . . . . ?
Eu1 Eu4 O2M Eu3 -113.0(4) . . . . ?
O8M Eu3 O2M Eu1 -85.1(4) . . . . ?
O12T Eu3 O2M Eu1 57.1(10) . . . . ?
O6M Eu3 O2M Eu1 -9.9(3) . . . . ?
O1A Eu3 O2M Eu1 78.2(4) 2_657 . . . ?
O13T Eu3 O2M Eu1 -138.8(5) . . . . ?
O2C Eu3 O2M Eu1 -157.2(4) . . . . ?
N3C Eu3 O2M Eu1 145.0(4) . . . . ?
O31H Eu3 O2M Eu1 -43.7(5) . . . . ?
Eu4 Eu3 O2M Eu1 -111.1(4) . . . . ?
Eu2 Eu3 O2M Eu1 -47.0(3) . . . . ?
O8M Eu3 O2M Eu4 26.0(3) . . . . ?
O12T Eu3 O2M Eu4 168.2(9) . . . . ?
O6M Eu3 O2M Eu4 101.2(4) . . . . ?
O1A Eu3 O2M Eu4 -170.7(4) 2_657 . . . ?
O13T Eu3 O2M Eu4 -27.8(7) . . . . ?
O2C Eu3 O2M Eu4 -46.1(3) . . . . ?
N3C Eu3 O2M Eu4 -103.9(4) . . . . ?
O31H Eu3 O2M Eu4 67.4(5) . . . . ?
Eu2 Eu3 O2M Eu4 64.1(2) . . . . ?
Eu1 Eu3 O2M Eu4 111.1(4) . . . . ?
O5M Eu7 O3M Eu4 59.2(5) 2_657 . . . ?
O9M Eu7 O3M Eu4 -170.6(4) 2_657 . . . ?
O0M Eu7 O3M Eu4 -94.3(4) . . . . ?
O4M Eu7 O3M Eu4 -13.9(3) . . . . ?
O5M Eu7 O3M Eu4 122.9(3) . . . . ?
O2E Eu7 O3M Eu4 -54.1(5) . . . . ?
O2D Eu7 O3M Eu4 -173.6(4) . . . . ?
Br9 Eu7 O3M Eu4 58.3(2) . . . . ?
Eu5 Eu7 O3M Eu4 -55.4(2) . . . . ?
Eu8 Eu7 O3M Eu4 160.42(18) 2_657 . . . ?
O5M Eu7 O3M Eu6 164.6(3) 2_657 . . . ?
O9M Eu7 O3M Eu6 -65.2(6) 2_657 . . . ?
O0M Eu7 O3M Eu6 11.1(3) . . . . ?
O4M Eu7 O3M Eu6 91.5(4) . . . . ?
O5M Eu7 O3M Eu6 -131.8(3) . . . . ?
O2E Eu7 O3M Eu6 51.3(5) . . . . ?
O2D Eu7 O3M Eu6 -68.3(4) . . . . ?
Br9 Eu7 O3M Eu6 163.7(4) . . . . ?
Eu5 Eu7 O3M Eu6 50.0(3) . . . . ?
Eu8 Eu7 O3M Eu6 -94.2(3) 2_657 . . . ?
Eu4 Eu7 O3M Eu6 105.4(4) . . . . ?
O1M Eu4 O3M Eu7 -124.2(3) 2_657 . . . ?
O7M Eu4 O3M Eu7 88.2(4) . . . . ?
O4M Eu4 O3M Eu7 14.1(3) . . . . ?
O8M Eu4 O3M Eu7 176.6(3) . . . . ?
O2M Eu4 O3M Eu7 -57.7(5) . . . . ?
O2B Eu4 O3M Eu7 159.9(4) . . . . ?
O2C Eu4 O3M Eu7 54.5(6) . . . . ?
Br9 Eu4 O3M Eu7 -58.6(2) . . . . ?
Eu6 Eu4 O3M Eu7 113.9(4) . . . . ?
Eu3 Eu4 O3M Eu7 -116.4(17) . . . . ?
Eu1 Eu4 O3M Eu7 -90.3(3) . . . . ?
O1M Eu4 O3M Eu6 121.9(3) 2_657 . . . ?
O7M Eu4 O3M Eu6 -25.8(3) . . . . ?
O4M Eu4 O3M Eu6 -99.8(3) . . . . ?
O8M Eu4 O3M Eu6 62.7(5) . . . . ?
O2M Eu4 O3M Eu6 -171.7(3) . . . . ?
O2B Eu4 O3M Eu6 45.9(3) . . . . ?
O2C Eu4 O3M Eu6 -59.5(6) . . . . ?
Br9 Eu4 O3M Eu6 -172.5(3) . . . . ?
Eu3 Eu4 O3M Eu6 129.7(16) . . . . ?
Eu1 Eu4 O3M Eu6 155.78(17) . . . . ?
O7M Eu6 O3M Eu7 -86.1(4) . . . . ?
O1D Eu6 O3M Eu7 75.3(4) . . . . ?
O0M Eu6 O3M Eu7 -11.2(3) . . . . ?
O15T Eu6 O3M Eu7 62.2(10) . . . . ?
O2B Eu6 O3M Eu7 -158.4(4) . . . . ?
O14T Eu6 O3M Eu7 -148.2(6) . . . . ?
N3B Eu6 O3M Eu7 143.2(5) . . . . ?
O32H Eu6 O3M Eu7 -42.7(5) . . . . ?
Eu4 Eu6 O3M Eu7 -112.0(4) . . . . ?
Eu5 Eu6 O3M Eu7 -48.0(3) . . . . ?
O7M Eu6 O3M Eu4 26.0(3) . . . . ?
O1D Eu6 O3M Eu4 -172.7(4) . . . . ?
O0M Eu6 O3M Eu4 100.8(4) . . . . ?
O15T Eu6 O3M Eu4 174.2(8) . . . . ?
O2B Eu6 O3M Eu4 -46.4(3) . . . . ?
O14T Eu6 O3M Eu4 -36.2(7) . . . . ?
N3B Eu6 O3M Eu4 -104.7(5) . . . . ?
O32H Eu6 O3M Eu4 69.4(5) . . . . ?
Eu5 Eu6 O3M Eu4 64.0(2) . . . . ?
Eu7 Eu6 O3M Eu4 112.0(4) . . . . ?
O1M Eu4 O4M Eu7 59.4(5) 2_657 . . . ?
O7M Eu4 O4M Eu7 -94.0(4) . . . . ?
O8M Eu4 O4M Eu7 -172.5(4) . . . . ?
O3M Eu4 O4M Eu7 -13.8(3) . . . . ?
O2M Eu4 O4M Eu7 124.4(3) . . . . ?
O2B Eu4 O4M Eu7 -52.2(4) . . . . ?
O2C Eu4 O4M Eu7 -171.2(4) . . . . ?
Br9 Eu4 O4M Eu7 59.6(2) . . . . ?
Eu6 Eu4 O4M Eu7 -54.8(2) . . . . ?
Eu3 Eu4 O4M Eu7 161.03(18) . . . . ?
Eu1 Eu4 O4M Eu7 92.9(3) . . . . ?
O1M Eu4 O4M Eu5 163.7(3) 2_657 . . . ?
O7M Eu4 O4M Eu5 10.4(3) . . . . ?
O8M Eu4 O4M Eu5 -68.1(6) . . . . ?
O3M Eu4 O4M Eu5 90.6(4) . . . . ?
O2M Eu4 O4M Eu5 -131.2(4) . . . . ?
O2B Eu4 O4M Eu5 52.1(5) . . . . ?
O2C Eu4 O4M Eu5 -66.9(4) . . . . ?
Br9 Eu4 O4M Eu5 163.9(4) . . . . ?
Eu6 Eu4 O4M Eu5 49.6(3) . . . . ?
Eu3 Eu4 O4M Eu5 -94.6(3) . . . . ?
Eu1 Eu4 O4M Eu5 -162.7(2) . . . . ?
O5M Eu7 O4M Eu4 -124.6(3) 2_657 . . . ?
O3M Eu7 O4M Eu4 14.0(3) . . . . ?
O9M Eu7 O4M Eu4 174.4(4) 2_657 . . . ?
O0M Eu7 O4M Eu4 87.2(4) . . . . ?
O5M Eu7 O4M Eu4 -60.3(5) . . . . ?
O2E Eu7 O4M Eu4 157.7(4) . . . . ?
O2D Eu7 O4M Eu4 49.6(6) . . . . ?
Br9 Eu7 O4M Eu4 -59.8(2) . . . . ?
Eu5 Eu7 O4M Eu4 111.9(4) . . . . ?
Eu8 Eu7 O4M Eu4 -115.5(17) 2_657 . . . ?
O5M Eu7 O4M Eu5 123.5(3) 2_657 . . . ?
O3M Eu7 O4M Eu5 -97.9(3) . . . . ?
O9M Eu7 O4M Eu5 62.6(5) 2_657 . . . ?
O0M Eu7 O4M Eu5 -24.7(3) . . . . ?
O5M Eu7 O4M Eu5 -172.2(3) . . . . ?
O2E Eu7 O4M Eu5 45.8(3) . . . . ?
O2D Eu7 O4M Eu5 -62.3(6) . . . . ?
Br9 Eu7 O4M Eu5 -171.7(3) . . . . ?
Eu8 Eu7 O4M Eu5 132.6(16) 2_657 . . . ?
Eu4 Eu7 O4M Eu5 -111.9(4) . . . . ?
O0M Eu5 O4M Eu4 -85.5(4) . . . . ?
O7M Eu5 O4M Eu4 -10.4(3) . . . . ?
O1C Eu5 O4M Eu4 72.0(4) . . . . ?
O16T Eu5 O4M Eu4 58.8(9) . . . . ?
O17T Eu5 O4M Eu4 -148.5(6) . . . . ?
O2E Eu5 O4M Eu4 -157.2(5) . . . . ?
N3E Eu5 O4M Eu4 141.7(4) . . . . ?
O32H Eu5 O4M Eu4 -43.6(5) . . . . ?
Eu7 Eu5 O4M Eu4 -110.8(5) . . . . ?
Eu6 Eu5 O4M Eu4 -47.4(3) . . . . ?
O0M Eu5 O4M Eu7 25.3(3) . . . . ?
O7M Eu5 O4M Eu7 100.4(4) . . . . ?
O1C Eu5 O4M Eu7 -177.3(4) . . . . ?
O16T Eu5 O4M Eu7 169.6(7) . . . . ?
O17T Eu5 O4M Eu7 -37.8(7) . . . . ?
O2E Eu5 O4M Eu7 -46.4(3) . . . . ?
N3E Eu5 O4M Eu7 -107.5(4) . . . . ?
O32H Eu5 O4M Eu7 67.2(5) . . . . ?
Eu6 Eu5 O4M Eu7 63.3(2) . . . . ?
Eu4 Eu5 O4M Eu7 110.8(5) . . . . ?
O5M Eu7 O5M Eu7 14.7(4) 2_657 . . 2_657 ?
O3M Eu7 O5M Eu7 -124.3(3) . . . 2_657 ?
O9M Eu7 O5M Eu7 87.6(4) 2_657 . . 2_657 ?
O0M Eu7 O5M Eu7 174.8(4) . . . 2_657 ?
O4M Eu7 O5M Eu7 -58.5(5) . . . 2_657 ?
O2E Eu7 O5M Eu7 51.5(6) . . . 2_657 ?
O2D Eu7 O5M Eu7 159.0(5) . . . 2_657 ?
Br9 Eu7 O5M Eu7 -59.0(2) . . . 2_657 ?
Eu5 Eu7 O5M Eu7 -109.3(16) . . . 2_657 ?
Eu8 Eu7 O5M Eu7 113.1(4) 2_657 . . 2_657 ?
Eu4 Eu7 O5M Eu7 -91.9(3) . . . 2_657 ?
O5M Eu7 O5M Eu8 -98.5(2) 2_657 . . 2_657 ?
O3M Eu7 O5M Eu8 122.6(3) . . . 2_657 ?
O9M Eu7 O5M Eu8 -25.5(3) 2_657 . . 2_657 ?
O0M Eu7 O5M Eu8 61.7(5) . . . 2_657 ?
O4M Eu7 O5M Eu8 -171.6(3) . . . 2_657 ?
O2E Eu7 O5M Eu8 -61.7(6) . . . 2_657 ?
O2D Eu7 O5M Eu8 45.9(3) . . . 2_657 ?
Br9 Eu7 O5M Eu8 -172.1(3) . . . 2_657 ?
Eu5 Eu7 O5M Eu8 137.5(16) . . . 2_657 ?
Eu4 Eu7 O5M Eu8 154.99(16) . . . 2_657 ?
O1B Eu2 O6M Eu1 -60.8(7) . . . . ?
O8M Eu2 O6M Eu1 -97.7(4) . . . . ?
O1M Eu2 O6M Eu1 -26.6(3) 2_657 . . . ?
O10T Eu2 O6M Eu1 119.4(5) . . . . ?
O11T Eu2 O6M Eu1 174.7(5) . . . . ?
O2A Eu2 O6M Eu1 42.8(3) . . . . ?
N3A Eu2 O6M Eu1 56.2(8) . . . . ?
O31H Eu2 O6M Eu1 -165.9(5) . . . . ?
Eu3 Eu2 O6M Eu1 -115.5(5) . . . . ?
Eu4 Eu2 O6M Eu1 -61.9(3) . . . . ?
O1B Eu2 O6M Eu3 54.7(7) . . . . ?
O8M Eu2 O6M Eu3 17.8(3) . . . . ?
O1M Eu2 O6M Eu3 88.9(4) 2_657 . . . ?
O10T Eu2 O6M Eu3 -125.1(5) . . . . ?
O11T Eu2 O6M Eu3 -69.8(7) . . . . ?
O2A Eu2 O6M Eu3 158.4(5) . . . . ?
N3A Eu2 O6M Eu3 171.7(7) . . . . ?
O31H Eu2 O6M Eu3 -50.3(4) . . . . ?
Eu1 Eu2 O6M Eu3 115.5(5) . . . . ?
Eu4 Eu2 O6M Eu3 53.6(3) . . . . ?
O2M Eu1 O6M Eu2 101.8(4) . . . . ?
O2M Eu1 O6M Eu2 -46.8(7) 2_657 . . . ?
O6M Eu1 O6M Eu2 -112.9(4) 2_657 . . . ?
O1M Eu1 O6M Eu2 172.9(3) . . . . ?
O1M Eu1 O6M Eu2 26.1(3) 2_657 . . . ?
O2A Eu1 O6M Eu2 -41.7(3) . . . . ?
O2A Eu1 O6M Eu2 -176.6(4) 2_657 . . . ?
Br9 Eu1 O6M Eu2 67.1(4) . . . . ?
Eu2 Eu1 O6M Eu2 -151.3(2) 2_657 . . . ?
Eu4 Eu1 O6M Eu2 63.7(3) . . . . ?
O2M Eu1 O6M Eu3 -10.2(3) . . . . ?
O2M Eu1 O6M Eu3 -158.7(4) 2_657 . . . ?
O6M Eu1 O6M Eu3 135.2(5) 2_657 . . . ?
O1M Eu1 O6M Eu3 60.9(6) . . . . ?
O1M Eu1 O6M Eu3 -85.8(4) 2_657 . . . ?
O2A Eu1 O6M Eu3 -153.7(5) . . . . ?
O2A Eu1 O6M Eu3 71.4(4) 2_657 . . . ?
Br9 Eu1 O6M Eu3 -44.8(5) . . . . ?
Eu2 Eu1 O6M Eu3 -111.9(5) . . . . ?
Eu2 Eu1 O6M Eu3 96.8(3) 2_657 . . . ?
Eu4 Eu1 O6M Eu3 -48.3(3) . . . . ?
O8M Eu3 O6M Eu2 -18.1(3) . . . . ?
O12T Eu3 O6M Eu2 112.5(5) . . . . ?
O1A Eu3 O6M Eu2 -176.7(4) 2_657 . . . ?
O13T Eu3 O6M Eu2 39.1(7) . . . . ?
O2M Eu3 O6M Eu2 -99.1(4) . . . . ?
O2C Eu3 O6M Eu2 -62.6(5) . . . . ?
N3C Eu3 O6M Eu2 -159.5(5) . . . . ?
O31H Eu3 O6M Eu2 49.0(4) . . . . ?
Eu4 Eu3 O6M Eu2 -58.2(3) . . . . ?
Eu1 Eu3 O6M Eu2 -109.0(5) . . . . ?
O8M Eu3 O6M Eu1 90.9(4) . . . . ?
O12T Eu3 O6M Eu1 -138.4(5) . . . . ?
O1A Eu3 O6M Eu1 -67.7(4) 2_657 . . . ?
O13T Eu3 O6M Eu1 148.1(5) . . . . ?
O2M Eu3 O6M Eu1 9.9(3) . . . . ?
O2C Eu3 O6M Eu1 46.4(6) . . . . ?
N3C Eu3 O6M Eu1 -50.4(8) . . . . ?
O31H Eu3 O6M Eu1 158.1(6) . . . . ?
Eu4 Eu3 O6M Eu1 50.9(3) . . . . ?
Eu2 Eu3 O6M Eu1 109.0(5) . . . . ?
O1D Eu6 O7M Eu4 -60.2(8) . . . . ?
O0M Eu6 O7M Eu4 -98.8(3) . . . . ?
O3M Eu6 O7M Eu4 -26.6(3) . . . . ?
O15T Eu6 O7M Eu4 179.1(6) . . . . ?
O2B Eu6 O7M Eu4 42.5(3) . . . . ?
O14T Eu6 O7M Eu4 116.7(4) . . . . ?
N3B Eu6 O7M Eu4 53.7(9) . . . . ?
O32H Eu6 O7M Eu4 -167.9(5) . . . . ?
Eu5 Eu6 O7M Eu4 -114.7(4) . . . . ?
Eu7 Eu6 O7M Eu4 -62.3(2) . . . . ?
O1D Eu6 O7M Eu5 54.5(8) . . . . ?
O0M Eu6 O7M Eu5 15.9(3) . . . . ?
O3M Eu6 O7M Eu5 88.2(3) . . . . ?
O15T Eu6 O7M Eu5 -66.2(7) . . . . ?
O2B Eu6 O7M Eu5 157.3(4) . . . . ?
O14T Eu6 O7M Eu5 -128.6(4) . . . . ?
N3B Eu6 O7M Eu5 168.4(8) . . . . ?
O32H Eu6 O7M Eu5 -53.1(4) . . . . ?
Eu4 Eu6 O7M Eu5 114.7(4) . . . . ?
Eu7 Eu6 O7M Eu5 52.5(2) . . . . ?
O1M Eu4 O7M Eu6 -45.0(7) 2_657 . . . ?
O4M Eu4 O7M Eu6 101.5(4) . . . . ?
O8M Eu4 O7M Eu6 -111.3(3) . . . . ?
O3M Eu4 O7M Eu6 26.7(3) . . . . ?
O2M Eu4 O7M Eu6 170.4(3) . . . . ?
O2B Eu4 O7M Eu6 -42.2(3) . . . . ?
O2C Eu4 O7M Eu6 -172.9(4) . . . . ?
Br9 Eu4 O7M Eu6 68.7(4) . . . . ?
Eu3 Eu4 O7M Eu6 -150.5(2) . . . . ?
Eu1 Eu4 O7M Eu6 -166.3(17) . . . . ?
O1M Eu4 O7M Eu5 -157.1(4) 2_657 . . . ?
O4M Eu4 O7M Eu5 -10.7(3) . . . . ?
O8M Eu4 O7M Eu5 136.5(4) . . . . ?
O3M Eu4 O7M Eu5 -85.4(4) . . . . ?
O2M Eu4 O7M Eu5 58.3(6) . . . . ?
O2B Eu4 O7M Eu5 -154.3(5) . . . . ?
O2C Eu4 O7M Eu5 75.0(4) . . . . ?
Br9 Eu4 O7M Eu5 -43.4(5) . . . . ?
Eu6 Eu4 O7M Eu5 -112.1(5) . . . . ?
Eu3 Eu4 O7M Eu5 97.4(3) . . . . ?
Eu1 Eu4 O7M Eu5 82(2) . . . . ?
O0M Eu5 O7M Eu6 -16.2(3) . . . . ?
O1C Eu5 O7M Eu6 -178.3(4) . . . . ?
O16T Eu5 O7M Eu6 115.7(4) . . . . ?
O17T Eu5 O7M Eu6 42.6(6) . . . . ?
O4M Eu5 O7M Eu6 -97.4(4) . . . . ?
O2E Eu5 O7M Eu6 -60.4(4) . . . . ?
N3E Eu5 O7M Eu6 -148.1(4) . . . . ?
O32H Eu5 O7M Eu6 51.2(4) . . . . ?
Eu7 Eu5 O7M Eu6 -56.7(2) . . . . ?
Eu4 Eu5 O7M Eu6 -108.0(4) . . . . ?
O0M Eu5 O7M Eu4 91.7(4) . . . . ?
O1C Eu5 O7M Eu4 -70.3(4) . . . . ?
O16T Eu5 O7M Eu4 -136.3(5) . . . . ?
O17T Eu5 O7M Eu4 150.6(4) . . . . ?
O4M Eu5 O7M Eu4 10.5(3) . . . . ?
O2E Eu5 O7M Eu4 47.5(5) . . . . ?
N3E Eu5 O7M Eu4 -40.1(7) . . . . ?
O32H Eu5 O7M Eu4 159.2(5) . . . . ?
Eu7 Eu5 O7M Eu4 51.3(3) . . . . ?
Eu6 Eu5 O7M Eu4 108.0(4) . . . . ?
O12T Eu3 O8M Eu4 -179.7(7) . . . . ?
O6M Eu3 O8M Eu4 -98.3(4) . . . . ?
O1A Eu3 O8M Eu4 -57.2(8) 2_657 . . . ?
O13T Eu3 O8M Eu4 121.4(5) . . . . ?
O2M Eu3 O8M Eu4 -26.8(3) . . . . ?
O2C Eu3 O8M Eu4 42.8(3) . . . . ?
N3C Eu3 O8M Eu4 58.4(5) . . . . ?
O31H Eu3 O8M Eu4 -167.4(5) . . . . ?
Eu2 Eu3 O8M Eu4 -116.3(4) . . . . ?
Eu1 Eu3 O8M Eu4 -62.6(2) . . . . ?
O12T Eu3 O8M Eu2 -63.3(8) . . . . ?
O6M Eu3 O8M Eu2 18.0(3) . . . . ?
O1A Eu3 O8M Eu2 59.1(8) 2_657 . . . ?
O13T Eu3 O8M Eu2 -122.2(5) . . . . ?
O2M Eu3 O8M Eu2 89.5(3) . . . . ?
O2C Eu3 O8M Eu2 159.2(4) . . . . ?
N3C Eu3 O8M Eu2 174.7(4) . . . . ?
O31H Eu3 O8M Eu2 -51.1(4) . . . . ?
Eu4 Eu3 O8M Eu2 116.3(4) . . . . ?
Eu1 Eu3 O8M Eu2 53.7(3) . . . . ?
O1M Eu4 O8M Eu3 103.3(4) 2_657 . . . ?
O7M Eu4 O8M Eu3 -110.4(3) . . . . ?
O4M Eu4 O8M Eu3 -40.7(7) . . . . ?
O3M Eu4 O8M Eu3 170.8(3) . . . . ?
O2M Eu4 O8M Eu3 27.1(3) . . . . ?
O2B Eu4 O8M Eu3 -173.5(4) . . . . ?
O2C Eu4 O8M Eu3 -42.0(3) . . . . ?
Br9 Eu4 O8M Eu3 69.6(4) . . . . ?
Eu6 Eu4 O8M Eu3 -150.2(2) . . . . ?
Eu1 Eu4 O8M Eu3 64.1(2) . . . . ?
O1M Eu4 O8M Eu2 -9.7(3) 2_657 . . . ?
O7M Eu4 O8M Eu2 136.6(4) . . . . ?
O4M Eu4 O8M Eu2 -153.7(4) . . . . ?
O3M Eu4 O8M Eu2 57.8(6) . . . . ?
O2M Eu4 O8M Eu2 -85.9(4) . . . . ?
O2B Eu4 O8M Eu2 73.5(4) . . . . ?
O2C Eu4 O8M Eu2 -155.0(5) . . . . ?
Br9 Eu4 O8M Eu2 -43.5(5) . . . . ?
Eu6 Eu4 O8M Eu2 96.8(3) . . . . ?
Eu3 Eu4 O8M Eu2 -113.0(5) . . . . ?
Eu1 Eu4 O8M Eu2 -48.9(3) . . . . ?
O6M Eu2 O8M Eu3 -18.3(3) . . . . ?
O1B Eu2 O8M Eu3 -177.5(4) . . . . ?
O1M Eu2 O8M Eu3 -99.7(4) 2_657 . . . ?
O10T Eu2 O8M Eu3 38.0(7) . . . . ?
O11T Eu2 O8M Eu3 116.0(5) . . . . ?
O2A Eu2 O8M Eu3 -63.4(5) . . . . ?
N3A Eu2 O8M Eu3 -157.4(6) . . . . ?
O31H Eu2 O8M Eu3 53.1(4) . . . . ?
Eu1 Eu2 O8M Eu3 -57.9(3) . . . . ?
Eu4 Eu2 O8M Eu3 -109.4(5) . . . . ?
O6M Eu2 O8M Eu4 91.0(4) . . . . ?
O1B Eu2 O8M Eu4 -68.2(4) . . . . ?
O1M Eu2 O8M Eu4 9.6(3) 2_657 . . . ?
O10T Eu2 O8M Eu4 147.4(5) . . . . ?
O11T Eu2 O8M Eu4 -134.7(5) . . . . ?
O2A Eu2 O8M Eu4 46.0(5) . . . . ?
N3A Eu2 O8M Eu4 -48.1(9) . . . . ?
O31H Eu2 O8M Eu4 162.4(6) . . . . ?
Eu1 Eu2 O8M Eu4 51.4(3) . . . . ?
Eu3 Eu2 O8M Eu4 109.4(5) . . . . ?
O9M Eu8 O9M Eu8 18.2(4) 2_657 . . 2_657 ?
O1E Eu8 O9M Eu8 60.5(7) . . . 2_657 ?
O19T Eu8 O9M Eu8 -123.2(5) . . . 2_657 ?
O18T Eu8 O9M Eu8 -61.1(7) . . . 2_657 ?
O5M Eu8 O9M Eu8 89.6(3) 2_657 . . 2_657 ?
O2D Eu8 O9M Eu8 158.2(4) 2_657 . . 2_657 ?
N3D Eu8 O9M Eu8 173.5(4) 2_657 . . 2_657 ?
O30H Eu8 O9M Eu8 -50.8(3) . . . 2_657 ?
Eu7 Eu8 O9M Eu8 116.1(5) 2_657 . . 2_657 ?
Eu7 Eu8 O9M Eu8 53.8(3) . . . 2_657 ?
O9M Eu8 O9M Eu7 -97.9(3) 2_657 . . 2_657 ?
O1E Eu8 O9M Eu7 -55.6(8) . . . 2_657 ?
O19T Eu8 O9M Eu7 120.7(5) . . . 2_657 ?
O18T Eu8 O9M Eu7 -177.2(5) . . . 2_657 ?
O5M Eu8 O9M Eu7 -26.5(3) 2_657 . . 2_657 ?
O2D Eu8 O9M Eu7 42.1(4) 2_657 . . 2_657 ?
N3D Eu8 O9M Eu7 57.4(6) 2_657 . . 2_657 ?
O30H Eu8 O9M Eu7 -166.8(4) . . . 2_657 ?
Eu8 Eu8 O9M Eu7 -116.1(5) 2_657 . . 2_657 ?
Eu7 Eu8 O9M Eu7 -62.3(3) . . . 2_657 ?
O7M Eu5 O0M Eu6 16.0(3) . . . . ?
O1C Eu5 O0M Eu6 47.9(7) . . . . ?
O16T Eu5 O0M Eu6 -64.3(7) . . . . ?
O17T Eu5 O0M Eu6 -127.7(4) . . . . ?
O4M Eu5 O0M Eu6 88.8(4) . . . . ?
O2E Eu5 O0M Eu6 157.5(4) . . . . ?
N3E Eu5 O0M Eu6 160.4(4) . . . . ?
O32H Eu5 O0M Eu6 -51.7(4) . . . . ?
Eu7 Eu5 O0M Eu6 114.4(5) . . . . ?
Eu4 Eu5 O0M Eu6 52.2(2) . . . . ?
O7M Eu5 O0M Eu7 -98.4(4) . . . . ?
O1C Eu5 O0M Eu7 -66.6(7) . . . . ?
O16T Eu5 O0M Eu7 -178.8(6) . . . . ?
O17T Eu5 O0M Eu7 117.9(4) . . . . ?
O4M Eu5 O0M Eu7 -25.7(3) . . . . ?
O2E Eu5 O0M Eu7 43.1(3) . . . . ?
N3E Eu5 O0M Eu7 46.0(6) . . . . ?
O32H Eu5 O0M Eu7 -166.2(5) . . . . ?
Eu6 Eu5 O0M Eu7 -114.4(5) . . . . ?
Eu4 Eu5 O0M Eu7 -62.3(3) . . . . ?
O7M Eu6 O0M Eu5 -16.2(3) . . . . ?
O1D Eu6 O0M Eu5 -175.5(4) . . . . ?
O3M Eu6 O0M Eu5 -97.1(4) . . . . ?
O15T Eu6 O0M Eu5 117.8(4) . . . . ?
O2B Eu6 O0M Eu5 -60.6(4) . . . . ?
O14T Eu6 O0M Eu5 41.0(7) . . . . ?
N3B Eu6 O0M Eu5 -153.2(7) . . . . ?
O32H Eu6 O0M Eu5 54.3(4) . . . . ?
Eu4 Eu6 O0M Eu5 -56.3(3) . . . . ?
Eu7 Eu6 O0M Eu5 -108.1(5) . . . . ?
O7M Eu6 O0M Eu7 91.8(4) . . . . ?
O1D Eu6 O0M Eu7 -67.5(4) . . . . ?
O3M Eu6 O0M Eu7 11.0(3) . . . . ?
O15T Eu6 O0M Eu7 -134.1(5) . . . . ?
O2B Eu6 O0M Eu7 47.4(5) . . . . ?
O14T Eu6 O0M Eu7 149.1(5) . . . . ?
N3B Eu6 O0M Eu7 -45.1(9) . . . . ?
O32H Eu6 O0M Eu7 162.3(5) . . . . ?
Eu4 Eu6 O0M Eu7 51.8(3) . . . . ?
Eu5 Eu6 O0M Eu7 108.1(5) . . . . ?
O5M Eu7 O0M Eu5 -45.3(7) 2_657 . . . ?
O3M Eu7 O0M Eu5 101.1(4) . . . . ?
O9M Eu7 O0M Eu5 -112.2(4) 2_657 . . . ?
O4M Eu7 O0M Eu5 25.9(3) . . . . ?
O5M Eu7 O0M Eu5 169.7(3) . . . . ?
O2E Eu7 O0M Eu5 -43.0(3) . . . . ?
O2D Eu7 O0M Eu5 -175.6(4) . . . . ?
Br9 Eu7 O0M Eu5 67.1(4) . . . . ?
Eu8 Eu7 O0M Eu5 -151.3(2) 2_657 . . . ?
Eu4 Eu7 O0M Eu5 63.4(3) . . . . ?
O5M Eu7 O0M Eu6 -157.6(4) 2_657 . . . ?
O3M Eu7 O0M Eu6 -11.2(3) . . . . ?
O9M Eu7 O0M Eu6 135.5(4) 2_657 . . . ?
O4M Eu7 O0M Eu6 -86.4(4) . . . . ?
O5M Eu7 O0M Eu6 57.4(6) . . . . ?
O2E Eu7 O0M Eu6 -155.4(5) . . . . ?
O2D Eu7 O0M Eu6 72.1(4) . . . . ?
Br9 Eu7 O0M Eu6 -45.2(5) . . . . ?
Eu5 Eu7 O0M Eu6 -112.3(5) . . . . ?
Eu8 Eu7 O0M Eu6 96.4(3) 2_657 . . . ?
Eu4 Eu7 O0M Eu6 -48.9(3) . . . . ?
O9M Eu8 O30H Eu8 41.1(3) . . . 2_657 ?
O9M Eu8 O30H Eu8 -41.0(2) 2_657 . . 2_657 ?
O1E Eu8 O30H Eu8 -97.7(3) . . . 2_657 ?
O19T Eu8 O30H Eu8 133.9(4) . . . 2_657 ?
O18T Eu8 O30H Eu8 -146.5(4) . . . 2_657 ?
O5M Eu8 O30H Eu8 -6.5(2) 2_657 . . 2_657 ?
O2D Eu8 O30H Eu8 74.2(3) 2_657 . . 2_657 ?
N3D Eu8 O30H Eu8 163.1(4) 2_657 . . 2_657 ?
Eu7 Eu8 O30H Eu8 32.50(3) 2_657 . . 2_657 ?
Eu7 Eu8 O30H Eu8 -29.355(17) . . . 2_657 ?
O6M Eu2 O31H Eu3 39.9(3) . . . . ?
O1B Eu2 O31H Eu3 -100.4(4) . . . . ?
O8M Eu2 O31H Eu3 -40.4(3) . . . . ?
O1M Eu2 O31H Eu3 -9.7(6) 2_657 . . . ?
O10T Eu2 O31H Eu3 128.4(5) . . . . ?
O11T Eu2 O31H Eu3 -154.3(6) . . . . ?
O2A Eu2 O31H Eu3 73.2(5) . . . . ?
N3A Eu2 O31H Eu3 164.4(5) . . . . ?
Eu1 Eu2 O31H Eu3 30.8(4) . . . . ?
Eu4 Eu2 O31H Eu3 -30.5(3) . . . . ?
O8M Eu3 O31H Eu2 41.9(3) . . . . ?
O12T Eu3 O31H Eu2 -148.1(7) . . . . ?
O6M Eu3 O31H Eu2 -40.0(3) . . . . ?
O1A Eu3 O31H Eu2 -99.4(4) 2_657 . . . ?
O13T Eu3 O31H Eu2 132.0(5) . . . . ?
O2M Eu3 O31H Eu2 -4.6(6) . . . . ?
O2C Eu3 O31H Eu2 75.1(5) . . . . ?
N3C Eu3 O31H Eu2 161.5(4) . . . . ?
Eu4 Eu3 O31H Eu2 33.7(4) . . . . ?
Eu1 Eu3 O31H Eu2 -27.8(4) . . . . ?
O7M Eu6 O32H Eu5 40.2(3) . . . . ?
O1D Eu6 O32H Eu5 -101.4(4) . . . . ?
O0M Eu6 O32H Eu5 -40.0(3) . . . . ?
O3M Eu6 O32H Eu5 -7.1(5) . . . . ?
O15T Eu6 O32H Eu5 -149.7(5) . . . . ?
O2B Eu6 O32H Eu5 74.8(4) . . . . ?
O14T Eu6 O32H Eu5 130.6(5) . . . . ?
N3B Eu6 O32H Eu5 163.2(6) . . . . ?
Eu4 Eu6 O32H Eu5 32.2(3) . . . . ?
Eu7 Eu6 O32H Eu5 -29.8(3) . . . . ?
O0M Eu5 O32H Eu6 41.8(3) . . . . ?
O7M Eu5 O32H Eu6 -40.8(3) . . . . ?
O1C Eu5 O32H Eu6 -98.4(4) . . . . ?
O16T Eu5 O32H Eu6 -148.2(6) . . . . ?
O17T Eu5 O32H Eu6 133.1(4) . . . . ?
O4M Eu5 O32H Eu6 -5.3(5) . . . . ?
O2E Eu5 O32H Eu6 74.1(4) . . . . ?
N3E Eu5 O32H Eu6 163.6(6) . . . . ?
Eu7 Eu5 O32H Eu6 32.7(3) . . . . ?
Eu4 Eu5 O32H Eu6 -29.0(3) . . . . ?
Eu3 O1A C1A O2A -13(3) 2_657 . . . ?
Eu3 O1A C1A C2A 166.6(10) 2_657 . . . ?
O1A C1A O2A Eu2 -177.5(12) . . . . ?
C2A C1A O2A Eu2 3(2) . . . . ?
O1A C1A O2A Eu1 31(3) . . . . ?
C2A C1A O2A Eu1 -149.0(10) . . . . ?
O6M Eu2 O2A C1A 162.0(14) . . . . ?
O1B Eu2 O2A C1A -56.8(14) . . . . ?
O8M Eu2 O2A C1A -151.8(12) . . . . ?
O1M Eu2 O2A C1A -114.8(14) 2_657 . . . ?
O10T Eu2 O2A C1A 75.1(14) . . . . ?
O11T Eu2 O2A C1A 29.1(16) . . . . ?
N3A Eu2 O2A C1A -6.6(14) . . . . ?
O31H Eu2 O2A C1A 129.6(13) . . . . ?
Eu1 Eu2 O2A C1A -159.6(15) . . . . ?
Eu3 Eu2 O2A C1A 175.4(13) . . . . ?
Eu4 Eu2 O2A C1A -127.6(13) . . . . ?
O6M Eu2 O2A Eu1 -38.4(3) . . . . ?
O1B Eu2 O2A Eu1 102.8(4) . . . . ?
O8M Eu2 O2A Eu1 7.8(5) . . . . ?
O1M Eu2 O2A Eu1 44.8(3) 2_657 . . . ?
O10T Eu2 O2A Eu1 -125.4(5) . . . . ?
O11T Eu2 O2A Eu1 -171.3(5) . . . . ?
N3A Eu2 O2A Eu1 153.0(7) . . . . ?
O31H Eu2 O2A Eu1 -70.9(6) . . . . ?
Eu3 Eu2 O2A Eu1 -25.1(3) . . . . ?
Eu4 Eu2 O2A Eu1 32.0(3) . . . . ?
O2M Eu1 O2A C1A 154.7(12) . . . . ?
O2M Eu1 O2A C1A 14.2(13) 2_657 . . . ?
O6M Eu1 O2A C1A -58.3(13) 2_657 . . . ?
O6M Eu1 O2A C1A -162.8(14) . . . . ?
O1M Eu1 O2A C1A -20.6(16) . . . . ?
O1M Eu1 O2A C1A 114.1(14) 2_657 . . . ?
O2A Eu1 O2A C1A -108.5(13) 2_657 . . . ?
Br9 Eu1 O2A C1A 71.5(13) . . . . ?
Eu2 Eu1 O2A C1A 158.5(15) . . . . ?
Eu2 Eu1 O2A C1A -60.6(14) 2_657 . . . ?
Eu4 Eu1 O2A C1A 125.5(13) . . . . ?
O2M Eu1 O2A Eu2 -3.8(5) . . . . ?
O2M Eu1 O2A Eu2 -144.2(4) 2_657 . . . ?
O6M Eu1 O2A Eu2 143.3(4) 2_657 . . . ?
O6M Eu1 O2A Eu2 38.8(3) . . . . ?
O1M Eu1 O2A Eu2 -179.0(3) . . . . ?
O1M Eu1 O2A Eu2 -44.4(3) 2_657 . . . ?
O2A Eu1 O2A Eu2 93.0(3) 2_657 . . . ?
Br9 Eu1 O2A Eu2 -87.0(3) . . . . ?
Eu2 Eu1 O2A Eu2 140.94(19) 2_657 . . . ?
Eu4 Eu1 O2A Eu2 -33.0(3) . . . . ?
O1A C1A C2A N3A -173.9(16) . . . . ?
O2A C1A C2A N3A 6(2) . . . . ?
O1A C1A C2A C3A -46.8(19) . . . . ?
O2A C1A C2A C3A 133.1(15) . . . . ?
C3A C2A N3A Eu2 -137.2(12) . . . . ?
C1A C2A N3A Eu2 -11.6(19) . . . . ?
O6M Eu2 N3A C2A -4.5(19) . . . . ?
O1B Eu2 N3A C2A 142.3(16) . . . . ?
O8M Eu2 N3A C2A 121.3(13) . . . . ?
O1M Eu2 N3A C2A 69.7(15) 2_657 . . . ?
O10T Eu2 N3A C2A -70.0(15) . . . . ?
O11T Eu2 N3A C2A -145.4(16) . . . . ?
O2A Eu2 N3A C2A 9.4(13) . . . . ?
O31H Eu2 N3A C2A -105.4(14) . . . . ?
Eu1 Eu2 N3A C2A 28.3(16) . . . . ?
Eu3 Eu2 N3A C2A 18(4) . . . . ?
Eu4 Eu2 N3A C2A 92.0(15) . . . . ?
N3A C2A C3A C4A -57.3(19) . . . . ?
C1A C2A C3A C4A 178.1(14) . . . . ?
C2A C3A C4A C5A 116.2(18) . . . . ?
C2A C3A C4A C9A -64(2) . . . . ?
C9A C4A C5A C6A -4(3) . . . . ?
C3A C4A C5A C6A 176(2) . . . . ?
C4A C5A C6A C7A 8(4) . . . . ?
C5A C6A C7A C8A -4(5) . . . . ?
C5A C6A C7A O10A -176(3) . . . . ?
C6A C7A C8A C9A -3(5) . . . . ?
O10A C7A C8A C9A 169(3) . . . . ?
C5A C4A C9A C8A -4(3) . . . . ?
C3A C4A C9A C8A 176(2) . . . . ?
C7A C8A C9A C4A 7(4) . . . . ?
O6M Eu2 O1B C1B -3.7(19) . . . . ?
O8M Eu2 O1B C1B 31.5(15) . . . . ?
O1M Eu2 O1B C1B -38.0(15) 2_657 . . . ?
O10T Eu2 O1B C1B 176.0(14) . . . . ?
O11T Eu2 O1B C1B 138.2(16) . . . . ?
O2A Eu2 O1B C1B -91.2(15) . . . . ?
N3A Eu2 O1B C1B -137.8(16) . . . . ?
O31H Eu2 O1B C1B 83.0(16) . . . . ?
Eu1 Eu2 O1B C1B -42.0(16) . . . . ?
Eu3 Eu2 O1B C1B 29.9(16) . . . . ?
Eu4 Eu2 O1B C1B -2.6(14) . . . . ?
Eu2 O1B C1B O2B -12(3) . . . . ?
Eu2 O1B C1B C2B 165.1(10) . . . . ?
O1B C1B O2B Eu6 177.3(11) . . . . ?
C2B C1B O2B Eu6 -0.3(16) . . . . ?
O1B C1B O2B Eu4 28(2) . . . . ?
C2B C1B O2B Eu4 -149.5(9) . . . . ?
O7M Eu6 O2B C1B 163.7(12) . . . . ?
O1D Eu6 O2B C1B -53.5(12) . . . . ?
O0M Eu6 O2B C1B -150.8(10) . . . . ?
O3M Eu6 O2B C1B -113.3(12) . . . . ?
O15T Eu6 O2B C1B 31.4(14) . . . . ?
O14T Eu6 O2B C1B 73.8(12) . . . . ?
N3B Eu6 O2B C1B -6.6(12) . . . . ?
O32H Eu6 O2B C1B 130.2(11) . . . . ?
Eu4 Eu6 O2B C1B -157.1(13) . . . . ?
Eu5 Eu6 O2B C1B 177.5(11) . . . . ?
Eu7 Eu6 O2B C1B -125.5(11) . . . . ?
O7M Eu6 O2B Eu4 -39.2(3) . . . . ?
O1D Eu6 O2B Eu4 103.6(3) . . . . ?
O0M Eu6 O2B Eu4 6.3(5) . . . . ?
O3M Eu6 O2B Eu4 43.8(3) . . . . ?
O15T Eu6 O2B Eu4 -171.5(6) . . . . ?
O14T Eu6 O2B Eu4 -129.1(5) . . . . ?
N3B Eu6 O2B Eu4 150.5(8) . . . . ?
O32H Eu6 O2B Eu4 -72.7(5) . . . . ?
Eu5 Eu6 O2B Eu4 -25.4(3) . . . . ?
Eu7 Eu6 O2B Eu4 31.6(3) . . . . ?
O1M Eu4 O2B C1B 14.7(11) 2_657 . . . ?
O7M Eu4 O2B C1B -163.7(12) . . . . ?
O4M Eu4 O2B C1B 153.5(11) . . . . ?
O8M Eu4 O2B C1B -55.6(11) . . . . ?
O3M Eu4 O2B C1B 113.1(12) . . . . ?
O2M Eu4 O2B C1B -20.8(14) . . . . ?
O2C Eu4 O2B C1B -106.9(11) . . . . ?
Br9 Eu4 O2B C1B 71.4(12) . . . . ?
Eu6 Eu4 O2B C1B 157.2(13) . . . . ?
Eu3 Eu4 O2B C1B -60.0(12) . . . . ?
Eu1 Eu4 O2B C1B 10.3(12) . . . . ?
O1M Eu4 O2B Eu6 -142.5(3) 2_657 . . . ?
O7M Eu4 O2B Eu6 39.1(3) . . . . ?
O4M Eu4 O2B Eu6 -3.7(5) . . . . ?
O8M Eu4 O2B Eu6 147.2(4) . . . . ?
O3M Eu4 O2B Eu6 -44.1(3) . . . . ?
O2M Eu4 O2B Eu6 -178.1(3) . . . . ?
O2C Eu4 O2B Eu6 95.9(4) . . . . ?
Br9 Eu4 O2B Eu6 -85.8(3) . . . . ?
Eu3 Eu4 O2B Eu6 142.74(18) . . . . ?
Eu1 Eu4 O2B Eu6 -146.94(16) . . . . ?
O1B C1B C2B N3B -166.5(16) . . . . ?
O2B C1B C2B N3B 11.3(18) . . . . ?
O1B C1B C2B C3B -39.0(18) . . . . ?
O2B C1B C2B C3B 138.8(13) . . . . ?
C3B C2B N3B Eu6 -143.2(13) . . . . ?
C1B C2B N3B Eu6 -17(2) . . . . ?
O7M Eu6 N3B C2B 1(2) . . . . ?
O1D Eu6 N3B C2B 147.8(19) . . . . ?
O0M Eu6 N3B C2B 124.1(14) . . . . ?
O3M Eu6 N3B C2B 73.4(17) . . . . ?
O15T Eu6 N3B C2B -142.7(18) . . . . ?
O2B Eu6 N3B C2B 12.8(14) . . . . ?
O14T Eu6 N3B C2B -66.0(17) . . . . ?
O32H Eu6 N3B C2B -98.7(16) . . . . ?
Eu4 Eu6 N3B C2B 33.0(18) . . . . ?
Eu5 Eu6 N3B C2B 28(4) . . . . ?
Eu7 Eu6 N3B C2B 96.2(17) . . . . ?
N3B C2B C3B C4B -55.6(19) . . . . ?
C1B C2B C3B C4B 179.2(13) . . . . ?
C2B C3B C4B C5B 104.0(19) . . . . ?
C2B C3B C4B C9B -69(2) . . . . ?
C9B C4B C5B C6B -3(3) . . . . ?
C3B C4B C5B C6B -176(2) . . . . ?
C4B C5B C6B C7B -12(5) . . . . ?
C5B C6B C7B C8B 5(6) . . . . ?
C5B C6B C7B O10B 174(3) . . . . ?
C6B C7B C8B C9B 16(6) . . . . ?
O10B C7B C8B C9B -154(3) . . . . ?
C5B C4B C9B C8B 26(4) . . . . ?
C3B C4B C9B C8B -160(3) . . . . ?
C7B C8B C9B C4B -32(5) . . . . ?
O0M Eu5 O1C C1C 6.8(18) . . . . ?
O7M Eu5 O1C C1C 37.5(14) . . . . ?
O16T Eu5 O1C C1C 138.1(16) . . . . ?
O17T Eu5 O1C C1C -179.1(13) . . . . ?
O4M Eu5 O1C C1C -33.7(14) . . . . ?
O2E Eu5 O1C C1C -85.6(15) . . . . ?
N3E Eu5 O1C C1C -123.6(15) . . . . ?
O32H Eu5 O1C C1C 87.1(15) . . . . ?
Eu7 Eu5 O1C C1C -35.7(16) . . . . ?
Eu6 Eu5 O1C C1C 36.4(15) . . . . ?
Eu4 Eu5 O1C C1C 2.4(14) . . . . ?
Eu5 O1C C1C O2C -19(2) . . . . ?
Eu5 O1C C1C C2C 161.8(11) . . . . ?
O1C C1C O2C Eu3 178.5(10) . . . . ?
C2C C1C O2C Eu3 -2.7(16) . . . . ?
O1C C1C O2C Eu4 31.7(19) . . . . ?
C2C C1C O2C Eu4 -149.5(9) . . . . ?
O8M Eu3 O2C C1C 165.2(11) . . . . ?
O12T Eu3 O2C C1C 38.3(14) . . . . ?
O6M Eu3 O2C C1C -149.2(10) . . . . ?
O1A Eu3 O2C C1C -51.2(11) 2_657 . . . ?
O13T Eu3 O2C C1C 80.1(11) . . . . ?
O2M Eu3 O2C C1C -112.0(11) . . . . ?
N3C Eu3 O2C C1C -1.6(10) . . . . ?
O31H Eu3 O2C C1C 133.8(10) . . . . ?
Eu4 Eu3 O2C C1C -155.5(12) . . . . ?
Eu2 Eu3 O2C C1C 177.9(10) . . . . ?
Eu1 Eu3 O2C C1C -124.8(10) . . . . ?
O8M Eu3 O2C Eu4 -39.3(3) . . . . ?
O12T Eu3 O2C Eu4 -166.1(6) . . . . ?
O6M Eu3 O2C Eu4 6.4(5) . . . . ?
O1A Eu3 O2C Eu4 104.3(3) 2_657 . . . ?
O13T Eu3 O2C Eu4 -124.4(4) . . . . ?
O2M Eu3 O2C Eu4 43.6(3) . . . . ?
N3C Eu3 O2C Eu4 153.9(5) . . . . ?
O31H Eu3 O2C Eu4 -70.7(5) . . . . ?
Eu2 Eu3 O2C Eu4 -26.6(3) . . . . ?
Eu1 Eu3 O2C Eu4 30.7(3) . . . . ?
O1M Eu4 O2C C1C 154.7(10) 2_657 . . . ?
O7M Eu4 O2C C1C -57.4(10) . . . . ?
O4M Eu4 O2C C1C 14.5(10) . . . . ?
O8M Eu4 O2C C1C -166.2(11) . . . . ?
O3M Eu4 O2C C1C -23.8(13) . . . . ?
O2M Eu4 O2C C1C 110.4(11) . . . . ?
O2B Eu4 O2C C1C -110.5(11) . . . . ?
Br9 Eu4 O2C C1C 71.3(11) . . . . ?
Eu6 Eu4 O2C C1C -62.4(11) . . . . ?
Eu3 Eu4 O2C C1C 154.8(12) . . . . ?
Eu1 Eu4 O2C C1C 123.4(10) . . . . ?
O1M Eu4 O2C Eu3 -0.1(5) 2_657 . . . ?
O7M Eu4 O2C Eu3 147.9(4) . . . . ?
O4M Eu4 O2C Eu3 -140.2(3) . . . . ?
O8M Eu4 O2C Eu3 39.1(3) . . . . ?
O3M Eu4 O2C Eu3 -178.5(3) . . . . ?
O2M Eu4 O2C Eu3 -44.3(3) . . . . ?
O2B Eu4 O2C Eu3 94.8(4) . . . . ?
Br9 Eu4 O2C Eu3 -83.5(3) . . . . ?
Eu6 Eu4 O2C Eu3 142.86(18) . . . . ?
Eu1 Eu4 O2C Eu3 -31.4(3) . . . . ?
O1C C1C C2C N3C -173.8(12) . . . . ?
O2C C1C C2C N3C 7.2(16) . . . . ?
O1C C1C C2C C3C -52.5(16) . . . . ?
O2C C1C C2C C3C 128.6(13) . . . . ?
C3C C2C N3C Eu3 -129.0(10) . . . . ?
C1C C2C N3C Eu3 -8.7(14) . . . . ?
O8M Eu3 N3C C2C -10.2(12) . . . . ?
O12T Eu3 N3C C2C -149.6(11) . . . . ?
O6M Eu3 N3C C2C 119.3(11) . . . . ?
O1A Eu3 N3C C2C 137.7(11) 2_657 . . . ?
O13T Eu3 N3C C2C -74.9(11) . . . . ?
O2M Eu3 N3C C2C 65.2(10) . . . . ?
O2C Eu3 N3C C2C 5.8(9) . . . . ?
O31H Eu3 N3C C2C -103.1(11) . . . . ?
Eu4 Eu3 N3C C2C 24.0(11) . . . . ?
Eu2 Eu3 N3C C2C 4(2) . . . . ?
Eu1 Eu3 N3C C2C 88.0(11) . . . . ?
N3C C2C C3C C4C -63.4(15) . . . . ?
C1C C2C C3C C4C 176.8(11) . . . . ?
C2C C3C C4C C5C -48.1(16) . . . . ?
C2C C3C C4C C9C 130.0(16) . . . . ?
C9C C4C C5C C6C 7(2) . . . . ?
C3C C4C C5C C6C -174.4(17) . . . . ?
C4C C5C C6C C7C -6(3) . . . . ?
C5C C6C C7C O10C -177.6(18) . . . . ?
C5C C6C C7C C8C -1(3) . . . . ?
C6C C7C C8C C9C 6(3) . . . . ?
O10C C7C C8C C9C -177.4(17) . . . . ?
C5C C4C C9C C8C -1(2) . . . . ?
C3C C4C C9C C8C -179.8(16) . . . . ?
C7C C8C C9C C4C -5(3) . . . . ?
O7M Eu6 O1D C1D -5(2) . . . . ?
O0M Eu6 O1D C1D 31.2(16) . . . . ?
O3M Eu6 O1D C1D -38.7(16) . . . . ?
O15T Eu6 O1D C1D 133.0(18) . . . . ?
O2B Eu6 O1D C1D -92.7(16) . . . . ?
O14T Eu6 O1D C1D 178.8(15) . . . . ?
N3B Eu6 O1D C1D -136.6(17) . . . . ?
O32H Eu6 O1D C1D 83.8(16) . . . . ?
Eu4 Eu6 O1D C1D -44.1(17) . . . . ?
Eu5 Eu6 O1D C1D 28.2(17) . . . . ?
Eu7 Eu6 O1D C1D -3.2(15) . . . . ?
Eu6 O1D C1D O2D -11(3) . . . . ?
Eu6 O1D C1D C2D 171.0(10) . . . . ?
O1D C1D O2D Eu8 178.8(11) . . . 2_657 ?
C2D C1D O2D Eu8 -2.7(18) . . . 2_657 ?
O1D C1D O2D Eu7 27(2) . . . . ?
C2D C1D O2D Eu7 -154.9(9) . . . . ?
O5M Eu7 O2D C1D 154.7(11) 2_657 . . . ?
O3M Eu7 O2D C1D 15.7(11) . . . . ?
O9M Eu7 O2D C1D -162.4(12) 2_657 . . . ?
O0M Eu7 O2D C1D -55.7(11) . . . . ?
O4M Eu7 O2D C1D -18.4(15) . . . . ?
O5M Eu7 O2D C1D 113.8(12) . . . . ?
O2E Eu7 O2D C1D -107.3(12) . . . . ?
Br9 Eu7 O2D C1D 73.0(12) . . . . ?
Eu5 Eu7 O2D C1D -58.8(12) . . . . ?
Eu8 Eu7 O2D C1D 159.0(14) 2_657 . . . ?
Eu4 Eu7 O2D C1D 11.5(12) . . . . ?
O5M Eu7 O2D Eu8 -4.3(5) 2_657 . . 2_657 ?
O3M Eu7 O2D Eu8 -143.3(4) . . . 2_657 ?
O9M Eu7 O2D Eu8 38.6(3) 2_657 . . 2_657 ?
O0M Eu7 O2D Eu8 145.3(4) . . . 2_657 ?
O4M Eu7 O2D Eu8 -177.4(4) . . . 2_657 ?
O5M Eu7 O2D Eu8 -45.2(3) . . . 2_657 ?
O2E Eu7 O2D Eu8 93.8(4) . . . 2_657 ?
Br9 Eu7 O2D Eu8 -86.0(3) . . . 2_657 ?
Eu5 Eu7 O2D Eu8 142.21(18) . . . 2_657 ?
Eu4 Eu7 O2D Eu8 -147.49(19) . . . 2_657 ?
O1D C1D C2D N3D -167.8(13) . . . . ?
O2D C1D C2D N3D 13.5(17) . . . . ?
O1D C1D C2D C3D -43.4(17) . . . . ?
O2D C1D C2D C3D 138.0(14) . . . . ?
C3D C2D N3D Eu8 -140.9(10) . . . 2_657 ?
C1D C2D N3D Eu8 -18.1(15) . . . 2_657 ?
N3D C2D C3D C4D -50.0(17) . . . . ?
C1D C2D C3D C4D -172.5(12) . . . . ?
C2D C3D C4D C5D -52.4(17) . . . . ?
C2D C3D C4D C9D 122.9(18) . . . . ?
C9D C4D C5D C6D 6(3) . . . . ?
C3D C4D C5D C6D -178.6(19) . . . . ?
C4D C5D C6D C7D -5(4) . . . . ?
C5D C6D C7D C8D 9(4) . . . . ?
C5D C6D C7D O10D 172(2) . . . . ?
C6D C7D C8D C9D -14(4) . . . . ?
O10D C7D C8D C9D -179(2) . . . . ?
C5D C4D C9D C8D -12(3) . . . . ?
C3D C4D C9D C8D 173(2) . . . . ?
C7D C8D C9D C4D 16(4) . . . . ?
O9M Eu8 O1E C1E -15(2) . . . . ?
O9M Eu8 O1E C1E 26.0(17) 2_657 . . . ?
O19T Eu8 O1E C1E 170.4(16) . . . . ?
O18T Eu8 O1E C1E 125.7(18) . . . . ?
O5M Eu8 O1E C1E -43.9(16) 2_657 . . . ?
O2D Eu8 O1E C1E -97.3(17) 2_657 . . . ?
N3D Eu8 O1E C1E -145.9(18) 2_657 . . . ?
O30H Eu8 O1E C1E 75.6(17) . . . . ?
Eu7 Eu8 O1E C1E -49.9(18) 2_657 . . . ?
Eu8 Eu8 O1E C1E 22.2(18) 2_657 . . . ?
Eu7 Eu8 O1E C1E -7.6(16) . . . . ?
Eu8 O1E C1E O2E -9(3) . . . . ?
Eu8 O1E C1E C2E 167.5(11) . . . . ?
O1E C1E O2E Eu5 175.0(11) . . . . ?
C2E C1E O2E Eu5 -1.4(18) . . . . ?
O1E C1E O2E Eu7 31(2) . . . . ?
C2E C1E O2E Eu7 -145.4(9) . . . . ?
O0M Eu5 O2E C1E 167.0(13) . . . . ?
O7M Eu5 O2E C1E -147.5(11) . . . . ?
O1C Eu5 O2E C1E -51.3(13) . . . . ?
O16T Eu5 O2E C1E 38.5(15) . . . . ?
O17T Eu5 O2E C1E 76.8(12) . . . . ?
O4M Eu5 O2E C1E -109.1(13) . . . . ?
N3E Eu5 O2E C1E -10.5(12) . . . . ?
O32H Eu5 O2E C1E 136.3(12) . . . . ?
Eu7 Eu5 O2E C1E -152.9(14) . . . . ?
Eu6 Eu5 O2E C1E -179.4(12) . . . . ?
Eu4 Eu5 O2E C1E -122.3(12) . . . . ?
O0M Eu5 O2E Eu7 -40.1(3) . . . . ?
O7M Eu5 O2E Eu7 5.4(5) . . . . ?
O1C Eu5 O2E Eu7 101.6(4) . . . . ?
O16T Eu5 O2E Eu7 -168.6(6) . . . . ?
O17T Eu5 O2E Eu7 -130.3(5) . . . . ?
O4M Eu5 O2E Eu7 43.8(3) . . . . ?
N3E Eu5 O2E Eu7 142.4(5) . . . . ?
O32H Eu5 O2E Eu7 -70.7(5) . . . . ?
Eu6 Eu5 O2E Eu7 -26.5(3) . . . . ?
Eu4 Eu5 O2E Eu7 30.6(3) . . . . ?
O5M Eu7 O2E C1E 11.4(12) 2_657 . . . ?
O3M Eu7 O2E C1E 151.4(11) . . . . ?
O9M Eu7 O2E C1E -59.7(12) 2_657 . . . ?
O0M Eu7 O2E C1E -167.3(13) . . . . ?
O4M Eu7 O2E C1E 109.0(12) . . . . ?
O5M Eu7 O2E C1E -23.5(14) . . . . ?
O2D Eu7 O2E C1E -111.1(12) . . . . ?
Br9 Eu7 O2E C1E 68.6(12) . . . . ?
Eu5 Eu7 O2E C1E 153.3(14) . . . . ?
Eu8 Eu7 O2E C1E -63.6(12) 2_657 . . . ?
Eu4 Eu7 O2E C1E 122.1(12) . . . . ?
O5M Eu7 O2E Eu5 -141.8(4) 2_657 . . . ?
O3M Eu7 O2E Eu5 -1.9(5) . . . . ?
O9M Eu7 O2E Eu5 147.1(4) 2_657 . . . ?
O0M Eu7 O2E Eu5 39.4(3) . . . . ?
O4M Eu7 O2E Eu5 -44.3(3) . . . . ?
O5M Eu7 O2E Eu5 -176.8(3) . . . . ?
O2D Eu7 O2E Eu5 95.6(4) . . . . ?
Br9 Eu7 O2E Eu5 -84.7(3) . . . . ?
Eu8 Eu7 O2E Eu5 143.18(19) 2_657 . . . ?
Eu4 Eu7 O2E Eu5 -31.1(3) . . . . ?
O1E C1E C2E N3E -157.0(13) . . . . ?
O2E C1E C2E N3E 19.7(16) . . . . ?
O1E C1E C2E C3E -32.4(19) . . . . ?
O2E C1E C2E C3E 144.4(13) . . . . ?
C3E C2E N3E Eu5 -153.1(8) . . . . ?
C1E C2E N3E Eu5 -28.8(13) . . . . ?
O0M Eu5 N3E C2E 17.9(11) . . . . ?
O7M Eu5 N3E C2E 131.7(8) . . . . ?
O1C Eu5 N3E C2E 163.5(10) . . . . ?
O16T Eu5 N3E C2E -130.2(10) . . . . ?
O17T Eu5 N3E C2E -55.8(9) . . . . ?
O4M Eu5 N3E C2E 85.1(9) . . . . ?
O2E Eu5 N3E C2E 20.9(8) . . . . ?
O32H Eu5 N3E C2E -85.6(11) . . . . ?
Eu7 Eu5 N3E C2E 46.0(9) . . . . ?
Eu6 Eu5 N3E C2E 56.4(15) . . . . ?
Eu4 Eu5 N3E C2E 108.1(9) . . . . ?
N3E C2E C3E C4E -61.6(16) . . . . ?
C1E C2E C3E C4E 176.1(12) . . . . ?
C2E C3E C4E C5E 102.0(16) . . . . ?
C2E C3E C4E C9E -78.8(17) . . . . ?
C9E C4E C5E C6E -2(2) . . . . ?
C3E C4E C5E C6E 177.7(14) . . . . ?
C4E C5E C6E C7E 4(3) . . . . ?
C5E C6E C7E O10E -179.3(18) . . . . ?
C5E C6E C7E C8E -3(3) . . . . ?
C6E C7E C8E C9E -1(3) . . . . ?
O10E C7E C8E C9E 176.2(17) . . . . ?
C5E C4E C9E C8E -2(2) . . . . ?
C3E C4E C9E C8E 178.5(14) . . . . ?
C7E C8E C9E C4E 3(3) . . . . ?
